data_1571998
loop_
_publ_author_name
'Ge, Rui'
'Cai, Ping-Wei'
'Sun, Cai'
'Sun, Yan-Qiong'
'Li, Xin-Xiong'
'Zheng, Shou-Tian'

_publ_section_title
;
 Development of non-closed silver clusters by
 transition-metal-coordination-cluster substituted polyoxometalate
 templates.
;
_journal_issue 31
_journal_name_full 'Chemical science'
_journal_page_first 12543
_journal_page_last 12549
_journal_paper_doi 10.1039/d4sc01502a
_journal_volume 15
_journal_year 2024
_chemical_formula_moiety 'C134 H204 Ag38 N5 Ni4 O55 Si W9, C2 H3 N, 60[CH3CN], 10[H2O]'
_chemical_formula_sum 'C256 H407 Ag38 N66 Ni4 O65 Si W9'
_chemical_formula_weight 11466.09
_space_group_crystal_system triclinic
_space_group_IT_number 2
_space_group_name_Hall '-P 1'
_space_group_name_H-M_alt 'P -1'
_atom_sites_solution_hydrogens mixed
_audit_creation_date 2024-06-19
_audit_creation_method
;
Olex2 1.5
(compiled 2022.04.07 svn.rca3783a0 for OlexSys, GUI svn.r6498)
;
_audit_update_record
;
2024-06-19 deposited with the CCDC.	2024-06-24 downloaded from the CCDC.
;
_cell_angle_alpha 105.433(4)
_cell_angle_beta 94.447(4)
_cell_angle_gamma 91.978(4)
_cell_formula_units_Z 2
_cell_length_a 21.941(3)
_cell_length_b 23.391(4)
_cell_length_c 30.897(5)
_cell_measurement_reflns_used 9788
_cell_measurement_temperature 150(2)
_cell_measurement_theta_max 25.103
_cell_measurement_theta_min 2.275
_cell_volume 15214(4)
_computing_cell_refinement 'Bruker SMART'
_computing_data_collection 'Bruker SMART'
_computing_data_reduction 'Bruker SMART'
_computing_molecular_graphics 'Olex2 1.5 (Dolomanov et al., 2009)'
_computing_publication_material 'Olex2 1.5 (Dolomanov et al., 2009)'
_computing_structure_refinement 'SHELXL 2018/3 (Sheldrick, 2015)'
_computing_structure_solution 'SHELXS-97 (Sheldrick, 2008)'
_diffrn_ambient_temperature 150.00
_diffrn_measured_fraction_theta_full 0.960
_diffrn_measured_fraction_theta_max 0.956
_diffrn_measurement_device_type 'Bruker duo apex2'
_diffrn_measurement_method 'phi and omega scans'
_diffrn_radiation_type MoK\a
_diffrn_radiation_wavelength 0.71073
_diffrn_reflns_av_R_equivalents 0.1106
_diffrn_reflns_av_unetI/netI 0.0662
_diffrn_reflns_Laue_measured_fraction_full 0.960
_diffrn_reflns_Laue_measured_fraction_max 0.956
_diffrn_reflns_limit_h_max 26
_diffrn_reflns_limit_h_min -26
_diffrn_reflns_limit_k_max 27
_diffrn_reflns_limit_k_min -27
_diffrn_reflns_limit_l_max 36
_diffrn_reflns_limit_l_min -36
_diffrn_reflns_number 522184
_diffrn_reflns_point_group_measured_fraction_full 0.960
_diffrn_reflns_point_group_measured_fraction_max 0.956
_diffrn_reflns_theta_full 25.242
_diffrn_reflns_theta_max 25.278
_diffrn_reflns_theta_min 1.865
_exptl_absorpt_coefficient_mu 6.093
_exptl_absorpt_correction_T_max 0.7452
_exptl_absorpt_correction_T_min 0.4137
_exptl_absorpt_correction_type multi-scan
_exptl_absorpt_process_details SADABS
_exptl_crystal_colour green
_exptl_crystal_colour_primary green
_exptl_crystal_density_diffrn 2.503
_exptl_crystal_density_meas ?
_exptl_crystal_description block
_exptl_crystal_F_000 11006
_exptl_crystal_size_max 0.22
_exptl_crystal_size_mid 0.19
_exptl_crystal_size_min 0.17
_refine_diff_density_max 5.694
_refine_diff_density_min -2.699
_refine_diff_density_rms 0.313
_refine_ls_extinction_coef 0.000473(19)
_refine_ls_extinction_expression Fc^*^=kFc[1+0.001xFc^2^\l^3^/sin(2\q)]^-1/4^
_refine_ls_extinction_method 'SHELXL-2018/3 (Sheldrick 2018)'
_refine_ls_goodness_of_fit_ref 1.040
_refine_ls_hydrogen_treatment constr
_refine_ls_matrix_type full
_refine_ls_number_parameters 2270
_refine_ls_number_reflns 52814
_refine_ls_number_restraints 4933
_refine_ls_restrained_S_all 1.002
_refine_ls_R_factor_all 0.1237
_refine_ls_R_factor_gt 0.0936
_refine_ls_shift/su_max 0.001
_refine_ls_shift/su_mean 0.000
_refine_ls_structure_factor_coef Fsqd
_refine_ls_weighting_details 'w=1/[\s^2^(Fo^2^)+(0.1113P)^2^+547.9963P] where P=(Fo^2^+2Fc^2^)/3'
_refine_ls_weighting_scheme calc
_refine_ls_wR_factor_gt 0.2318
_refine_ls_wR_factor_ref 0.2526
_reflns_Friedel_coverage 0.000
_reflns_number_gt 37465
_reflns_number_total 52814
_reflns_threshold_expression 'I > 2\s(I)'
_cod_data_source_file d4sc01502a2.cif
_cod_data_source_block ag38-ni_sq_sq
_cod_depositor_comments
;
The following automatic conversions were performed:

data item '_exptl_crystal_density_meas' value 'not measured' was
changed to '?' -- the value is perceived as not measured.

Automatic conversion script
Id: cif_fix_values 8170 2020-07-09 18:12:32Z antanas 

 Adding full bibliography for 1571992--1571998.cif.
;
_cod_database_code 1571998
_shelx_shelxl_version_number 2018/3
_shelx_space_group_comment
;
The symmetry employed for this shelxl refinement is uniquely defined
by the following loop, which should always be used as a source of
symmetry information in preference to the above space-group names.
They are only intended as comments.
;
_olex2_refinement_description
;
1. Fixed Uiso
 At 1.5 times of:
  All C(H,H,H) groups, All O(H) groups
2. Restrained distances
 C33-C34
 1.54 with sigma of 0.01
 C51-C52
 1.54 with sigma of 0.01
 C75-C78
 1.54 with sigma of 0.01
 C15-C17
 1.54 with sigma of 0.01
 C75-C76
 1.54 with sigma of 0.01
 C57-C60
 1.54 with sigma of 0.01
 C75-C77
 1.54 with sigma of 0.01
 C93-C94
 1.54 with sigma of 0.01
 C15-C14
 1.54 with sigma of 0.01
 C51-C53
 1.54 with sigma of 0.01
 C1-C2
 1.3 with sigma of 0.01
 C25-C26
 1.3 with sigma of 0.01
 C85-C86
 1.3 with sigma of 0.01
 C103-C104
 1.3 with sigma of 0.01
 C56-C57
 1.3 with sigma of 0.01
 C37-C38
 1.3 with sigma of 0.01
 C61-C62
 1.3 with sigma of 0.01
 C124-C126
 1.3 with sigma of 0.01
 C19-C20
 1.3 with sigma of 0.01
 C79-C80
 1.3 with sigma of 0.01
 C115-C116
 1.3 with sigma of 0.01
 C128-C129
 1.54 with sigma of 0.01
 C129-C130
 1.54 with sigma of 0.01
 C129-C132
 1.54 with sigma of 0.01
 C129-C131
 1.54 with sigma of 0.01
 C130-C131
 2.53 with sigma of 0.01
 C131-C132
 2.53 with sigma of 0.01
 C130-C132
 2.53 with sigma of 0.01
 C128-C132
 2.6 with sigma of 0.01
 C35-C34
 2.53 with sigma of 0.01
 C35-C36
 2.53 with sigma of 0.01
 C34-C36
 2.53 with sigma of 0.01
 N1-O55
 1.2 with sigma of 0.01
 N1-O56
 1.2 with sigma of 0.01
 N1-O57
 1.2 with sigma of 0.01
 C97-Ag29
 2.22 with sigma of 0.01
 C97-Ag11
 1.996 with sigma of 0.01
 C97-C98
 1.3 with sigma of 0.01
 C98-C99
 1.54 with sigma of 0.01
 C99-C100
 1.54 with sigma of 0.01
 C119-C120
 2.53 with sigma of 0.01
 C118-C120
 2.53 with sigma of 0.01
 C119-C118
 2.53 with sigma of 0.01
 C117-C119
 1.54 with sigma of 0.01
 C117-C118
 1.54 with sigma of 0.01
 C117-C120
 1.54 with sigma of 0.01
 H11E-H11L
 2.6 with sigma of 0.01
3. Rigid bond restraints
 Si1, O1
 with sigma for 1-2 distances of 0.01 and sigma for 1-3 distances of 0.02
 Si1, O8
 with sigma for 1-2 distances of 0.01 and sigma for 1-3 distances of 0.02
 Ag9, O56
 with sigma for 1-2 distances of 0.01 and sigma for 1-3 distances of 0.02
4. Uiso/Uaniso restraints and constraints
O1 \\sim O4 \\sim O6 \\sim O8 \\sim O10 \\sim O12 \\sim O14 \\sim O16 \\sim O18
\\sim O20 \\sim O22 \\sim O24 \\sim O26 \\sim O28 \\sim O30 \\sim O32 \\sim O34
\\sim O36 \\sim O38 \\sim O40 \\sim O41 \\sim O21 \\sim O11 \\sim O23 \\sim O3
\\sim O25 \\sim O13 \\sim O27 \\sim O7 \\sim O29 \\sim O15 \\sim O31 \\sim O2
\\sim O33 \\sim O17 \\sim O35 \\sim O9 \\sim O37 \\sim O19 \\sim O39 \\sim O5
\\sim O45 \\sim O42 \\sim O44 \\sim O43 \\sim O47 \\sim O46 \\sim O49 \\sim O48
\\sim O53 \\sim O50 \\sim O51 \\sim O56 \\sim O57 \\sim O55 \\sim O37A \\sim
O21A: within 4A with sigma of 0.01 and sigma for terminal atoms of 0.02 within
4A
C33 \\sim C34 \\sim C35 \\sim C36: within 2A with sigma of 0.007 and sigma for
terminal atoms of 0.001 within 2A
Uanis(C132) \\sim Ueq, Uanis(C15) \\sim Ueq, Uanis(C33) \\sim Ueq, Uanis(C126)
\\sim Ueq, Uanis(C129) \\sim Ueq, Uanis(C23) \\sim Ueq, Uanis(C124) \\sim Ueq,
Uanis(C131) \\sim Ueq, Uanis(C128) \\sim Ueq, Uanis(C49) \\sim Ueq, Uanis(C112)
\\sim Ueq, Uanis(C98) \\sim Ueq, Uanis(C33) \\sim Ueq: with sigma of 0.01 and
sigma for terminal atoms of 0.02
Uanis(C119) \\sim Ueq: with sigma of 0.01 and sigma for terminal atoms of 0.02
Uanis(O37A) \\sim Ueq, Uanis(O21) \\sim Ueq, Uanis(O37) \\sim Ueq: with sigma
of 0.001 and sigma for terminal atoms of 0.002
Uanis(Ag14) = Uanis(Ag1A) = Uanis(Ag3A) = Uanis(Ag2A)
Uanis(Si1) = Uanis(O8)
5. Rigid body (RIGU) restrains
 All non-hydrogen atoms
 with sigma for 1-2 distances of 0.004 and sigma for 1-3 distances of 0.004
6. Others
 Sof(Ag1A)=1-FVAR(1)
 Sof(Ag14)=FVAR(1)
 Sof(Ag2A)=1-FVAR(2)
 Sof(Ag25)=FVAR(2)
 Sof(Ag3A)=1-FVAR(3)
 Sof(Ag34)=FVAR(3)
 Sof(O37A)=1-FVAR(4)
 Sof(O37)=FVAR(4)
 Sof(O21A)=1-FVAR(5)
 Sof(O21)=FVAR(5)
7.a Riding coordinates:
 C123(H12M,H12N,H12O), C124(H12G,H12H,H12I)
7.b Ternary CH refined with riding coordinates:
 O28(H28), O30(H30), O9(H9)
7.c Me refined with riding coordinates:
 C90(H90A,H90B,H90C), C89(H89A,H89B,H89C), C47(H47A,H47B,H47C), C11(H11A,H11B,
 H11C), C88(H88A,H88B,H88C), C122(H12A,H12B,H12C), C60(H60A,H60B,H60C),
 C136(H13A,H13B,H13C), C70(H70A,H70B,H70C), C71(H71A,H71B,H71C), C10(H10A,H10B,
 H10C), C133(H13D,H13E,H13F), C84(H84A,H84B,H84C), C4(H4A,H4B,H4C), C5(H5A,H5B,
 H5C), C30(H30A,H30B,H30C), C24(H24A,H24B,H24C), C12(H12D,H12E,H12F), C72(H72A,
 H72B,H72C), C29(H29A,H29B,H29C), C48(H48A,H48B,H48C), C106(H10D,H10E,H10F),
 C107(H10G,H10H,H10I), C41(H41A,H41B,H41C), C83(H83A,H83B,H83C), C108(H10J,H10K,
 H10L), C22(H22A,H22B,H22C), C82(H82A,H82B,H82C), C113(H11D,H11E,H11F),
 C28(H28A,H28B,H28C), C58(H58A,H58B,H58C), C23(H23A,H23B,H23C), C46(H46A,H46B,
 H46C), C59(H59A,H59B,H59C), C6(H6A,H6B,H6C), C76(H76A,H76B,H76C), C77(H77A,
 H77B,H77C), C18(H18A,H18B,H18C), C64(H64A,H64B,H64C), C42(H42A,H42B,H42C),
 C78(H78A,H78B,H78C), C96(H96A,H96B,H96C), C16(H16A,H16B,H16C), C95(H95A,H95B,
 H95C), C52(H52A,H52B,H52C), C34(H34A,H34B,H34C), C40(H40A,H40B,H40C), C35(H35A,
 H35B,H35C), C94(H94A,H94B,H94C), C114(H11G,H11H,H11I), C112(H11J,H11K,H11L),
 C54(H54A,H54B,H54C), C102(H10M,H10N,H10O), C36(H36A,H36B,H36C), C53(H53A,H53B,
 H53C), C17(H17A,H17B,H17C), C100(H10P,H10Q,H10R), C66(H66A,H66B,H66C),
 C101(H10S,H10T,H10U), C65(H65A,H65B,H65C), C131(H13G,H13H,H13I), C132(H13J,
 H13K,H13L), C130(H13M,H13N,H13O), C120(H12J,H12K,H12L), C119(H11P,H11Q,H11R)
7.d Idealised Me refined as rotating group:
 C118(H11M,H11N,H11O)
;
_platon_squeeze_void_probe_radius 1.20
_olex2_submission_special_instructions 'No special instructions were received'

loop_
_space_group_symop_operation_xyz
'x, y, z'
'-x, -y, -z'

loop_
_atom_site_label
_atom_site_type_symbol
_atom_site_fract_x
_atom_site_fract_y
_atom_site_fract_z
_atom_site_U_iso_or_equiv
_atom_site_adp_type
_atom_site_occupancy
_atom_site_site_symmetry_order
_atom_site_calc_flag
_atom_site_refinement_flags_posn
_atom_site_refinement_flags_adp
_atom_site_refinement_flags_occupancy
_atom_site_disorder_assembly
_atom_site_disorder_group
W1 W 0.25910(3) 0.33027(3) 0.56801(2) 0.03384(17) Uani 1 1 d . . . . .
W4 W 0.42070(3) 0.42212(3) 0.69598(2) 0.03324(17) Uani 1 1 d . . . . .
W6 W 0.28134(3) 0.46865(3) 0.63815(2) 0.03380(17) Uani 1 1 d . . . . .
W8 W 0.14624(3) 0.39120(4) 0.62910(2) 0.03651(18) Uani 1 1 d . . . . .
W9 W 0.39944(3) 0.28625(3) 0.62563(2) 0.03547(18) Uani 1 1 d . . . . .
W5 W 0.29454(3) 0.48863(4) 0.76340(2) 0.03814(19) Uani 1 1 d . . . . .
W3 W 0.16212(3) 0.41208(4) 0.75450(2) 0.0397(2) Uani 1 1 d . . . . .
W7 W 0.13853(3) 0.25890(4) 0.67679(3) 0.0408(2) Uani 1 1 d . . . . .
W2 W 0.25104(3) 0.19879(4) 0.61601(3) 0.04066(19) Uani 1 1 d . . . . .
Ag1 Ag 0.40431(6) 0.41730(7) 0.57442(4) 0.0401(3) Uani 1 1 d . . . . .
Ag4 Ag 0.52640(6) 0.47992(8) 0.62117(5) 0.0478(4) Uani 1 1 d . . . . .
Ag6 Ag 0.49316(6) 0.33239(8) 0.53989(5) 0.0497(4) Uani 1 1 d . . . . .
Ag8 Ag 0.58926(7) 0.46425(8) 0.72274(5) 0.0518(4) Uani 1 1 d . . . . .
Ag10 Ag 0.55580(7) 0.23420(7) 0.59623(6) 0.0548(4) Uani 1 1 d . . . . .
Ag12 Ag 0.54393(7) 0.36983(8) 0.77735(5) 0.0545(4) Uani 1 1 d . . . . .
Ag14 Ag 0.52152(7) 0.22153(8) 0.69727(6) 0.0426(4) Uani 0.879(3) 1 d . . P A 1
Ag16 Ag 0.37128(7) 0.26638(7) 0.49702(6) 0.0549(4) Uani 1 1 d . . . . .
Ag18 Ag 0.41991(7) 0.56182(8) 0.65529(5) 0.0532(4) Uani 1 1 d . . . . .
Ag20 Ag 0.15994(7) 0.53981(8) 0.70285(6) 0.0560(4) Uani 1 1 d . . . . .
Ag22 Ag 0.01891(7) 0.44951(9) 0.69170(6) 0.0595(5) Uani 1 1 d . . . . .
Ag24 Ag 0.00348(7) 0.31279(9) 0.62796(6) 0.0561(4) Uani 1 1 d . . . . .
Ag26 Ag 0.01563(7) 0.34610(9) 0.75248(6) 0.0574(4) Uani 1 1 d . . . . .
Ag28 Ag 0.39722(7) 0.52445(9) 0.86559(5) 0.0602(5) Uani 1 1 d . . . . .
Ag30 Ag 0.01265(8) 0.17932(9) 0.58268(6) 0.0605(4) Uani 1 1 d . . . . .
Ag32 Ag 0.24327(7) 0.47335(10) 0.88905(5) 0.0632(5) Uani 1 1 d . . . . .
Ag34 Ag 0.14540(8) 0.15099(9) 0.75718(7) 0.0545(5) Uani 0.889(3) 1 d . . P B 1
Ag36 Ag 0.48074(8) 0.13284(8) 0.60010(7) 0.0612(5) Uani 1 1 d . . . . .
Ag38 Ag 0.52870(8) 0.50494(9) 0.80753(6) 0.0625(5) Uani 1 1 d . . . . .
Ag19 Ag 0.31233(8) 0.61888(8) 0.71504(6) 0.0604(4) Uani 1 1 d . . . . .
Ag5 Ag 0.11513(7) 0.23942(9) 0.55417(5) 0.0581(4) Uani 1 1 d . . . . .
Ag21 Ag 0.11756(8) 0.36602(10) 0.85279(5) 0.0659(5) Uani 1 1 d . . . . .
Ag11 Ag 0.02195(8) 0.13956(9) 0.68383(7) 0.0658(5) Uani 1 1 d D . . . .
Ag23 Ag 0.57592(9) 0.37113(8) 0.62614(6) 0.0652(5) Uani 1 1 d . . . . .
Ag3 Ag 0.42732(8) 0.58326(9) 0.78004(6) 0.0670(5) Uani 1 1 d . . . . .
Ag25 Ag 0.25909(10) 0.07672(9) 0.68658(8) 0.0602(6) Uani 0.853(3) 1 d . . P B 1
Ag13 Ag 0.14274(9) 0.10560(9) 0.51933(7) 0.0705(5) Uani 1 1 d . . . . .
Ag27 Ag 0.26901(9) 0.58894(11) 0.87490(7) 0.0776(6) Uani 1 1 d . . . . .
Ag7 Ag 0.21920(10) 0.03400(9) 0.58532(8) 0.0759(6) Uani 1 1 d . . . . .
Ag29 Ag 0.04082(9) 0.23188(11) 0.77306(7) 0.0759(6) Uani 1 1 d D . . . .
Ag15 Ag 0.36707(10) 0.14347(9) 0.53554(7) 0.0738(5) Uani 1 1 d . . . . .
Ag31 Ag 0.21553(9) 0.63464(11) 0.78284(7) 0.0773(6) Uani 1 1 d . . . . .
Ag2 Ag 0.24555(10) 0.17900(11) 0.48579(7) 0.0807(6) Uani 1 1 d . . . . .
Ag33 Ag 0.10817(10) 0.49849(12) 0.86315(7) 0.0865(7) Uani 1 1 d . . . . .
Ag17 Ag 0.13751(10) 0.62157(12) 0.85382(8) 0.0886(7) Uani 1 1 d . . . . .
Ag35 Ag 0.06986(10) 0.55166(12) 0.77006(7) 0.0866(7) Uani 1 1 d . . . . .
Ni1 Ni 0.40502(10) 0.30663(11) 0.73262(7) 0.0381(5) Uani 1 1 d . . . . .
Ag9 Ag 0.08188(11) 0.08088(12) 0.59432(9) 0.0925(7) Uani 1 1 d . U . . .
Ni4 Ni 0.28499(10) 0.37175(12) 0.79907(7) 0.0415(6) Uani 1 1 d . . . . .
Ag37 Ag 0.35508(11) 0.06171(10) 0.61518(10) 0.0929(7) Uani 1 1 d . . . . .
Ni2 Ni 0.26174(10) 0.22462(12) 0.72360(8) 0.0432(6) Uani 1 1 d . . . . .
Ni3 Ni 0.34994(11) 0.26567(13) 0.80359(9) 0.0502(7) Uani 1 1 d . . . . .
C86 C 0.4273(8) 0.5452(9) 0.5704(7) 0.050(4) Uani 1 1 d D . . . .
C85 C 0.4544(8) 0.5081(9) 0.5887(7) 0.055(4) Uani 1 1 d D . . . .
C87 C 0.4053(10) 0.5823(12) 0.5406(8) 0.064(5) Uani 1 1 d . . . . .
C90 C 0.3320(10) 0.5700(13) 0.5341(8) 0.070(6) Uani 1 1 d . . . . .
H90A H 0.322023 0.527381 0.520961 0.104 Uiso 1 1 calc R U . . .
H90B H 0.315307 0.582778 0.563436 0.104 Uiso 1 1 calc R U . . .
H90C H 0.314124 0.592168 0.513935 0.104 Uiso 1 1 calc R U . . .
C89 C 0.4266(14) 0.6431(13) 0.5596(10) 0.087(7) Uani 1 1 d . . . . .
H89A H 0.409548 0.658585 0.588568 0.130 Uiso 1 1 calc R U . . .
H89B H 0.471399 0.645688 0.564287 0.130 Uiso 1 1 calc R U . . .
H89C H 0.413410 0.666578 0.538978 0.130 Uiso 1 1 calc R U . . .
Si1 Si 0.27565(19) 0.3456(2) 0.68494(14) 0.0271(7) Uani 1 1 d . U . . .
O1 O 0.2598(5) 0.3910(6) 0.7325(4) 0.0394(14) Uani 1 1 d . U . . .
O4 O 0.2979(5) 0.5347(6) 0.6260(4) 0.039(2) Uani 1 1 d . U . . .
O6 O 0.4772(5) 0.4765(6) 0.7012(4) 0.037(2) Uani 1 1 d . U . . .
O8 O 0.2429(5) 0.2821(5) 0.6778(3) 0.0271(7) Uani 1 1 d . U . . .
O10 O 0.3481(5) 0.3417(6) 0.6839(4) 0.0394(14) Uani 1 1 d . U . . .
O12 O 0.3603(5) 0.4478(6) 0.6523(4) 0.0395(15) Uani 1 1 d . U . . .
O14 O 0.1631(5) 0.2019(6) 0.6239(4) 0.0422(16) Uani 1 1 d . U . . .
O16 O 0.2495(5) 0.3747(6) 0.6435(4) 0.0370(13) Uani 1 1 d . U . . .
O18 O 0.2605(6) 0.3058(6) 0.5095(4) 0.042(3) Uani 1 1 d . U . . .
O20 O 0.4381(5) 0.2666(6) 0.6730(4) 0.0417(17) Uani 1 1 d . U . . .
O22 O 0.4395(6) 0.2485(6) 0.8172(4) 0.051(2) Uani 1 1 d . U . . .
O24 O 0.1389(5) 0.3313(6) 0.7243(4) 0.0418(15) Uani 1 1 d . U . . .
O26 O 0.4401(5) 0.3652(6) 0.6407(4) 0.0391(16) Uani 1 1 d . U . . .
O28 O 0.2626(6) 0.2826(6) 0.7826(4) 0.0454(15) Uani 1 1 d . U . . .
H28 H 0.231166 0.272148 0.801402 0.068 Uiso 1 1 calc R U . . .
O30 O 0.3692(6) 0.3448(6) 0.7896(4) 0.0461(15) Uani 1 1 d . U . . .
H30 H 0.400461 0.370439 0.812497 0.069 Uiso 1 1 calc R U . . .
O32 O 0.2341(5) 0.2590(6) 0.5811(4) 0.0375(15) Uani 1 1 d . U . . .
O34 O 0.4395(5) 0.2495(6) 0.5820(4) 0.041(2) Uani 1 1 d . U . . .
O36 O 0.3393(5) 0.3223(6) 0.5877(4) 0.0389(15) Uani 1 1 d . U . . .
O38 O 0.1968(6) 0.3958(6) 0.8044(4) 0.0450(17) Uani 1 1 d . U . . .
O40 O 0.2817(5) 0.4127(6) 0.5776(4) 0.0380(17) Uani 1 1 d . U . . .
O41 O 0.1759(5) 0.3532(6) 0.5712(4) 0.0399(17) Uani 1 1 d . U . . .
O21 O 0.3347(10) 0.2303(10) 0.6185(8) 0.0340(16) Uani 0.55(2) 1 d . U P C 1
O11 O 0.4541(5) 0.3819(6) 0.7314(4) 0.0426(16) Uani 1 1 d . U . . .
O23 O 0.1486(5) 0.4229(6) 0.6910(4) 0.0410(15) Uani 1 1 d . U . . .
O3 O 0.2928(6) 0.3810(7) 0.8666(4) 0.0513(19) Uani 1 1 d . U . . .
O25 O 0.0738(5) 0.4069(6) 0.6115(4) 0.040(2) Uani 1 1 d . U . . .
O13 O 0.3126(6) 0.5642(6) 0.7876(4) 0.045(2) Uani 1 1 d . U . . .
O27 O 0.1310(5) 0.3149(6) 0.6366(4) 0.0394(15) Uani 1 1 d . U . . .
O7 O 0.3414(6) 0.2979(7) 0.8711(4) 0.052(2) Uani 1 1 d . U . . .
O29 O 0.3237(6) 0.1840(7) 0.8119(5) 0.051(2) Uani 1 1 d . U . . .
O15 O 0.3090(6) 0.4593(6) 0.8113(4) 0.0440(17) Uani 1 1 d . U . . .
O31 O 0.2087(5) 0.4896(6) 0.7676(4) 0.0443(17) Uani 1 1 d . U . . .
O2 O 0.2642(5) 0.1666(6) 0.6624(4) 0.0412(15) Uani 1 1 d . U . . .
O33 O 0.1928(5) 0.4623(6) 0.6273(4) 0.0387(17) Uani 1 1 d . U . . .
O17 O 0.3705(5) 0.4638(6) 0.7391(4) 0.0425(15) Uani 1 1 d . U . . .
O35 O 0.2706(5) 0.4938(6) 0.6994(4) 0.0408(15) Uani 1 1 d . U . . .
O9 O 0.3534(5) 0.2336(6) 0.7339(4) 0.0421(15) Uani 1 1 d . U . . .
H9 H 0.374219 0.195499 0.724426 0.063 Uiso 1 1 calc R U . . .
O37 O 0.2509(8) 0.1357(8) 0.5698(6) 0.024(3) Uani 0.57(2) 1 d . U P C 1
O19 O 0.1688(5) 0.2178(6) 0.7142(4) 0.0434(16) Uani 1 1 d . U . . .
O39 O 0.0920(6) 0.4348(6) 0.7719(4) 0.046(2) Uani 1 1 d . U . . .
O5 O 0.0612(6) 0.2398(6) 0.6718(4) 0.046(2) Uani 1 1 d . U . . .
O45 O 0.5773(6) 0.3288(6) 0.6893(5) 0.050(2) Uani 1 1 d . U . . .
O42 O 0.4568(6) 0.4321(7) 0.8413(4) 0.053(2) Uani 1 1 d . U . . .
O44 O 0.6431(7) 0.2869(7) 0.7221(6) 0.067(3) Uani 1 1 d . U . . .
O43 O 0.5250(7) 0.3760(8) 0.8648(5) 0.065(3) Uani 1 1 d . U . . .
O47 O 0.1558(6) 0.2676(7) 0.8263(5) 0.057(2) Uani 1 1 d . U . . .
N3 N 0.4846(8) 0.4155(9) 0.8745(6) 0.057(4) Uani 1 1 d . . . . .
O46 O 0.6692(6) 0.3246(7) 0.6728(6) 0.064(3) Uani 1 1 d . U . . .
O49 O 0.1754(8) 0.1829(8) 0.8442(5) 0.072(3) Uani 1 1 d . U . . .
O48 O 0.1634(10) 0.2637(10) 0.8945(6) 0.093(5) Uani 1 1 d . U . . .
N2 N 0.1679(9) 0.2409(10) 0.8560(7) 0.065(4) Uani 1 1 d . . . . .
N4 N 0.6320(7) 0.3162(9) 0.6967(7) 0.063(5) Uani 1 1 d . . . . .
C7 C 0.4184(9) 0.3553(11) 0.5043(6) 0.054(4) Uani 1 1 d . . . . .
C8 C 0.3860(9) 0.3613(10) 0.4734(6) 0.049(4) Uani 1 1 d . . . . .
C103 C -0.0265(8) 0.3711(11) 0.6924(8) 0.064(5) Uani 1 1 d D . . . .
O53 O 0.4686(9) 0.4355(9) 0.9119(5) 0.086(4) Uani 1 1 d . U . . .
C68 C 0.3557(10) 0.5505(11) 0.9469(7) 0.057(5) Uani 1 1 d . . . . .
C67 C 0.3208(11) 0.5430(13) 0.9141(8) 0.074(5) Uani 1 1 d . . . . .
C104 C -0.0686(9) 0.3313(11) 0.6939(9) 0.075(6) Uani 1 1 d D . . . .
C110 C 0.6451(9) 0.4335(11) 0.8103(7) 0.060(5) Uani 1 1 d . . . . .
C47 C -0.0179(12) 0.3759(14) 0.5087(11) 0.090(8) Uani 1 1 d . . . . .
H47A H -0.045163 0.402693 0.498165 0.136 Uiso 1 1 calc R U . . .
H47B H 0.011886 0.399189 0.532741 0.136 Uiso 1 1 calc R U . . .
H47C H 0.003669 0.353450 0.483613 0.136 Uiso 1 1 calc R U . . .
C44 C -0.0158(9) 0.2890(12) 0.5443(8) 0.065(5) Uani 1 1 d . . . . .
C11 C 0.2935(12) 0.3974(15) 0.4461(8) 0.088(8) Uani 1 1 d . . . . .
H11A H 0.268270 0.400307 0.419203 0.132 Uiso 1 1 calc R U . . .
H11B H 0.269813 0.376062 0.463049 0.132 Uiso 1 1 calc R U . . .
H11C H 0.305967 0.437454 0.465076 0.132 Uiso 1 1 calc R U . . .
C105 C -0.1248(10) 0.2923(13) 0.6926(8) 0.070(5) Uani 1 1 d . . . . .
C43 C 0.0123(9) 0.2518(11) 0.5564(8) 0.059(5) Uani 1 1 d . . . . .
C111 C 0.6927(10) 0.4171(15) 0.8396(8) 0.079(6) Uani 1 1 d . . . . .
C69 C 0.3968(10) 0.5622(12) 0.9888(7) 0.067(5) Uani 1 1 d . . . . .
C45 C -0.0549(10) 0.3338(13) 0.5265(9) 0.076(6) Uani 1 1 d . . . . .
C88 C 0.4319(11) 0.5608(15) 0.4972(8) 0.086(8) Uani 1 1 d . . . . .
H88A H 0.418088 0.519229 0.483336 0.129 Uiso 1 1 calc R U . . .
H88B H 0.418728 0.584956 0.477004 0.129 Uiso 1 1 calc R U . . .
H88C H 0.476718 0.564066 0.502313 0.129 Uiso 1 1 calc R U . . .
C20 C 0.3840(10) 0.0297(9) 0.5328(8) 0.065(5) Uani 1 1 d D . . . .
C9 C 0.3498(11) 0.3643(14) 0.4319(8) 0.072(6) Uani 1 1 d . . . . .
C21 C 0.3617(12) -0.0233(12) 0.5038(10) 0.081(6) Uani 1 1 d . . . . .
C19 C 0.4128(9) 0.0766(8) 0.5596(8) 0.056(5) Uani 1 1 d D . . . .
C109 C 0.6063(9) 0.4557(11) 0.7885(8) 0.058(5) Uani 1 1 d . . . . .
O50 O 0.4817(6) 0.2805(6) 0.7649(4) 0.0499(18) Uani 1 1 d . U . . .
O51 O 0.2549(6) 0.1518(6) 0.7520(4) 0.0493(18) Uani 1 1 d . U . . .
C122 C 0.2751(11) 0.0883(10) 0.8005(8) 0.061(6) Uani 1 1 d . . . . .
H12A H 0.249554 0.061690 0.775244 0.092 Uiso 1 1 calc R U . . .
H12B H 0.311942 0.068440 0.807105 0.092 Uiso 1 1 calc R U . . .
H12C H 0.251958 0.098187 0.827179 0.092 Uiso 1 1 calc R U . . .
C60 C 0.2734(16) 0.7051(14) 0.6377(9) 0.118(10) Uani 1 1 d D . . . .
H60A H 0.264288 0.726610 0.614953 0.177 Uiso 1 1 calc R U . . .
H60B H 0.295998 0.732010 0.664407 0.177 Uiso 1 1 calc R U . . .
H60C H 0.298356 0.671667 0.625317 0.177 Uiso 1 1 calc R U . . .
C134 C 0.4851(9) 0.2547(11) 0.7982(7) 0.060(5) Uani 1 1 d . . . . .
C79 C 0.4063(9) 0.6234(12) 0.7231(8) 0.068(6) Uani 1 1 d D . . . .
C55 C 0.2136(11) 0.6300(9) 0.7133(7) 0.058(5) Uani 1 1 d . . . . .
C136 C 0.5471(11) 0.2378(14) 0.8136(9) 0.081(8) Uani 1 1 d . . . . .
H13A H 0.577445 0.246195 0.794143 0.122 Uiso 1 1 calc R U . . .
H13B H 0.558736 0.260879 0.844819 0.122 Uiso 1 1 calc R U . . .
H13C H 0.545456 0.195337 0.811952 0.122 Uiso 1 1 calc R U . . .
C33 C -0.0993(14) 0.0366(18) 0.6264(12) 0.126(5) Uani 1 1 d D U . . .
C31 C -0.0098(9) 0.1095(10) 0.6100(8) 0.060(5) Uani 1 1 d . . . . .
C80 C 0.4634(9) 0.6407(12) 0.7264(9) 0.075(6) Uani 1 1 d D . . . .
C56 C 0.2143(11) 0.6516(12) 0.6809(9) 0.077(7) Uani 1 1 d D . . . .
C125 C 0.2928(11) 0.1430(11) 0.7887(7) 0.060(5) Uani 1 1 d . . . . .
C70 C 0.3937(12) 0.5105(13) 1.0084(8) 0.079(6) Uani 1 1 d . . . . .
H70A H 0.421148 0.518924 1.036179 0.119 Uiso 1 1 calc R U . . .
H70B H 0.351601 0.503587 1.015246 0.119 Uiso 1 1 calc R U . . .
H70C H 0.406158 0.475066 0.986707 0.119 Uiso 1 1 calc R U . . .
C71 C 0.4623(10) 0.5783(12) 0.9808(7) 0.068(6) Uani 1 1 d . . . . .
H71A H 0.488530 0.585803 1.009079 0.102 Uiso 1 1 calc R U . . .
H71B H 0.477492 0.545373 0.958162 0.102 Uiso 1 1 calc R U . . .
H71C H 0.462801 0.614072 0.969972 0.102 Uiso 1 1 calc R U . . .
C81 C 0.5234(11) 0.6712(12) 0.7357(8) 0.071(5) Uani 1 1 d . . . . .
C25 C 0.1333(12) 0.0300(11) 0.5380(9) 0.076(6) Uani 1 1 d D . . . .
C121 C 0.3191(10) 0.3455(12) 0.8884(8) 0.063(5) Uani 1 1 d . . . . .
C10 C 0.3859(14) 0.4016(17) 0.4059(10) 0.106(10) Uani 1 1 d . . . . .
H10A H 0.361026 0.403035 0.378528 0.159 Uiso 1 1 calc R U . . .
H10B H 0.395131 0.442067 0.425247 0.159 Uiso 1 1 calc R U . . .
H10C H 0.424280 0.383017 0.397695 0.159 Uiso 1 1 calc R U . . .
C27 C 0.1192(13) -0.0906(14) 0.5320(11) 0.085(6) Uani 1 1 d . . . . .
C133 C 0.3137(16) 0.3714(15) 0.9395(9) 0.105(12) Uani 1 1 d . . . . .
H13D H 0.294453 0.409472 0.944682 0.158 Uiso 1 1 calc R U . . .
H13E H 0.288725 0.343611 0.950559 0.158 Uiso 1 1 calc R U . . .
H13F H 0.354676 0.377366 0.955716 0.158 Uiso 1 1 calc R U . . .
C26 C 0.1313(11) -0.0255(10) 0.5378(9) 0.071(6) Uani 1 1 d D . . . .
C32 C -0.0530(14) 0.0736(13) 0.6197(11) 0.091(7) Uani 1 1 d . . . . .
C57 C 0.2133(15) 0.6817(15) 0.6509(11) 0.120(9) Uani 1 1 d D . . . .
C84 C 0.5278(14) 0.6990(14) 0.6952(10) 0.093(8) Uani 1 1 d . . . . .
H84A H 0.567510 0.720987 0.698413 0.139 Uiso 1 1 calc R U . . .
H84B H 0.523918 0.667306 0.666909 0.139 Uiso 1 1 calc R U . . .
H84C H 0.494851 0.726130 0.694913 0.139 Uiso 1 1 calc R U . . .
N1 N 0.1317(7) 0.0245(7) 0.6690(5) 0.063(4) Uani 1 1 d D . . . .
O56 O 0.1377(6) 0.0734(6) 0.6631(5) 0.058(2) Uani 1 1 d D U . . .
O57 O 0.0828(7) 0.0013(9) 0.6506(6) 0.089(5) Uani 1 1 d D U . . .
C92 C 0.6610(10) 0.4828(11) 0.6694(8) 0.059(5) Uani 1 1 d . . . . .
O55 O 0.1486(8) 0.0139(8) 0.7031(5) 0.082(4) Uani 1 1 d D U . . .
C91 C 0.6128(10) 0.4655(12) 0.6530(8) 0.061(5) Uani 1 1 d . . . . .
C123 C 0.1644(11) 0.4582(14) 0.5204(9) 0.083(8) Uani 1 1 d . . . . .
H12M H 0.149018 0.475002 0.549019 0.124 Uiso 1 1 d R U . . .
H12N H 0.134798 0.429052 0.501719 0.124 Uiso 1 1 d R U . . .
H12O H 0.201878 0.439582 0.524899 0.124 Uiso 1 1 d R U . . .
C1 C 0.5738(8) 0.3012(11) 0.5587(8) 0.061(5) Uani 1 1 d D . . . .
C4 C 0.7317(11) 0.3292(13) 0.5647(12) 0.089(8) Uani 1 1 d . . . . .
H4A H 0.774484 0.321368 0.559351 0.133 Uiso 1 1 calc R U . . .
H4B H 0.718260 0.359654 0.550184 0.133 Uiso 1 1 calc R U . . .
H4C H 0.728136 0.343073 0.597165 0.133 Uiso 1 1 calc R U . . .
C2 C 0.6286(8) 0.2844(10) 0.5530(8) 0.064(6) Uani 1 1 d D . . . .
C5 C 0.7098(12) 0.2226(11) 0.5670(8) 0.068(6) Uani 1 1 d . . . . .
H5A H 0.751567 0.212530 0.560219 0.103 Uiso 1 1 calc R U . . .
H5B H 0.708766 0.238527 0.599687 0.103 Uiso 1 1 calc R U . . .
H5C H 0.682189 0.186911 0.556339 0.103 Uiso 1 1 calc R U . . .
C135 C 0.1736(10) 0.5006(15) 0.4970(9) 0.079(8) Uani 1 1 d . . . . .
C93 C 0.7278(12) 0.5015(13) 0.6842(11) 0.097(8) Uani 1 1 d D . . . .
C30 C 0.1334(14) -0.1245(12) 0.4871(10) 0.085(7) Uani 1 1 d . . . . .
H30A H 0.125323 -0.167034 0.483701 0.128 Uiso 1 1 calc R U . . .
H30B H 0.107808 -0.112391 0.464042 0.128 Uiso 1 1 calc R U . . .
H30C H 0.176696 -0.116855 0.483527 0.128 Uiso 1 1 calc R U . . .
C24 C 0.3055(15) -0.0080(14) 0.4739(13) 0.116(10) Uani 1 1 d . . . . .
H24A H 0.287579 -0.044642 0.452486 0.174 Uiso 1 1 calc R U . . .
H24B H 0.274431 0.010386 0.493519 0.174 Uiso 1 1 calc R U . . .
H24C H 0.319718 0.019516 0.457417 0.174 Uiso 1 1 calc R U . . .
C12 C 0.3281(16) 0.3014(16) 0.4028(11) 0.118(11) Uani 1 1 d . . . . .
H12D H 0.304116 0.304314 0.375384 0.178 Uiso 1 1 calc R U . . .
H12E H 0.363761 0.278155 0.394438 0.178 Uiso 1 1 calc R U . . .
H12F H 0.302633 0.281825 0.419908 0.178 Uiso 1 1 calc R U . . .
C72 C 0.3756(13) 0.6173(14) 1.0253(8) 0.095(9) Uani 1 1 d . . . . .
H72A H 0.403155 0.624748 1.052983 0.142 Uiso 1 1 calc R U . . .
H72B H 0.376886 0.652467 1.013709 0.142 Uiso 1 1 calc R U . . .
H72C H 0.333753 0.608985 1.031808 0.142 Uiso 1 1 calc R U . . .
N7 N 0.1844(11) 0.5367(15) 0.4766(10) 0.117(10) Uani 1 1 d . . . . .
C29 C 0.0490(13) -0.1019(14) 0.5355(11) 0.094(8) Uani 1 1 d . . . . .
H29A H 0.038207 -0.079695 0.565227 0.141 Uiso 1 1 calc R U . . .
H29B H 0.025257 -0.088725 0.512075 0.141 Uiso 1 1 calc R U . . .
H29C H 0.039764 -0.144454 0.531235 0.141 Uiso 1 1 calc R U . . .
C3 C 0.6893(10) 0.2688(13) 0.5437(10) 0.074(6) Uani 1 1 d . . . . .
C48 C -0.0878(13) 0.3725(17) 0.5672(12) 0.111(9) Uani 1 1 d . . . . .
H48A H -0.112569 0.346353 0.579877 0.166 Uiso 1 1 calc R U . . .
H48B H -0.056869 0.395468 0.590552 0.166 Uiso 1 1 calc R U . . .
H48C H -0.114226 0.399705 0.556470 0.166 Uiso 1 1 calc R U . . .
C38 C 0.1363(12) 0.2026(11) 0.4592(9) 0.076(6) Uani 1 1 d D . . . .
C37 C 0.1449(12) 0.1718(9) 0.4878(7) 0.068(6) Uani 1 1 d D . . . .
C106 C -0.1529(13) 0.3250(15) 0.7378(10) 0.101(10) Uani 1 1 d . . . . .
H10D H -0.162729 0.365224 0.736935 0.152 Uiso 1 1 calc R U . . .
H10E H -0.190320 0.302729 0.740813 0.152 Uiso 1 1 calc R U . . .
H10F H -0.123127 0.327105 0.763581 0.152 Uiso 1 1 calc R U . . .
C61 C 0.2230(12) 0.6643(14) 0.8569(10) 0.091(7) Uani 1 1 d D . . . .
C107 C -0.1650(13) 0.291(2) 0.6518(11) 0.127(13) Uani 1 1 d . . . . .
H10G H -0.173104 0.331741 0.651132 0.190 Uiso 1 1 calc R U . . .
H10H H -0.144947 0.271340 0.624967 0.190 Uiso 1 1 calc R U . . .
H10I H -0.203796 0.269090 0.652128 0.190 Uiso 1 1 calc R U . . .
C39 C 0.1261(17) 0.2316(16) 0.4275(13) 0.107(8) Uani 1 1 d . . . . .
C62 C 0.2745(13) 0.6959(14) 0.8648(11) 0.101(8) Uani 1 1 d D . . . .
C41 C 0.1310(16) 0.2987(14) 0.4435(11) 0.100(9) Uani 1 1 d . . . . .
H41A H 0.122757 0.315123 0.417769 0.150 Uiso 1 1 calc R U . . .
H41B H 0.101068 0.312315 0.465471 0.150 Uiso 1 1 calc R U . . .
H41C H 0.172365 0.312101 0.457780 0.150 Uiso 1 1 calc R U . . .
C83 C 0.5763(13) 0.6230(14) 0.7334(13) 0.112(10) Uani 1 1 d . . . . .
H83A H 0.616793 0.643864 0.739672 0.168 Uiso 1 1 calc R U . . .
H83B H 0.570507 0.600959 0.755801 0.168 Uiso 1 1 calc R U . . .
H83C H 0.573090 0.595164 0.703193 0.168 Uiso 1 1 calc R U . . .
C63 C 0.325(2) 0.741(2) 0.8863(17) 0.142(12) Uani 1 1 d . . . . .
C108 C -0.1118(15) 0.2361(15) 0.6954(14) 0.112(10) Uani 1 1 d . . . . .
H10J H -0.085064 0.238970 0.722913 0.168 Uiso 1 1 calc R U . . .
H10K H -0.149975 0.213516 0.696218 0.168 Uiso 1 1 calc R U . . .
H10L H -0.091126 0.215767 0.669057 0.168 Uiso 1 1 calc R U . . .
C22 C 0.4059(16) -0.0513(16) 0.4680(11) 0.114(10) Uani 1 1 d . . . . .
H22A H 0.387226 -0.088904 0.448523 0.170 Uiso 1 1 calc R U . . .
H22B H 0.413866 -0.023916 0.449643 0.170 Uiso 1 1 calc R U . . .
H22C H 0.444618 -0.058545 0.483181 0.170 Uiso 1 1 calc R U . . .
C82 C 0.5324(17) 0.7205(16) 0.7818(10) 0.117(11) Uani 1 1 d . . . . .
H82A H 0.573868 0.739135 0.785742 0.175 Uiso 1 1 calc R U . . .
H82B H 0.502421 0.750611 0.781813 0.175 Uiso 1 1 calc R U . . .
H82C H 0.526464 0.702498 0.806486 0.175 Uiso 1 1 calc R U . . .
C113 C 0.6725(17) 0.3537(12) 0.8444(11) 0.120(10) Uani 1 1 d . . . . .
H11D H 0.703509 0.341100 0.863966 0.180 Uiso 1 1 calc R U . . .
H11E H 0.633158 0.355640 0.857660 0.180 Uiso 1 1 calc DR U . . .
H11F H 0.668129 0.324997 0.814602 0.180 Uiso 1 1 calc R U . . .
C28 C 0.1579(14) -0.1080(15) 0.5695(10) 0.094(8) Uani 1 1 d . . . . .
H28A H 0.147134 -0.084469 0.598893 0.141 Uiso 1 1 calc R U . . .
H28B H 0.149821 -0.150296 0.566776 0.141 Uiso 1 1 calc R U . . .
H28C H 0.201368 -0.100238 0.566682 0.141 Uiso 1 1 calc R U . . .
C58 C 0.1927(18) 0.6306(15) 0.6025(12) 0.116(10) Uani 1 1 d . . . . .
H58A H 0.190738 0.649539 0.577729 0.174 Uiso 1 1 calc R U . . .
H58B H 0.222950 0.600199 0.597348 0.174 Uiso 1 1 calc R U . . .
H58C H 0.152463 0.612171 0.604005 0.174 Uiso 1 1 calc R U . . .
C23 C 0.3382(15) -0.0723(12) 0.5227(11) 0.095(8) Uani 1 1 d . U . . .
H23A H 0.323963 -0.107006 0.497850 0.143 Uiso 1 1 calc R U . . .
H23B H 0.371218 -0.083142 0.541689 0.143 Uiso 1 1 calc R U . . .
H23C H 0.304153 -0.058427 0.540785 0.143 Uiso 1 1 calc R U . . .
C46 C -0.1045(15) 0.2939(17) 0.4900(15) 0.148(15) Uani 1 1 d . . . . .
H46A H -0.127206 0.267306 0.503536 0.222 Uiso 1 1 calc R U . . .
H46B H -0.132976 0.319463 0.479090 0.222 Uiso 1 1 calc R U . . .
H46C H -0.084062 0.270272 0.464643 0.222 Uiso 1 1 calc R U . . .
C59 C 0.174(3) 0.7302(18) 0.6532(17) 0.184(19) Uani 1 1 d . . . . .
H59A H 0.179308 0.747199 0.627937 0.276 Uiso 1 1 calc R U . . .
H59B H 0.130915 0.715437 0.651475 0.276 Uiso 1 1 calc R U . . .
H59C H 0.183770 0.760764 0.681695 0.276 Uiso 1 1 calc R U . . .
C73 C 0.4703(10) 0.5770(12) 0.8441(8) 0.068(5) Uani 1 1 d . . . . .
C13 C 0.3368(14) 0.1715(13) 0.4711(10) 0.082(6) Uani 1 1 d . . . . .
C74 C 0.5190(12) 0.6027(13) 0.8702(9) 0.075(6) Uani 1 1 d . . . . .
N6 N 0.0507(12) 0.5663(15) 0.8416(7) 0.105(8) Uani 1 1 d . . . . .
C126 C -0.0014(13) 0.5518(14) 0.8396(11) 0.092(8) Uani 1 1 d D U . . .
C14 C 0.3883(12) 0.1684(14) 0.4554(11) 0.094(7) Uani 1 1 d D . . . .
C6 C 0.6913(19) 0.2452(16) 0.4926(11) 0.117(11) Uani 1 1 d . . . . .
H6A H 0.732973 0.234355 0.485871 0.176 Uiso 1 1 calc R U . . .
H6B H 0.662985 0.210151 0.481144 0.176 Uiso 1 1 calc R U . . .
H6C H 0.679258 0.276088 0.478050 0.176 Uiso 1 1 calc R U . . .
C76 C 0.5962(14) 0.6007(17) 0.9283(11) 0.122(11) Uani 1 1 d D . . . .
H76A H 0.633234 0.623416 0.944527 0.183 Uiso 1 1 calc R U . . .
H76B H 0.565937 0.598881 0.949664 0.183 Uiso 1 1 calc R U . . .
H76C H 0.606440 0.560359 0.912865 0.183 Uiso 1 1 calc R U . . .
C77 C 0.6233(12) 0.642(2) 0.8671(11) 0.155(15) Uani 1 1 d D . . . .
H77A H 0.657375 0.663652 0.888240 0.232 Uiso 1 1 calc R U . . .
H77B H 0.636634 0.604201 0.849468 0.232 Uiso 1 1 calc R U . . .
H77C H 0.610222 0.666172 0.846680 0.232 Uiso 1 1 calc R U . . .
C18 C 0.443(2) 0.0841(18) 0.4154(17) 0.173(17) Uani 1 1 d . . . . .
H18A H 0.408955 0.071484 0.392151 0.259 Uiso 1 1 calc R U . . .
H18B H 0.481330 0.069852 0.402791 0.259 Uiso 1 1 calc R U . . .
H18C H 0.436356 0.067614 0.440758 0.259 Uiso 1 1 calc R U . . .
C64 C 0.3817(17) 0.7195(17) 0.8585(16) 0.140(13) Uani 1 1 d . . . . .
H64A H 0.417205 0.747328 0.870725 0.211 Uiso 1 1 calc R U . . .
H64B H 0.391409 0.679842 0.860917 0.211 Uiso 1 1 calc R U . . .
H64C H 0.371578 0.718106 0.826778 0.211 Uiso 1 1 calc R U . . .
C42 C 0.0402(17) 0.2172(19) 0.4111(15) 0.137(14) Uani 1 1 d . . . . .
H42A H 0.027964 0.236826 0.387736 0.206 Uiso 1 1 calc R U . . .
H42B H 0.030514 0.174296 0.399525 0.206 Uiso 1 1 calc R U . . .
H42C H 0.017883 0.232916 0.437638 0.206 Uiso 1 1 calc R U . . .
C78 C 0.5488(17) 0.6919(16) 0.9193(12) 0.139(12) Uani 1 1 d D . . . .
H78A H 0.584107 0.715724 0.937488 0.209 Uiso 1 1 calc R U . . .
H78B H 0.531542 0.712561 0.897868 0.209 Uiso 1 1 calc R U . . .
H78C H 0.517714 0.686232 0.939125 0.209 Uiso 1 1 calc R U . . .
C124 C -0.0580(13) 0.5307(19) 0.8346(14) 0.134(12) Uani 1 1 d D U . . .
H12G H -0.066732 0.537707 0.865525 0.201 Uiso 1 1 d R U . . .
H12H H -0.084562 0.552807 0.819885 0.201 Uiso 1 1 d R U . . .
H12I H -0.064582 0.489067 0.819715 0.201 Uiso 1 1 d R U . . .
C96 C 0.7584(13) 0.4629(16) 0.7093(13) 0.118(11) Uani 1 1 d . . . . .
H96A H 0.801348 0.477197 0.717907 0.177 Uiso 1 1 calc R U . . .
H96B H 0.737692 0.464078 0.736449 0.177 Uiso 1 1 calc R U . . .
H96C H 0.756563 0.422021 0.690088 0.177 Uiso 1 1 calc R U . . .
C16 C 0.5023(15) 0.1692(19) 0.4679(13) 0.134(13) Uani 1 1 d . . . . .
H16A H 0.540213 0.161122 0.453171 0.202 Uiso 1 1 calc R U . . .
H16B H 0.503491 0.211062 0.485085 0.202 Uiso 1 1 calc R U . . .
H16C H 0.498147 0.143987 0.488418 0.202 Uiso 1 1 calc R U . . .
C75 C 0.5695(13) 0.6312(16) 0.8934(10) 0.122(9) Uani 1 1 d D . . . .
C49 C 0.0558(10) 0.5401(10) 0.6989(7) 0.057(5) Uani 1 1 d . U . . .
C115 C 0.0243(10) 0.3216(14) 0.8141(9) 0.085(6) Uani 1 1 d D . . . .
C50 C 0.0250(14) 0.5444(15) 0.6662(10) 0.092(8) Uani 1 1 d . . . . .
C116 C 0.0083(13) 0.318(2) 0.8527(10) 0.118(10) Uani 1 1 d D . . . .
C95 C 0.7594(16) 0.498(2) 0.6398(17) 0.171(17) Uani 1 1 d . . . . .
H95A H 0.738978 0.523632 0.623296 0.256 Uiso 1 1 calc R U . . .
H95B H 0.802618 0.511561 0.647380 0.256 Uiso 1 1 calc R U . . .
H95C H 0.756214 0.456995 0.620871 0.256 Uiso 1 1 calc R U . . .
C117 C -0.0132(13) 0.3068(15) 0.8942(10) 0.165(13) Uani 1 1 d D . . . .
C52 C 0.014(2) 0.5374(19) 0.5892(12) 0.153(14) Uani 1 1 d D . . . .
H52A H 0.056453 0.551440 0.589056 0.229 Uiso 1 1 calc R U . . .
H52B H 0.012135 0.494819 0.587033 0.229 Uiso 1 1 calc R U . . .
H52C H -0.010752 0.544374 0.563426 0.229 Uiso 1 1 calc R U . . .
C34 C -0.1549(14) 0.0403(15) 0.5933(10) 0.126(5) Uani 1 1 d D U . . .
H34A H -0.189060 0.014400 0.597008 0.188 Uiso 1 1 calc R U . . .
H34B H -0.167250 0.081342 0.599672 0.188 Uiso 1 1 calc R U . . .
H34C H -0.143550 0.027394 0.562259 0.188 Uiso 1 1 calc R U . . .
C40 C 0.1672(19) 0.2102(17) 0.3906(12) 0.125(11) Uani 1 1 d . . . . .
H40A H 0.159733 0.231429 0.367466 0.187 Uiso 1 1 calc R U . . .
H40B H 0.210088 0.217670 0.403103 0.187 Uiso 1 1 calc R U . . .
H40C H 0.158738 0.167468 0.377052 0.187 Uiso 1 1 calc R U . . .
C35 C -0.0828(15) -0.0318(13) 0.6144(11) 0.126(5) Uani 1 1 d D U . . .
H35A H -0.117282 -0.056002 0.619699 0.188 Uiso 1 1 calc R U . . .
H35B H -0.074622 -0.045063 0.582603 0.188 Uiso 1 1 calc R U . . .
H35C H -0.046368 -0.036052 0.633457 0.188 Uiso 1 1 calc R U . . .
C94 C 0.7285(15) 0.5586(18) 0.7230(15) 0.182(18) Uani 1 1 d D . . . .
H94A H 0.709260 0.589751 0.711781 0.274 Uiso 1 1 calc R U . . .
H94B H 0.705779 0.550807 0.747070 0.274 Uiso 1 1 calc R U . . .
H94C H 0.770907 0.571694 0.734738 0.274 Uiso 1 1 calc R U . . .
C15 C 0.4488(13) 0.1561(15) 0.4330(10) 0.101(7) Uani 1 1 d D U . . .
C114 C 0.7468(13) 0.410(2) 0.8133(11) 0.132(13) Uani 1 1 d . . . . .
H11G H 0.781287 0.398570 0.830917 0.197 Uiso 1 1 calc R U . . .
H11H H 0.737288 0.378560 0.785075 0.197 Uiso 1 1 calc R U . . .
H11I H 0.757796 0.447245 0.806616 0.197 Uiso 1 1 calc R U . . .
C112 C 0.6949(17) 0.4673(13) 0.8896(10) 0.120(10) Uani 1 1 d . U . . .
H11J H 0.726494 0.457939 0.910454 0.180 Uiso 1 1 calc R U . . .
H11K H 0.704466 0.506950 0.886003 0.180 Uiso 1 1 calc R U . . .
H11L H 0.654980 0.466594 0.901726 0.180 Uiso 1 1 calc DR U . . .
C51 C -0.0115(17) 0.5713(17) 0.6331(13) 0.142(12) Uani 1 1 d D . . . .
C54 C -0.0727(19) 0.553(3) 0.635(2) 0.20(2) Uani 1 1 d . . . . .
H54A H -0.099515 0.568436 0.614609 0.306 Uiso 1 1 calc R U . . .
H54B H -0.077148 0.509378 0.626220 0.306 Uiso 1 1 calc R U . . .
H54C H -0.084113 0.568005 0.666001 0.306 Uiso 1 1 calc R U . . .
Ag1A Ag 0.4604(5) 0.1952(5) 0.7013(4) 0.0426(4) Uani 0.121(3) 1 d . . P A 2
Ag2A Ag 0.3086(4) 0.1134(5) 0.6893(3) 0.0426(4) Uani 0.147(3) 1 d . . P B 2
Ag3A Ag 0.2008(6) 0.1751(6) 0.7510(4) 0.0426(4) Uani 0.111(3) 1 d . . P B 2
O37A O 0.2961(11) 0.1108(11) 0.5636(8) 0.029(2) Uani 0.43(2) 1 d . U P B 2
C102 C 0.1071(15) 0.0408(16) 0.8147(14) 0.126(12) Uani 1 1 d . . . . .
H10M H 0.129854 0.075759 0.834975 0.190 Uiso 1 1 calc R U . . .
H10N H 0.105805 0.008617 0.829501 0.190 Uiso 1 1 calc R U . . .
H10O H 0.127400 0.027931 0.786883 0.190 Uiso 1 1 calc R U . . .
C36 C -0.1205(16) 0.0515(14) 0.6752(8) 0.126(5) Uani 1 1 d D U . . .
H36A H -0.153421 0.022842 0.676454 0.189 Uiso 1 1 calc R U . . .
H36B H -0.085802 0.049390 0.696573 0.189 Uiso 1 1 calc R U . . .
H36C H -0.135362 0.091686 0.683010 0.189 Uiso 1 1 calc R U . . .
C99 C 0.0371(17) 0.0578(15) 0.8027(12) 0.134(11) Uani 1 1 d D . . . .
C53 C -0.003(2) 0.6392(18) 0.6425(17) 0.176(16) Uani 1 1 d D . . . .
H53A H 0.040459 0.650112 0.640765 0.263 Uiso 1 1 calc R U . . .
H53B H -0.028245 0.652430 0.620000 0.263 Uiso 1 1 calc R U . . .
H53C H -0.014473 0.658276 0.672675 0.263 Uiso 1 1 calc R U . . .
C17 C 0.447(2) 0.187(2) 0.3943(14) 0.168(17) Uani 1 1 d D . . . .
H17A H 0.409793 0.173511 0.374316 0.251 Uiso 1 1 calc R U . . .
H17B H 0.448853 0.229745 0.406882 0.251 Uiso 1 1 calc R U . . .
H17C H 0.483007 0.175696 0.377066 0.251 Uiso 1 1 calc R U . . .
C100 C 0.025(2) 0.0941(19) 0.8504(12) 0.164(15) Uani 1 1 d D . . . .
H10P H 0.055537 0.127982 0.860513 0.247 Uiso 1 1 calc R U . . .
H10Q H -0.015881 0.108543 0.849976 0.247 Uiso 1 1 calc R U . . .
H10R H 0.029442 0.068884 0.871109 0.247 Uiso 1 1 calc R U . . .
C66 C 0.294(3) 0.801(2) 0.873(2) 0.22(2) Uani 1 1 d . . . . .
H66A H 0.322490 0.835586 0.885080 0.333 Uiso 1 1 calc R U . . .
H66B H 0.287550 0.792521 0.840238 0.333 Uiso 1 1 calc R U . . .
H66C H 0.255163 0.807807 0.886293 0.333 Uiso 1 1 calc R U . . .
C101 C 0.006(2) 0.004(2) 0.772(2) 0.193(19) Uani 1 1 d . . . . .
H10S H -0.003433 -0.024448 0.789796 0.289 Uiso 1 1 calc R U . . .
H10T H -0.032172 0.013874 0.758232 0.289 Uiso 1 1 calc R U . . .
H10U H 0.032602 -0.014293 0.749119 0.289 Uiso 1 1 calc R U . . .
C65 C 0.357(3) 0.741(3) 0.9337(18) 0.25(3) Uani 1 1 d . . . . .
H65A H 0.388849 0.772963 0.943375 0.378 Uiso 1 1 calc R U . . .
H65B H 0.326343 0.746556 0.955848 0.378 Uiso 1 1 calc R U . . .
H65C H 0.375182 0.702595 0.931495 0.378 Uiso 1 1 calc R U . . .
C127 C 0.1511(11) 0.4498(14) 0.9030(11) 0.088(6) Uani 1 1 d . . . . .
C128 C 0.1549(16) 0.4546(18) 0.9437(9) 0.125(9) Uani 1 1 d D U . . .
C131 C 0.1905(17) 0.4483(17) 1.0144(15) 0.166(13) Uani 1 1 d D U . . .
H13G H 0.194510 0.463914 1.047248 0.249 Uiso 1 1 calc R U . . .
H13H H 0.169543 0.408671 1.005988 0.249 Uiso 1 1 calc R U . . .
H13I H 0.231243 0.445609 1.003296 0.249 Uiso 1 1 calc R U . . .
C129 C 0.1530(12) 0.4901(13) 0.9932(9) 0.138(9) Uani 1 1 d D U . . .
C132 C 0.0884(13) 0.4945(19) 1.0100(13) 0.182(14) Uani 1 1 d D U . . .
H13J H 0.091339 0.517742 1.041698 0.273 Uiso 1 1 calc R U . . .
H13K H 0.062289 0.514138 0.991842 0.273 Uiso 1 1 calc R U . . .
H13L H 0.070679 0.454579 1.007302 0.273 Uiso 1 1 calc R U . . .
C130 C 0.1861(19) 0.5520(14) 1.0043(18) 0.23(2) Uani 1 1 d D . . . .
H13M H 0.183416 0.572436 1.036143 0.339 Uiso 1 1 calc R U . . .
H13N H 0.229269 0.547733 0.998523 0.339 Uiso 1 1 calc R U . . .
H13O H 0.166895 0.575124 0.985381 0.339 Uiso 1 1 calc R U . . .
C120 C -0.0803(14) 0.324(2) 0.8970(11) 0.22(2) Uani 1 1 d D . . . .
H12J H -0.095367 0.317224 0.924331 0.331 Uiso 1 1 calc R U . . .
H12K H -0.082651 0.366161 0.897967 0.331 Uiso 1 1 calc R U . . .
H12L H -0.105495 0.299799 0.870461 0.331 Uiso 1 1 calc R U . . .
C118 C -0.009(2) 0.2397(14) 0.8899(15) 0.22(2) Uani 1 1 d D . . . .
H11M H -0.020365 0.231358 0.917841 0.328 Uiso 1 1 calc R U . . .
H11N H 0.032511 0.228162 0.884528 0.328 Uiso 1 1 calc R U . . .
H11O H -0.037730 0.217019 0.864630 0.328 Uiso 1 1 calc R U . . .
C119 C 0.0269(17) 0.3430(18) 0.9364(14) 0.182(15) Uani 1 1 d D U . . .
H11P H 0.011610 0.335060 0.963360 0.273 Uiso 1 1 calc R U . . .
H11Q H 0.069311 0.331584 0.934283 0.273 Uiso 1 1 calc R U . . .
H11R H 0.025182 0.385503 0.938547 0.273 Uiso 1 1 calc R U . . .
C98 C 0.0497(12) 0.0987(11) 0.7726(8) 0.078(6) Uani 1 1 d D U . . .
C97 C 0.0416(11) 0.1341(4) 0.7469(3) 0.088(7) Uani 1 1 d D . . . .
O21A O 0.3231(11) 0.2475(12) 0.6425(10) 0.0308(17) Uani 0.45(2) 1 d . U P C 2

loop_
_atom_site_aniso_label
_atom_site_aniso_U_11
_atom_site_aniso_U_22
_atom_site_aniso_U_33
_atom_site_aniso_U_23
_atom_site_aniso_U_13
_atom_site_aniso_U_12
W1 0.0283(3) 0.0484(5) 0.0292(4) 0.0180(3) 0.0023(3) 0.0033(3)
W4 0.0268(3) 0.0480(5) 0.0266(3) 0.0139(3) -0.0005(3) 0.0015(3)
W6 0.0289(3) 0.0495(5) 0.0289(4) 0.0202(3) 0.0030(3) 0.0065(3)
W8 0.0263(3) 0.0605(5) 0.0285(4) 0.0224(3) -0.0002(3) 0.0051(3)
W9 0.0291(3) 0.0434(4) 0.0378(4) 0.0170(3) 0.0038(3) 0.0057(3)
W5 0.0324(4) 0.0580(5) 0.0243(3) 0.0123(3) -0.0001(3) 0.0034(3)
W3 0.0277(3) 0.0698(6) 0.0252(3) 0.0191(4) 0.0022(3) 0.0051(3)
W7 0.0306(4) 0.0600(5) 0.0369(4) 0.0236(4) -0.0004(3) -0.0038(3)
W2 0.0376(4) 0.0414(5) 0.0450(4) 0.0157(4) 0.0033(3) -0.0013(3)
Ag1 0.0370(7) 0.0533(9) 0.0321(7) 0.0141(6) 0.0069(5) 0.0015(6)
Ag4 0.0386(7) 0.0657(11) 0.0451(8) 0.0252(8) 0.0044(6) 0.0027(7)
Ag6 0.0354(7) 0.0703(11) 0.0466(8) 0.0201(8) 0.0069(6) 0.0061(7)
Ag8 0.0439(8) 0.0750(12) 0.0367(8) 0.0173(8) -0.0014(6) -0.0028(7)
Ag10 0.0388(8) 0.0514(10) 0.0746(11) 0.0174(8) 0.0050(7) 0.0062(7)
Ag12 0.0415(8) 0.0724(11) 0.0494(9) 0.0209(8) -0.0133(7) 0.0008(7)
Ag14 0.0369(8) 0.0465(10) 0.0450(9) 0.0120(7) 0.0008(6) 0.0176(7)
Ag16 0.0473(9) 0.0493(10) 0.0639(10) 0.0050(8) 0.0151(7) 0.0060(7)
Ag18 0.0528(9) 0.0625(11) 0.0439(8) 0.0138(8) 0.0058(7) -0.0011(8)
Ag20 0.0436(8) 0.0705(12) 0.0616(10) 0.0297(9) 0.0062(7) 0.0144(8)
Ag22 0.0399(8) 0.0920(14) 0.0558(10) 0.0340(10) 0.0091(7) 0.0093(8)
Ag24 0.0340(7) 0.0851(13) 0.0538(9) 0.0286(9) -0.0018(7) 0.0031(7)
Ag26 0.0337(7) 0.0959(14) 0.0504(9) 0.0342(9) 0.0014(6) 0.0006(8)
Ag28 0.0434(8) 0.0984(14) 0.0322(8) 0.0063(8) 0.0016(6) 0.0074(8)
Ag30 0.0529(9) 0.0719(12) 0.0574(10) 0.0215(9) 0.0012(8) -0.0076(8)
Ag32 0.0458(9) 0.1039(15) 0.0389(8) 0.0175(9) 0.0018(7) 0.0105(9)
Ag34 0.0414(9) 0.0696(13) 0.0664(12) 0.0416(10) 0.0095(8) -0.0011(8)
Ag36 0.0487(9) 0.0507(10) 0.0814(12) 0.0127(9) 0.0059(8) 0.0031(7)
Ag38 0.0531(9) 0.0882(14) 0.0473(9) 0.0208(9) 0.0018(7) 0.0047(9)
Ag19 0.0562(10) 0.0646(11) 0.0651(11) 0.0226(9) 0.0118(8) 0.0137(8)
Ag5 0.0451(8) 0.0834(13) 0.0443(9) 0.0178(9) -0.0001(7) -0.0097(8)
Ag21 0.0564(10) 0.1057(15) 0.0385(8) 0.0241(9) 0.0081(7) -0.0001(10)
Ag11 0.0534(10) 0.0813(13) 0.0688(11) 0.0308(10) 0.0087(8) -0.0047(9)
Ag23 0.0737(12) 0.0613(11) 0.0561(10) 0.0124(9) -0.0119(9) 0.0112(9)
Ag3 0.0577(10) 0.0760(13) 0.0603(11) 0.0129(10) -0.0165(8) -0.0005(9)
Ag25 0.0670(13) 0.0460(12) 0.0779(14) 0.0306(11) 0.0165(10) 0.0135(9)
Ag13 0.0673(11) 0.0728(13) 0.0667(12) 0.0131(10) 0.0051(9) -0.0137(9)
Ag27 0.0651(11) 0.1047(17) 0.0611(11) 0.0218(11) -0.0115(9) 0.0197(11)
Ag7 0.0856(14) 0.0512(11) 0.0911(15) 0.0195(10) 0.0114(11) -0.0038(10)
Ag29 0.0703(12) 0.1006(16) 0.0643(12) 0.0356(11) 0.0030(9) 0.0103(11)
Ag15 0.0815(13) 0.0541(11) 0.0808(13) 0.0090(10) 0.0028(10) 0.0175(10)
Ag31 0.0656(12) 0.1053(17) 0.0670(12) 0.0299(12) 0.0106(9) 0.0232(11)
Ag2 0.0743(13) 0.0906(16) 0.0701(13) 0.0132(11) 0.0084(10) -0.0275(11)
Ag33 0.0768(13) 0.1193(19) 0.0551(11) 0.0083(12) 0.0002(10) 0.0233(13)
Ag17 0.0606(12) 0.1179(19) 0.0743(13) 0.0061(13) -0.0090(10) 0.0180(12)
Ag35 0.0716(13) 0.137(2) 0.0491(11) 0.0201(12) 0.0098(9) 0.0137(13)
Ni1 0.0298(11) 0.0559(15) 0.0325(12) 0.0199(11) -0.0022(9) 0.0044(10)
Ag9 0.0818(14) 0.1151(19) 0.1042(17) 0.0576(15) 0.0413(13) 0.0344(13)
Ni4 0.0343(12) 0.0690(17) 0.0243(11) 0.0195(11) -0.0012(9) -0.0004(11)
Ag37 0.0751(14) 0.0648(14) 0.142(2) 0.0271(14) 0.0330(14) -0.0020(10)
Ni2 0.0361(12) 0.0567(16) 0.0421(13) 0.0240(12) 0.0013(10) -0.0011(11)
Ni3 0.0376(13) 0.079(2) 0.0440(14) 0.0356(14) -0.0037(10) 0.0023(12)
C86 0.034(8) 0.065(11) 0.054(9) 0.027(9) 0.001(8) -0.017(8)
C85 0.042(9) 0.079(12) 0.052(10) 0.035(8) -0.001(8) -0.014(8)
C87 0.051(9) 0.099(13) 0.058(11) 0.046(10) 0.011(8) 0.003(9)
C90 0.052(9) 0.108(19) 0.064(15) 0.045(14) 0.018(9) 0.018(10)
C89 0.099(18) 0.088(12) 0.096(17) 0.060(11) 0.011(15) 0.009(11)
Si1 0.0246(15) 0.0356(18) 0.0246(16) 0.0140(14) 0.0030(13) 0.0012(14)
O1 0.034(3) 0.055(3) 0.033(2) 0.018(2) 0.002(2) 0.003(2)
O4 0.035(5) 0.050(6) 0.038(5) 0.019(5) 0.007(4) 0.014(4)
O6 0.028(4) 0.051(4) 0.033(4) 0.014(4) -0.003(3) -0.003(4)
O8 0.0246(15) 0.0356(18) 0.0246(16) 0.0140(14) 0.0030(13) 0.0012(14)
O10 0.034(2) 0.051(3) 0.034(2) 0.015(2) 0.001(2) 0.001(2)
O12 0.036(3) 0.053(3) 0.034(3) 0.020(3) 0.000(3) 0.002(3)
O14 0.035(3) 0.054(3) 0.036(3) 0.010(3) 0.003(3) -0.001(3)
O16 0.032(2) 0.051(3) 0.032(2) 0.018(2) 0.001(2) 0.000(2)
O18 0.042(5) 0.054(6) 0.027(5) 0.008(4) 0.008(4) -0.003(5)
O20 0.036(3) 0.053(3) 0.038(3) 0.016(3) -0.001(3) 0.002(3)
O22 0.047(4) 0.066(4) 0.043(4) 0.026(4) -0.006(3) 0.001(4)
O24 0.038(3) 0.057(3) 0.034(3) 0.019(3) 0.003(3) 0.003(3)
O26 0.032(3) 0.051(3) 0.035(3) 0.015(3) 0.000(3) 0.002(3)
O28 0.041(3) 0.062(3) 0.037(3) 0.020(3) 0.001(3) 0.002(3)
O30 0.040(3) 0.064(3) 0.037(3) 0.019(3) -0.002(3) 0.003(3)
O32 0.034(3) 0.047(3) 0.034(3) 0.013(2) 0.003(2) 0.002(2)
O34 0.032(5) 0.050(6) 0.042(5) 0.013(5) 0.005(4) 0.003(4)
O36 0.036(3) 0.048(3) 0.035(3) 0.015(3) 0.005(3) 0.001(3)
O38 0.038(3) 0.065(3) 0.034(3) 0.017(3) 0.003(3) 0.005(3)
O40 0.032(3) 0.053(3) 0.033(3) 0.020(3) 0.002(3) 0.001(3)
O41 0.032(3) 0.054(3) 0.035(3) 0.015(3) 0.001(3) 0.001(3)
O21 0.0337(18) 0.0352(18) 0.0337(18) 0.0101(10) 0.0029(10) 0.0019(10)
O11 0.035(3) 0.058(3) 0.038(3) 0.019(3) -0.003(3) 0.003(3)
O23 0.035(3) 0.058(3) 0.033(3) 0.018(3) 0.002(3) 0.003(3)
O3 0.047(4) 0.069(4) 0.040(3) 0.019(3) -0.001(3) 0.002(3)
O25 0.044(5) 0.053(6) 0.028(5) 0.023(5) -0.006(4) 0.001(5)
O13 0.040(4) 0.061(4) 0.037(4) 0.016(4) -0.001(4) 0.006(4)
O27 0.032(3) 0.054(3) 0.034(3) 0.017(3) 0.001(3) 0.002(3)
O7 0.043(4) 0.074(4) 0.042(4) 0.024(4) -0.003(3) -0.002(4)
O29 0.047(4) 0.068(4) 0.044(4) 0.026(3) -0.004(3) 0.003(4)
O15 0.040(3) 0.062(3) 0.033(3) 0.019(3) 0.000(3) 0.004(3)
O31 0.038(3) 0.062(3) 0.036(3) 0.017(3) 0.003(3) 0.004(3)
O2 0.038(3) 0.050(3) 0.038(3) 0.017(3) 0.001(3) 0.001(3)
O33 0.034(3) 0.056(3) 0.031(3) 0.019(3) 0.002(3) 0.008(3)
O17 0.036(3) 0.059(3) 0.034(3) 0.018(3) -0.003(2) 0.003(3)
O35 0.034(3) 0.057(3) 0.034(3) 0.018(3) 0.003(3) 0.002(3)
O9 0.041(3) 0.054(3) 0.036(3) 0.020(3) -0.001(3) 0.003(3)
O37 0.023(3) 0.025(3) 0.025(3) 0.0078(19) 0.0027(19) 0.0011(19)
O19 0.038(3) 0.057(3) 0.039(3) 0.020(3) 0.001(3) -0.002(3)
O39 0.039(4) 0.070(5) 0.031(4) 0.017(4) 0.006(3) 0.008(4)
O5 0.041(4) 0.062(4) 0.037(4) 0.023(4) -0.002(4) -0.005(4)
O45 0.040(4) 0.062(4) 0.049(4) 0.019(4) -0.002(4) 0.000(4)
O42 0.045(4) 0.072(4) 0.043(3) 0.018(3) -0.003(3) 0.002(3)
O44 0.048(7) 0.070(8) 0.091(8) 0.038(6) -0.007(6) -0.001(6)
O43 0.056(6) 0.086(7) 0.052(6) 0.016(6) 0.002(5) 0.007(5)
O47 0.051(4) 0.072(4) 0.047(4) 0.015(3) 0.004(3) -0.001(4)
N3 0.048(9) 0.083(12) 0.035(6) 0.010(7) -0.011(6) 0.009(7)
O46 0.041(6) 0.077(9) 0.079(8) 0.027(7) 0.014(6) 0.008(6)
O49 0.082(7) 0.086(6) 0.055(6) 0.031(6) 0.004(6) 0.006(6)
O48 0.111(11) 0.107(10) 0.054(6) 0.009(7) 0.006(8) 0.003(9)
N2 0.064(11) 0.079(8) 0.053(7) 0.023(6) 0.009(8) -0.013(8)
N4 0.032(6) 0.085(13) 0.083(12) 0.042(10) 0.001(6) -0.004(7)
C7 0.048(9) 0.084(12) 0.034(8) 0.021(8) 0.014(7) 0.012(9)
C8 0.053(9) 0.067(12) 0.027(7) 0.013(8) 0.008(6) -0.003(9)
C103 0.036(9) 0.107(14) 0.057(10) 0.039(11) -0.009(8) 0.004(8)
O53 0.089(9) 0.121(11) 0.041(6) 0.010(7) 0.002(6) 0.018(8)
C68 0.054(9) 0.075(15) 0.030(7) -0.002(8) -0.006(6) 0.005(10)
C67 0.058(10) 0.106(14) 0.043(9) -0.004(10) -0.009(7) 0.005(10)
C104 0.042(9) 0.108(15) 0.088(13) 0.053(13) -0.001(8) 0.008(8)
C110 0.034(8) 0.080(14) 0.056(11) 0.009(10) -0.017(8) -0.001(8)
C47 0.067(15) 0.10(2) 0.12(2) 0.062(18) 0.012(14) -0.006(13)
C44 0.033(9) 0.097(15) 0.074(12) 0.045(11) -0.013(9) -0.004(8)
C11 0.077(14) 0.15(2) 0.057(14) 0.063(15) 0.016(11) 0.039(15)
C105 0.047(10) 0.110(15) 0.057(11) 0.031(12) 0.006(8) 0.001(9)
C43 0.040(10) 0.082(14) 0.061(12) 0.031(10) -0.004(9) 0.001(8)
C111 0.034(9) 0.139(16) 0.059(11) 0.025(10) -0.017(8) 0.010(11)
C69 0.060(9) 0.097(14) 0.026(8) -0.013(8) -0.007(7) 0.013(10)
C45 0.048(11) 0.101(16) 0.091(14) 0.061(12) -0.029(8) -0.015(8)
C88 0.056(12) 0.16(2) 0.053(11) 0.046(12) 0.009(10) 0.004(15)
C20 0.056(11) 0.047(9) 0.085(14) 0.008(8) 0.007(9) 0.003(7)
C9 0.057(11) 0.117(16) 0.045(10) 0.027(10) 0.000(7) 0.008(10)
C21 0.068(13) 0.061(11) 0.099(16) -0.002(8) 0.007(9) -0.010(9)
C19 0.050(9) 0.032(9) 0.087(14) 0.012(8) 0.016(9) 0.010(7)
C109 0.029(8) 0.089(14) 0.059(11) 0.027(10) 0.002(7) 0.002(8)
O50 0.044(3) 0.065(4) 0.044(3) 0.021(3) -0.003(3) 0.001(3)
O51 0.048(3) 0.060(4) 0.046(3) 0.024(3) 0.004(3) -0.001(3)
C122 0.071(14) 0.061(11) 0.058(13) 0.028(10) 0.002(11) -0.004(9)
C60 0.23(3) 0.08(2) 0.048(15) 0.036(15) 0.007(17) -0.024(18)
C134 0.041(7) 0.093(16) 0.048(10) 0.032(10) -0.014(6) -0.006(9)
C79 0.066(8) 0.090(17) 0.047(11) 0.014(11) 0.007(9) 0.006(10)
C55 0.083(12) 0.028(10) 0.055(10) -0.008(8) 0.017(10) 0.026(9)
C136 0.055(9) 0.11(2) 0.078(17) 0.037(16) -0.023(11) 0.011(13)
C33 0.120(8) 0.127(8) 0.131(8) 0.040(7) 0.019(6) -0.026(6)
C31 0.038(9) 0.057(11) 0.070(13) -0.002(9) -0.011(8) 0.005(7)
C80 0.062(8) 0.087(17) 0.066(12) 0.002(10) 0.004(9) 0.005(9)
C56 0.060(13) 0.084(18) 0.101(14) 0.046(13) 0.018(11) 0.022(12)
C125 0.084(12) 0.071(9) 0.032(8) 0.028(7) 0.005(7) -0.015(8)
C70 0.068(14) 0.129(17) 0.043(12) 0.018(12) 0.021(11) 0.047(13)
C71 0.053(9) 0.109(19) 0.028(10) -0.002(11) -0.020(7) 0.015(10)
C81 0.053(9) 0.089(15) 0.056(11) -0.006(9) -0.005(9) 0.012(8)
C25 0.061(14) 0.089(12) 0.081(13) 0.026(13) 0.016(12) 0.015(11)
C121 0.053(11) 0.091(11) 0.053(9) 0.033(8) 0.002(9) 0.013(9)
C10 0.097(18) 0.17(3) 0.076(19) 0.078(19) 0.022(15) 0.023(18)
C27 0.076(12) 0.083(11) 0.091(13) 0.015(12) 0.004(12) 0.006(11)
C133 0.14(3) 0.12(2) 0.059(9) 0.020(12) -0.014(14) 0.08(2)
C26 0.053(12) 0.082(10) 0.072(15) 0.009(10) 0.008(11) 0.010(9)
C32 0.088(12) 0.062(12) 0.111(17) -0.006(13) 0.038(11) 0.005(10)
C57 0.19(2) 0.076(17) 0.114(17) 0.050(12) 0.022(17) 0.030(15)
C84 0.09(2) 0.10(2) 0.076(14) 0.005(13) 0.013(14) 0.000(14)
N1 0.072(9) 0.064(8) 0.050(8) 0.015(8) 0.019(7) -0.042(7)
O56 0.051(4) 0.064(4) 0.056(4) 0.012(4) 0.008(4) -0.011(4)
O57 0.085(8) 0.082(9) 0.089(9) 0.010(8) 0.000(7) -0.026(7)
C92 0.045(7) 0.067(14) 0.068(12) 0.018(11) 0.009(7) 0.018(8)
O55 0.079(8) 0.088(9) 0.079(7) 0.023(7) 0.010(7) -0.007(7)
C91 0.051(8) 0.086(14) 0.056(11) 0.036(10) 0.005(7) 0.009(9)
C123 0.062(14) 0.13(2) 0.071(16) 0.056(16) -0.001(12) 0.033(14)
C1 0.048(8) 0.073(14) 0.064(11) 0.024(11) -0.004(9) 0.002(9)
C4 0.042(11) 0.086(14) 0.15(2) 0.052(15) 0.008(14) -0.002(10)
C2 0.039(7) 0.054(13) 0.082(14) -0.004(11) -0.018(8) -0.006(7)
C5 0.088(16) 0.056(12) 0.056(12) 0.002(10) 0.022(12) 0.021(11)
C135 0.046(12) 0.14(2) 0.068(16) 0.056(15) 0.001(11) 0.027(13)
C93 0.053(10) 0.092(17) 0.15(2) 0.053(14) -0.012(11) -0.002(11)
C30 0.094(18) 0.062(14) 0.090(13) 0.008(12) -0.002(13) 0.003(14)
C24 0.093(16) 0.08(2) 0.15(3) -0.002(16) -0.046(16) -0.028(14)
C12 0.12(2) 0.130(18) 0.085(19) 0.015(13) -0.061(17) 0.009(14)
C72 0.081(16) 0.115(16) 0.050(13) -0.041(13) -0.001(11) 0.006(15)
N7 0.068(14) 0.18(3) 0.14(2) 0.11(2) -0.003(15) 0.024(16)
C29 0.081(12) 0.09(2) 0.09(2) 0.000(17) -0.008(12) -0.015(13)
C3 0.044(9) 0.088(14) 0.096(13) 0.033(11) 0.006(10) 0.005(8)
C48 0.058(16) 0.18(3) 0.137(19) 0.106(17) 0.020(13) 0.050(17)
C38 0.072(13) 0.054(13) 0.089(15) 0.004(11) -0.005(11) -0.032(11)
C37 0.097(15) 0.038(12) 0.056(12) -0.016(8) 0.026(11) -0.007(10)
C106 0.069(16) 0.13(2) 0.080(14) -0.007(16) 0.023(12) -0.045(15)
C61 0.083(14) 0.12(2) 0.079(15) 0.034(16) 0.011(13) 0.016(11)
C107 0.056(15) 0.25(4) 0.088(14) 0.07(2) -0.018(12) -0.027(18)
C39 0.112(17) 0.094(15) 0.12(2) 0.039(15) 0.010(14) -0.005(14)
C62 0.095(14) 0.092(16) 0.09(2) -0.020(14) 0.027(13) 0.013(12)
C41 0.12(2) 0.093(14) 0.09(2) 0.037(14) -0.011(17) 0.000(14)
C83 0.067(14) 0.09(2) 0.16(3) -0.004(17) -0.010(18) 0.021(14)
C63 0.12(2) 0.13(2) 0.16(3) 0.01(2) 0.013(17) -0.026(15)
C108 0.080(19) 0.097(15) 0.16(3) 0.041(17) -0.002(19) -0.015(13)
C22 0.12(2) 0.10(2) 0.09(2) -0.018(15) 0.020(16) 0.003(17)
C82 0.12(3) 0.12(2) 0.072(13) -0.035(15) -0.008(16) 0.009(17)
C113 0.12(2) 0.141(17) 0.12(3) 0.059(16) 0.01(2) 0.039(17)
C28 0.085(16) 0.10(2) 0.092(16) 0.027(16) 0.007(14) 0.008(16)
C58 0.15(3) 0.099(19) 0.115(16) 0.060(14) -0.023(19) 0.018(17)
C23 0.108(15) 0.056(11) 0.102(15) -0.007(11) 0.002(12) -0.025(11)
C46 0.10(2) 0.13(3) 0.20(3) 0.07(2) -0.11(2) -0.028(17)
C59 0.30(5) 0.11(3) 0.19(4) 0.10(2) 0.09(4) 0.10(3)
C73 0.051(9) 0.096(13) 0.057(11) 0.019(11) 0.000(7) 0.020(9)
C13 0.093(12) 0.078(14) 0.084(17) 0.035(14) 0.012(12) 0.007(12)
C74 0.064(11) 0.105(16) 0.064(13) 0.040(11) -0.010(9) 0.009(10)
N6 0.085(10) 0.18(2) 0.048(11) 0.025(14) 0.008(10) -0.001(12)
C126 0.085(9) 0.097(12) 0.085(11) 0.012(8) 0.003(8) 0.003(8)
C14 0.084(11) 0.093(14) 0.10(2) 0.028(16) 0.007(12) -0.011(13)
C6 0.17(3) 0.11(2) 0.091(13) 0.044(14) 0.035(15) 0.05(2)
C76 0.08(2) 0.18(3) 0.09(2) 0.05(2) -0.057(16) -0.020(19)
C77 0.075(15) 0.28(5) 0.11(2) 0.08(2) -0.064(13) -0.06(2)
C18 0.22(5) 0.089(13) 0.18(4) -0.017(19) 0.03(3) 0.01(2)
C64 0.104(19) 0.10(3) 0.20(3) 0.01(3) 0.01(2) -0.024(17)
C42 0.121(17) 0.14(3) 0.15(4) 0.06(3) -0.030(19) -0.03(2)
C78 0.13(3) 0.15(2) 0.11(2) 0.026(17) -0.078(18) -0.033(19)
C124 0.090(11) 0.15(2) 0.15(2) 0.016(16) 0.019(13) -0.006(13)
C96 0.055(15) 0.13(2) 0.17(3) 0.06(2) -0.051(17) -0.005(15)
C16 0.082(14) 0.17(3) 0.12(2) -0.02(2) 0.020(13) 0.044(19)
C75 0.103(17) 0.16(2) 0.10(2) 0.055(15) -0.040(11) -0.028(15)
C49 0.053(8) 0.062(9) 0.051(7) 0.001(7) 0.015(6) 0.021(7)
C115 0.037(10) 0.115(18) 0.112(14) 0.057(14) -0.007(10) -0.013(10)
C50 0.089(16) 0.107(19) 0.075(12) 0.023(14) -0.011(12) 0.016(15)
C116 0.048(13) 0.20(3) 0.126(16) 0.074(19) 0.001(11) -0.009(14)
C95 0.07(2) 0.26(5) 0.22(3) 0.13(3) 0.03(2) -0.02(3)
C117 0.12(2) 0.23(3) 0.153(19) 0.09(2) 0.035(16) -0.05(2)
C52 0.19(4) 0.18(3) 0.122(18) 0.12(2) -0.02(2) -0.01(3)
C34 0.120(8) 0.127(8) 0.131(8) 0.040(7) 0.019(7) -0.026(6)
C40 0.16(3) 0.12(3) 0.10(2) 0.026(19) 0.017(19) 0.01(2)
C35 0.120(8) 0.127(8) 0.132(8) 0.040(7) 0.019(7) -0.026(6)
C94 0.07(2) 0.15(2) 0.27(4) -0.04(2) -0.07(2) 0.023(19)
C15 0.103(10) 0.094(11) 0.102(11) 0.018(8) 0.018(8) 0.013(8)
C114 0.071(14) 0.25(4) 0.12(2) 0.12(3) 0.031(15) 0.10(2)
C112 0.139(18) 0.144(17) 0.072(11) 0.029(11) -0.030(12) 0.033(15)
C51 0.098(17) 0.20(3) 0.15(2) 0.10(2) -0.04(2) 0.00(2)
C54 0.097(17) 0.31(5) 0.25(5) 0.18(5) -0.03(2) -0.01(3)
Ag1A 0.0369(8) 0.0465(10) 0.0450(9) 0.0120(7) 0.0008(6) 0.0176(7)
Ag2A 0.0369(8) 0.0465(10) 0.0450(9) 0.0120(7) 0.0008(6) 0.0176(7)
Ag3A 0.0369(8) 0.0465(10) 0.0450(9) 0.0120(7) 0.0008(6) 0.0176(7)
O37A 0.029(3) 0.029(3) 0.029(3) 0.0082(11) 0.0028(10) 0.0016(10)
C102 0.103(17) 0.12(3) 0.19(4) 0.12(3) 0.006(18) -0.012(16)
C36 0.120(8) 0.127(8) 0.131(8) 0.040(7) 0.019(7) -0.026(6)
C99 0.098(17) 0.17(3) 0.17(2) 0.12(2) 0.000(18) -0.019(16)
C53 0.17(4) 0.19(3) 0.21(4) 0.12(3) -0.01(4) 0.02(3)
C17 0.18(4) 0.21(4) 0.16(3) 0.10(3) 0.07(2) 0.03(4)
C100 0.15(3) 0.25(4) 0.17(2) 0.17(3) 0.05(2) 0.05(3)
C66 0.24(5) 0.10(2) 0.32(6) 0.02(4) 0.11(5) 0.04(3)
C101 0.16(4) 0.15(3) 0.30(5) 0.15(3) -0.07(3) -0.04(2)
C65 0.27(6) 0.27(7) 0.15(3) -0.03(4) -0.06(3) -0.07(5)
C127 0.042(11) 0.115(17) 0.104(10) 0.017(12) 0.030(10) 0.014(10)
C128 0.122(13) 0.137(13) 0.114(9) 0.026(8) 0.018(8) 0.003(9)
C131 0.17(2) 0.19(2) 0.138(17) 0.040(16) 0.005(15) 0.029(16)
C129 0.144(12) 0.139(12) 0.125(10) 0.024(8) 0.018(9) 0.008(9)
C132 0.167(16) 0.20(2) 0.18(2) 0.034(17) 0.055(15) 0.032(15)
C130 0.22(4) 0.13(2) 0.29(6) -0.02(2) 0.04(5) -0.02(2)
C120 0.16(2) 0.45(7) 0.06(2) 0.08(4) 0.041(17) 0.04(4)
C118 0.29(6) 0.22(3) 0.17(4) 0.07(2) 0.08(5) -0.05(3)
C119 0.19(2) 0.20(2) 0.158(17) 0.064(17) 0.001(16) 0.000(18)
C98 0.071(9) 0.089(10) 0.078(9) 0.034(8) -0.005(7) -0.024(7)
C97 0.060(12) 0.118(18) 0.109(15) 0.067(13) 0.022(12) 0.000(13)
O21A 0.028(3) 0.039(3) 0.030(3) 0.019(3) 0.001(3) 0.002(3)

loop_
_atom_type_symbol
_atom_type_description
_atom_type_scat_dispersion_real
_atom_type_scat_dispersion_imag
_atom_type_scat_source
Ag Ag -0.8971 1.1015 'International Tables Vol C Tables 4.2.6.8 and 6.1.1.4'
C C 0.0033 0.0016 'International Tables Vol C Tables 4.2.6.8 and 6.1.1.4'
H H 0.0000 0.0000 'International Tables Vol C Tables 4.2.6.8 and 6.1.1.4'
N N 0.0061 0.0033 'International Tables Vol C Tables 4.2.6.8 and 6.1.1.4'
Ni Ni 0.3393 1.1124 'International Tables Vol C Tables 4.2.6.8 and 6.1.1.4'
O O 0.0106 0.0060 'International Tables Vol C Tables 4.2.6.8 and 6.1.1.4'
Si Si 0.0817 0.0704 'International Tables Vol C Tables 4.2.6.8 and 6.1.1.4'
W W -0.8490 6.8722 'International Tables Vol C Tables 4.2.6.8 and 6.1.1.4'

loop_
_geom_angle_atom_site_label_1
_geom_angle_atom_site_label_2
_geom_angle_atom_site_label_3
_geom_angle
_geom_angle_site_symmetry_1
_geom_angle_site_symmetry_3
_geom_angle_publ_flag
O18 W1 O16 171.4(5) . . ?
O18 W1 O32 100.8(6) . . ?
O18 W1 O36 101.7(5) . . ?
O18 W1 O40 99.9(5) . . ?
O18 W1 O41 99.6(5) . . ?
O32 W1 O16 85.2(5) . . ?
O32 W1 O40 159.2(5) . . ?
O32 W1 O41 88.5(5) . . ?
O36 W1 O16 84.2(5) . . ?
O36 W1 O32 90.7(5) . . ?
O36 W1 O40 86.5(5) . . ?
O36 W1 O41 158.4(5) . . ?
O40 W1 O16 74.0(4) . . ?
O40 W1 O41 86.6(5) . . ?
O41 W1 O16 74.2(4) . . ?
O6 W4 O10 174.7(5) . . ?
O6 W4 O12 98.0(5) . . ?
O6 W4 O26 100.4(5) . . ?
O6 W4 O11 100.5(6) . . ?
O6 W4 O17 99.1(6) . . ?
O12 W4 O10 82.7(4) . . ?
O26 W4 O10 74.4(5) . . ?
O26 W4 O12 82.3(5) . . ?
O11 W4 O10 78.8(5) . . ?
O11 W4 O12 161.5(5) . . ?
O11 W4 O26 93.9(5) . . ?
O11 W4 O17 94.5(5) . . ?
O17 W4 O10 86.2(5) . . ?
O17 W4 O12 82.9(5) . . ?
O17 W4 O26 156.9(5) . . ?
O4 W6 O12 100.2(5) . . ?
O4 W6 O16 170.8(5) . . ?
O4 W6 O40 100.3(5) . . ?
O4 W6 O33 100.9(5) . . ?
O4 W6 O35 102.0(6) . . ?
O12 W6 O16 85.6(5) . . ?
O12 W6 O40 88.9(5) . . ?
O12 W6 O33 158.9(5) . . ?
O40 W6 O16 72.5(4) . . ?
O33 W6 O16 73.4(5) . . ?
O33 W6 O40 86.4(5) . . ?
O35 W6 O12 89.6(5) . . ?
O35 W6 O16 85.1(5) . . ?
O35 W6 O40 157.6(5) . . ?
O35 W6 O33 87.1(5) . . ?
O41 W8 O16 73.3(4) . . ?
O23 W8 O16 84.8(5) . . ?
O23 W8 O41 158.0(5) . . ?
O23 W8 O27 89.6(5) . . ?
O23 W8 O33 87.4(5) . . ?
O25 W8 O16 171.1(5) . . ?
O25 W8 O41 100.1(5) . . ?
O25 W8 O23 101.8(5) . . ?
O25 W8 O27 100.8(5) . . ?
O25 W8 O33 100.7(5) . . ?
O27 W8 O16 85.1(5) . . ?
O27 W8 O41 88.0(5) . . ?
O27 W8 O33 158.4(5) . . ?
O33 W8 O16 73.3(4) . . ?
O33 W8 O41 86.9(5) . . ?
O20 W9 O10 79.6(5) . . ?
O20 W9 O26 94.0(5) . . ?
O20 W9 O36 161.8(5) . . ?
O20 W9 O21 94.3(8) . . ?
O20 W9 O21A 84.9(8) . . ?
O26 W9 O10 75.5(5) . . ?
O26 W9 O36 82.9(5) . . ?
O26 W9 O21A 137.0(9) . . ?
O34 W9 O10 176.2(5) . . ?
O34 W9 O20 101.8(6) . . ?
O34 W9 O26 100.9(5) . . ?
O34 W9 O36 96.4(5) . . ?
O34 W9 O21 98.7(9) . . ?
O34 W9 O21A 121.5(10) . . ?
O36 W9 O10 82.2(4) . . ?
O21 W9 O10 84.6(9) . . ?
O21 W9 O26 156.7(8) . . ?
O21 W9 O36 82.4(7) . . ?
O21A W9 O10 62.0(9) . . ?
O21A W9 O36 85.2(7) . . ?
O13 W5 O1 173.8(5) . . ?
O13 W5 O15 101.2(6) . . ?
O13 W5 O31 97.9(6) . . ?
O13 W5 O17 100.8(6) . . ?
O13 W5 O35 97.2(5) . . ?
O15 W5 O1 79.6(5) . . ?
O15 W5 O31 94.0(5) . . ?
O15 W5 O17 93.6(5) . . ?
O15 W5 O35 161.6(6) . . ?
O31 W5 O1 75.9(5) . . ?
O31 W5 O17 158.0(5) . . ?
O31 W5 O35 83.0(5) . . ?
O17 W5 O1 85.3(5) . . ?
O17 W5 O35 83.2(5) . . ?
O35 W5 O1 82.1(5) . . ?
O24 W3 O1 86.5(5) . . ?
O24 W3 O23 83.1(5) . . ?
O24 W3 O31 157.6(5) . . ?
O38 W3 O1 80.0(5) . . ?
O38 W3 O24 94.5(6) . . ?
O38 W3 O23 162.1(5) . . ?
O38 W3 O31 92.8(6) . . ?
O23 W3 O1 82.2(4) . . ?
O31 W3 O1 73.9(5) . . ?
O31 W3 O23 83.5(5) . . ?
O39 W3 O1 174.5(6) . . ?
O39 W3 O24 98.8(6) . . ?
O39 W3 O38 100.9(6) . . ?
O39 W3 O23 96.9(5) . . ?
O39 W3 O31 100.6(6) . . ?
O14 W7 O8 76.1(4) . . ?
O14 W7 O27 85.3(5) . . ?
O24 W7 O8 85.3(5) . . ?
O24 W7 O14 159.1(5) . . ?
O24 W7 O27 83.0(5) . . ?
O27 W7 O8 83.0(4) . . ?
O19 W7 O8 79.9(5) . . ?
O19 W7 O14 92.9(6) . . ?
O19 W7 O24 93.1(6) . . ?
O19 W7 O27 162.7(5) . . ?
O5 W7 O8 175.8(5) . . ?
O5 W7 O14 100.2(6) . . ?
O5 W7 O24 98.0(6) . . ?
O5 W7 O27 94.9(5) . . ?
O5 W7 O19 102.4(6) . . ?
O14 W2 O8 74.9(4) . . ?
O14 W2 O32 83.8(5) . . ?
O32 W2 O8 81.9(4) . . ?
O21 W2 O8 84.4(8) . . ?
O21 W2 O14 156.3(8) . . ?
O21 W2 O32 82.2(7) . . ?
O2 W2 O8 79.0(5) . . ?
O2 W2 O14 91.4(5) . . ?
O2 W2 O32 160.9(5) . . ?
O2 W2 O21 95.7(7) . . ?
O2 W2 O21A 84.4(8) . . ?
O37 W2 O8 175.5(6) . . ?
O37 W2 O14 100.7(7) . . ?
O37 W2 O32 97.9(7) . . ?
O37 W2 O21 100.0(9) . . ?
O37 W2 O2 101.2(7) . . ?
O21A W2 O8 61.2(10) . . ?
O21A W2 O14 135.9(10) . . ?
O21A W2 O32 86.3(8) . . ?
Ag6 Ag1 Ag4 76.69(6) . . ?
C85 Ag1 Ag4 41.4(4) . . ?
C85 Ag1 Ag6 105.5(5) . . ?
C85 Ag1 O12 90.6(6) . . ?
C85 Ag1 C7 113.4(8) . . ?
O12 Ag1 Ag4 87.7(3) . . ?
O12 Ag1 Ag6 131.3(3) . . ?
C7 Ag1 Ag4 110.5(5) . . ?
C7 Ag1 Ag6 45.2(5) . . ?
C7 Ag1 O12 156.0(6) . . ?
Ag1 Ag4 Ag18 71.26(5) . . ?
Ag23 Ag4 Ag1 92.31(7) . . ?
Ag23 Ag4 Ag18 141.31(7) . . ?
C85 Ag4 Ag1 47.9(6) . . ?
C85 Ag4 Ag18 47.2(6) . . ?
C85 Ag4 Ag23 138.6(6) . . ?
C85 Ag4 C91 168.1(8) . . ?
C91 Ag4 Ag1 143.2(7) . . ?
C91 Ag4 Ag18 132.8(7) . . ?
C91 Ag4 Ag23 51.1(7) . . ?
Ag1 Ag6 Ag16 77.11(5) . . ?
Ag1 Ag6 Ag23 92.46(7) . . ?
Ag23 Ag6 Ag16 143.94(7) . . ?
C7 Ag6 Ag1 52.5(6) . . ?
C7 Ag6 Ag16 47.0(7) . . ?
C7 Ag6 Ag23 143.8(6) . . ?
C1 Ag6 Ag1 141.5(7) . . ?
C1 Ag6 Ag16 130.6(7) . . ?
C1 Ag6 Ag23 49.1(7) . . ?
C1 Ag6 C7 165.2(8) . . ?
Ag38 Ag8 Ag12 58.81(6) . . ?
Ag38 Ag8 Ag23 143.24(8) . . ?
Ag23 Ag8 Ag12 95.49(7) . . ?
O6 Ag8 Ag12 88.2(3) . . ?
O6 Ag8 Ag38 72.4(3) . . ?
O6 Ag8 Ag23 81.7(3) . . ?
C109 Ag8 Ag12 44.7(6) . . ?
C109 Ag8 Ag38 45.6(6) . . ?
C109 Ag8 Ag23 133.1(7) . . ?
C109 Ag8 O6 113.6(6) . . ?
C109 Ag8 C92 130.3(7) . . ?
C109 Ag8 C91 155.9(8) . . ?
C92 Ag8 Ag12 145.1(5) . . ?
C92 Ag8 Ag38 150.6(6) . . ?
C92 Ag8 Ag23 64.7(6) . . ?
C92 Ag8 O6 115.0(6) . . ?
C91 Ag8 Ag12 139.9(7) . . ?
C91 Ag8 Ag38 155.6(6) . . ?
C91 Ag8 Ag23 44.8(7) . . ?
C91 Ag8 O6 90.4(6) . . ?
C91 Ag8 C92 27.6(8) . . ?
Ag36 Ag10 Ag14 61.34(6) . . ?
Ag36 Ag10 Ag23 146.30(8) . . ?
Ag23 Ag10 Ag14 95.25(7) . . ?
C1 Ag10 Ag14 142.2(6) . . ?
C1 Ag10 Ag36 146.2(6) . . ?
C1 Ag10 Ag23 47.3(6) . . ?
C1 Ag10 C2 29.8(4) . . ?
C2 Ag10 Ag14 145.9(5) . . ?
C2 Ag10 Ag36 149.6(5) . . ?
C2 Ag10 Ag23 61.6(5) . . ?
Ag38 Ag12 Ag8 55.49(5) . . ?
O11 Ag12 Ag8 75.3(3) . . ?
O11 Ag12 Ag38 77.0(3) . . ?
O11 Ag12 C110 135.0(6) . . ?
C110 Ag12 Ag8 63.4(5) . . ?
C110 Ag12 Ag38 65.6(5) . . ?
C109 Ag12 Ag8 39.5(5) . . ?
C109 Ag12 Ag38 43.4(5) . . ?
C109 Ag12 O11 106.2(6) . . ?
C109 Ag12 C110 28.8(7) . . ?
C109 Ag12 O50 178.7(7) . . ?
O50 Ag12 Ag8 140.2(3) . . ?
O50 Ag12 Ag38 137.9(3) . . ?
O50 Ag12 O11 74.3(4) . . ?
O50 Ag12 C110 150.6(6) . . ?
Ag36 Ag14 Ag10 51.94(5) . . ?
O20 Ag14 Ag10 76.6(3) . . ?
O20 Ag14 Ag36 77.9(3) . . ?
O20 Ag14 O50 74.1(4) . . ?
O50 Ag14 Ag10 139.3(3) . . ?
O50 Ag14 Ag36 142.8(3) . . ?
Ag6 Ag16 Ag2 158.46(8) . . ?
C7 Ag16 Ag6 42.6(5) . . ?
C7 Ag16 Ag2 151.4(5) . . ?
C7 Ag16 C8 27.9(7) . . ?
C7 Ag16 C14 133.8(8) . . ?
C8 Ag16 Ag6 69.3(5) . . ?
C8 Ag16 Ag2 129.0(5) . . ?
C13 Ag16 Ag6 136.0(8) . . ?
C13 Ag16 Ag2 38.3(8) . . ?
C13 Ag16 C7 163.5(9) . . ?
C13 Ag16 C8 142.5(8) . . ?
C13 Ag16 C14 31.7(9) . . ?
C14 Ag16 Ag6 110.1(7) . . ?
C14 Ag16 Ag2 69.7(6) . . ?
C14 Ag16 C8 127.6(9) . . ?
Ag4 Ag18 Ag19 160.10(7) . . ?
C86 Ag18 Ag4 68.3(4) . . ?
C86 Ag18 Ag19 128.7(4) . . ?
C85 Ag18 Ag4 40.2(4) . . ?
C85 Ag18 Ag19 151.8(5) . . ?
C85 Ag18 C86 30.2(3) . . ?
C85 Ag18 C80 137.6(7) . . ?
C79 Ag18 Ag4 132.0(6) . . ?
C79 Ag18 Ag19 39.3(5) . . ?
C79 Ag18 C86 149.5(8) . . ?
C79 Ag18 C85 167.9(7) . . ?
C79 Ag18 C80 30.3(4) . . ?
C80 Ag18 Ag4 107.3(5) . . ?
C80 Ag18 Ag19 69.0(5) . . ?
C80 Ag18 C86 135.0(7) . . ?
Ag35 Ag20 Ag31 75.18(8) . . ?
C55 Ag20 Ag31 44.9(6) . . ?
C55 Ag20 Ag35 109.5(5) . . ?
C49 Ag20 Ag31 110.5(5) . . ?
C49 Ag20 Ag35 46.3(6) . . ?
C49 Ag20 C55 117.2(8) . . ?
Ag35 Ag22 Ag24 156.88(8) . . ?
C103 Ag22 Ag24 43.0(7) . . ?
C103 Ag22 Ag35 129.1(6) . . ?
C103 Ag22 C49 170.2(9) . . ?
C103 Ag22 C50 151.0(9) . . ?
C49 Ag22 Ag24 146.1(5) . . ?
C49 Ag22 Ag35 45.1(6) . . ?
C49 Ag22 C50 28.1(8) . . ?
C50 Ag22 Ag24 127.4(7) . . ?
C50 Ag22 Ag35 70.6(7) . . ?
Ag30 Ag24 Ag22 167.03(7) . . ?
C103 Ag24 Ag22 38.6(5) . . ?
C103 Ag24 Ag30 138.4(5) . . ?
C103 Ag24 C104 29.6(4) . . ?
C103 Ag24 C44 142.4(8) . . ?
C103 Ag24 C43 167.8(7) . . ?
C104 Ag24 Ag22 67.7(5) . . ?
C104 Ag24 Ag30 112.1(5) . . ?
C44 Ag24 Ag22 122.1(6) . . ?
C44 Ag24 Ag30 68.1(6) . . ?
C44 Ag24 C104 133.5(7) . . ?
C43 Ag24 Ag22 144.9(6) . . ?
C43 Ag24 Ag30 42.0(6) . . ?
C43 Ag24 C104 141.7(7) . . ?
C43 Ag24 C44 28.8(8) . . ?
O39 Ag26 Ag29 123.6(3) . . ?
C103 Ag26 Ag29 134.5(6) . . ?
C103 Ag26 O39 92.0(6) . . ?
C103 Ag26 C104 32.0(3) . . ?
C104 Ag26 Ag29 110.1(6) . . ?
C104 Ag26 O39 123.2(6) . . ?
C115 Ag26 Ag29 47.8(9) . . ?
C115 Ag26 O39 99.9(8) . . ?
C115 Ag26 C103 160.7(8) . . ?
C115 Ag26 C104 131.7(8) . . ?
O42 Ag28 Ag27 150.8(3) . . ?
O42 Ag28 C68 118.6(6) . . ?
C68 Ag28 Ag27 63.6(5) . . ?
C67 Ag28 Ag27 40.8(7) . . ?
C67 Ag28 O42 129.2(8) . . ?
C67 Ag28 C68 26.5(7) . . ?
C73 Ag28 Ag27 113.0(6) . . ?
C73 Ag28 O42 89.7(7) . . ?
C73 Ag28 C68 125.4(8) . . ?
C73 Ag28 C67 137.2(10) . . ?
Ag5 Ag30 Ag24 74.42(6) . . ?
Ag9 Ag30 Ag24 139.53(9) . . ?
Ag9 Ag30 Ag5 94.53(8) . . ?
C43 Ag30 Ag24 48.7(7) . . ?
C43 Ag30 Ag5 51.1(6) . . ?
C43 Ag30 Ag9 144.6(6) . . ?
C43 Ag30 C31 165.9(8) . . ?
C31 Ag30 Ag24 126.2(6) . . ?
C31 Ag30 Ag5 142.9(6) . . ?
C31 Ag30 Ag9 49.1(6) . . ?
Ag27 Ag32 Ag33 82.96(8) . . ?
O3 Ag32 Ag27 132.0(3) . . ?
O3 Ag32 Ag33 127.8(3) . . ?
C67 Ag32 Ag27 46.5(7) . . ?
C67 Ag32 Ag33 125.2(7) . . ?
C67 Ag32 O3 104.6(8) . . ?
C127 Ag32 Ag27 119.2(9) . . ?
C127 Ag32 Ag33 41.6(9) . . ?
C127 Ag32 O3 105.8(9) . . ?
C127 Ag32 C67 141.8(11) . . ?
Ag29 Ag34 Ag11 56.07(6) . . ?
O19 Ag34 Ag11 75.3(3) . . ?
O19 Ag34 Ag29 78.5(3) . . ?
O19 Ag34 O51 73.1(4) . . ?
O19 Ag34 C98 136.4(5) . . ?
O51 Ag34 Ag11 135.1(3) . . ?
O51 Ag34 Ag29 142.1(3) . . ?
O51 Ag34 C98 148.2(6) . . ?
C98 Ag34 Ag11 63.2(4) . . ?
C98 Ag34 Ag29 67.9(6) . . ?
C97 Ag34 Ag11 35.7(3) . . ?
C97 Ag34 Ag29 47.0(3) . . ?
C97 Ag34 O19 105.7(4) . . ?
C97 Ag34 O51 167.0(4) . . ?
C97 Ag34 C98 30.7(3) . . ?
Ag10 Ag36 Ag14 66.72(6) . . ?
Ag10 Ag36 Ag15 100.19(8) . . ?
Ag10 Ag36 Ag37 155.88(8) . . ?
Ag10 Ag36 Ag1A 90.1(2) . . ?
Ag14 Ag36 Ag37 104.19(8) . . ?
Ag15 Ag36 Ag14 126.14(7) . . ?
Ag15 Ag36 Ag37 66.22(7) . . ?
Ag15 Ag36 Ag1A 111.0(2) . . ?
C19 Ag36 Ag10 137.3(7) . . ?
C19 Ag36 Ag14 146.6(6) . . ?
C19 Ag36 Ag15 43.1(6) . . ?
C19 Ag36 Ag37 43.6(6) . . ?
C19 Ag36 Ag1A 119.7(7) . . ?
Ag1A Ag36 Ag37 77.5(2) . . ?
Ag8 Ag38 Ag12 65.70(6) . . ?
Ag8 Ag38 Ag3 101.97(7) . . ?
Ag12 Ag38 Ag3 131.41(7) . . ?
C109 Ag38 Ag8 45.0(6) . . ?
C109 Ag38 Ag12 48.8(6) . . ?
C109 Ag38 Ag3 146.6(6) . . ?
C109 Ag38 C73 160.9(9) . . ?
C109 Ag38 C74 130.6(8) . . ?
C73 Ag38 Ag8 142.0(6) . . ?
C73 Ag38 Ag12 145.0(7) . . ?
C73 Ag38 Ag3 43.7(6) . . ?
C73 Ag38 C74 30.3(8) . . ?
C74 Ag38 Ag8 138.6(6) . . ?
C74 Ag38 Ag12 151.1(5) . . ?
C74 Ag38 Ag3 67.7(5) . . ?
Ag18 Ag19 Ag3 69.23(6) . . ?
Ag31 Ag19 Ag18 160.22(8) . . ?
Ag31 Ag19 Ag3 97.61(7) . . ?
C79 Ag19 Ag18 44.1(7) . . ?
C79 Ag19 Ag3 40.1(7) . . ?
C79 Ag19 Ag31 132.1(6) . . ?
C79 Ag19 C55 170.2(9) . . ?
C79 Ag19 C56 148.6(9) . . ?
C55 Ag19 Ag18 143.7(6) . . ?
C55 Ag19 Ag3 140.4(6) . . ?
C55 Ag19 Ag31 43.8(6) . . ?
C55 Ag19 C56 28.9(8) . . ?
C56 Ag19 Ag18 122.6(6) . . ?
C56 Ag19 Ag3 168.1(6) . . ?
C56 Ag19 Ag31 70.7(6) . . ?
Ag30 Ag5 Ag13 77.50(7) . . ?
C43 Ag5 Ag30 44.6(6) . . ?
C43 Ag5 Ag13 111.7(6) . . ?
C43 Ag5 C37 115.9(9) . . ?
C37 Ag5 Ag30 106.1(6) . . ?
C37 Ag5 Ag13 40.7(5) . . ?
O38 Ag21 Ag33 73.3(3) . . ?
O38 Ag21 C116 145.6(7) . . ?
O47 Ag21 Ag33 157.5(3) . . ?
O47 Ag21 O38 84.2(5) . . ?
O47 Ag21 C116 89.6(10) . . ?
C115 Ag21 Ag33 105.1(8) . . ?
C115 Ag21 O38 116.0(7) . . ?
C115 Ag21 O47 84.8(8) . . ?
C115 Ag21 C116 29.6(4) . . ?
C116 Ag21 Ag33 109.1(9) . . ?
C127 Ag21 Ag33 43.1(9) . . ?
C127 Ag21 O38 84.4(8) . . ?
C127 Ag21 O47 135.6(8) . . ?
C127 Ag21 C115 138.1(10) . . ?
C127 Ag21 C116 121.7(11) . . ?
Ag29 Ag11 Ag34 56.25(6) . . ?
Ag29 Ag11 Ag9 144.61(9) . . ?
Ag9 Ag11 Ag34 98.63(8) . . ?
O5 Ag11 Ag34 87.2(3) . . ?
O5 Ag11 Ag29 70.4(3) . . ?
O5 Ag11 Ag9 85.2(3) . . ?
C31 Ag11 Ag34 142.7(5) . . ?
C31 Ag11 Ag29 152.4(6) . . ?
C31 Ag11 Ag9 44.1(5) . . ?
C31 Ag11 O5 88.4(7) . . ?
C31 Ag11 C32 31.4(9) . . ?
C32 Ag11 Ag34 148.8(7) . . ?
C32 Ag11 Ag29 148.7(6) . . ?
C32 Ag11 Ag9 65.2(6) . . ?
C32 Ag11 O5 116.0(8) . . ?
C97 Ag11 Ag34 41.7(7) . . ?
C97 Ag11 Ag29 47.5(3) . . ?
C97 Ag11 Ag9 130.7(6) . . ?
C97 Ag11 O5 113.0(5) . . ?
C97 Ag11 C31 158.3(7) . . ?
C97 Ag11 C32 129.7(9) . . ?
Ag4 Ag23 Ag6 78.36(6) . . ?
Ag4 Ag23 Ag8 69.59(6) . . ?
Ag4 Ag23 Ag10 145.07(8) . . ?
Ag6 Ag23 Ag8 142.25(8) . . ?
Ag6 Ag23 Ag10 69.67(6) . . ?
Ag10 Ag23 Ag8 132.14(8) . . ?
O45 Ag23 Ag4 126.7(4) . . ?
O45 Ag23 Ag6 127.0(3) . . ?
O45 Ag23 Ag8 64.6(3) . . ?
O45 Ag23 Ag10 67.7(3) . . ?
C91 Ag23 Ag4 48.2(6) . . ?
C91 Ag23 Ag6 120.9(5) . . ?
C91 Ag23 Ag8 45.4(6) . . ?
C91 Ag23 Ag10 166.5(6) . . ?
C91 Ag23 O45 106.9(6) . . ?
C91 Ag23 C1 135.0(8) . . ?
C1 Ag23 Ag4 114.5(5) . . ?
C1 Ag23 Ag6 42.5(4) . . ?
C1 Ag23 Ag8 175.2(5) . . ?
C1 Ag23 Ag10 45.9(6) . . ?
C1 Ag23 O45 112.9(7) . . ?
Ag38 Ag3 Ag19 156.95(8) . . ?
O13 Ag3 Ag38 122.7(3) . . ?
O13 Ag3 Ag19 55.6(3) . . ?
C79 Ag3 Ag38 136.6(6) . . ?
C79 Ag3 Ag19 36.3(5) . . ?
C79 Ag3 O13 91.9(6) . . ?
C79 Ag3 C80 30.5(4) . . ?
C80 Ag3 Ag38 112.3(5) . . ?
C80 Ag3 Ag19 66.5(5) . . ?
C80 Ag3 O13 121.8(6) . . ?
C73 Ag3 Ag38 46.2(6) . . ?
C73 Ag3 Ag19 152.8(6) . . ?
C73 Ag3 O13 102.7(7) . . ?
C73 Ag3 C79 157.0(10) . . ?
C73 Ag3 C80 129.9(9) . . ?
Ag7 Ag25 Ag37 58.91(8) . . ?
O2 Ag25 Ag7 76.4(3) . . ?
O2 Ag25 Ag37 72.2(3) . . ?
O51 Ag25 Ag7 145.5(3) . . ?
O51 Ag25 Ag37 128.8(3) . . ?
O51 Ag25 O2 75.8(4) . . ?
Ag5 Ag13 Ag7 121.92(8) . . ?
Ag5 Ag13 Ag2 73.55(7) . . ?
Ag2 Ag13 Ag7 105.12(8) . . ?
Ag9 Ag13 Ag5 89.49(8) . . ?
Ag9 Ag13 Ag7 61.75(7) . . ?
Ag9 Ag13 Ag2 148.90(10) . . ?
C25 Ag13 Ag5 138.9(8) . . ?
C25 Ag13 Ag7 41.4(8) . . ?
C25 Ag13 Ag2 138.9(7) . . ?
C25 Ag13 Ag9 49.6(7) . . ?
C25 Ag13 C37 168.3(10) . . ?
C37 Ag13 Ag5 49.7(6) . . ?
C37 Ag13 Ag7 147.1(8) . . ?
C37 Ag13 Ag2 43.6(8) . . ?
C37 Ag13 Ag9 136.7(6) . . ?
Ag32 Ag27 Ag28 74.78(7) . . ?
Ag32 Ag27 Ag17 99.45(9) . . ?
Ag17 Ag27 Ag28 161.48(9) . . ?
C67 Ag27 Ag28 45.5(7) . . ?
C67 Ag27 Ag32 50.6(7) . . ?
C67 Ag27 Ag17 142.0(7) . . ?
C67 Ag27 C61 158.7(11) . . ?
C67 Ag27 C62 135.1(10) . . ?
C61 Ag27 Ag28 140.2(7) . . ?
C61 Ag27 Ag32 141.9(7) . . ?
C61 Ag27 Ag17 42.5(7) . . ?
C61 Ag27 C62 29.9(5) . . ?
C62 Ag27 Ag28 114.2(6) . . ?
C62 Ag27 Ag32 171.1(6) . . ?
C62 Ag27 Ag17 72.2(7) . . ?
Ag25 Ag7 Ag13 128.99(8) . . ?
Ag25 Ag7 Ag9 95.04(9) . . ?
Ag9 Ag7 Ag13 52.79(6) . . ?
Ag37 Ag7 Ag25 61.55(8) . . ?
Ag37 Ag7 Ag13 121.89(8) . . ?
Ag37 Ag7 Ag9 146.22(10) . . ?
C25 Ag7 Ag25 138.4(7) . . ?
C25 Ag7 Ag13 35.7(6) . . ?
C25 Ag7 Ag9 43.5(7) . . ?
C25 Ag7 Ag37 153.9(6) . . ?
C25 Ag7 C26 31.3(4) . . ?
C26 Ag7 Ag25 136.0(6) . . ?
C26 Ag7 Ag13 66.3(6) . . ?
C26 Ag7 Ag9 59.8(5) . . ?
C26 Ag7 Ag37 153.8(6) . . ?
Ag26 Ag29 Ag34 133.41(8) . . ?
Ag26 Ag29 Ag11 105.19(8) . . ?
Ag11 Ag29 Ag34 67.67(7) . . ?
C115 Ag29 Ag26 45.7(7) . . ?
C115 Ag29 Ag34 138.2(6) . . ?
C115 Ag29 Ag11 148.5(7) . . ?
C115 Ag29 C97 162.8(8) . . ?
C97 Ag29 Ag26 146.8(3) . . ?
C97 Ag29 Ag34 48.9(6) . . ?
C97 Ag29 Ag11 41.8(2) . . ?
Ag36 Ag15 Ag2 167.90(9) . . ?
C20 Ag15 Ag36 68.9(4) . . ?
C20 Ag15 Ag2 120.4(4) . . ?
C19 Ag15 Ag36 40.7(5) . . ?
C19 Ag15 Ag2 147.3(5) . . ?
C19 Ag15 C20 28.5(4) . . ?
C19 Ag15 C13 143.5(9) . . ?
C13 Ag15 Ag36 143.8(8) . . ?
C13 Ag15 Ag2 40.4(7) . . ?
C13 Ag15 C20 121.4(9) . . ?
O37A Ag15 Ag36 102.3(7) . . ?
O37A Ag15 Ag2 75.6(7) . . ?
O37A Ag15 C20 70.9(9) . . ?
O37A Ag15 C19 80.1(9) . . ?
O37A Ag15 C13 113.9(10) . . ?
Ag20 Ag31 Ag19 75.57(7) . . ?
Ag17 Ag31 Ag20 101.92(9) . . ?
Ag17 Ag31 Ag19 164.34(10) . . ?
C55 Ag31 Ag20 50.4(6) . . ?
C55 Ag31 Ag19 45.7(6) . . ?
C55 Ag31 Ag17 143.0(7) . . ?
C55 Ag31 C61 164.9(10) . . ?
C61 Ag31 Ag20 143.7(8) . . ?
C61 Ag31 Ag19 131.8(7) . . ?
C61 Ag31 Ag17 44.6(7) . . ?
Ag13 Ag2 Ag16 155.54(9) . . ?
Ag13 Ag2 Ag15 100.77(9) . . ?
Ag15 Ag2 Ag16 62.53(6) . . ?
C38 Ag2 Ag16 125.6(5) . . ?
C38 Ag2 Ag13 68.5(5) . . ?
C38 Ag2 Ag15 168.1(6) . . ?
C37 Ag2 Ag16 147.8(6) . . ?
C37 Ag2 Ag13 39.4(6) . . ?
C37 Ag2 Ag15 138.8(6) . . ?
C37 Ag2 C38 29.7(4) . . ?
C13 Ag2 Ag16 41.5(8) . . ?
C13 Ag2 Ag13 138.4(8) . . ?
C13 Ag2 Ag15 45.8(8) . . ?
C13 Ag2 C38 146.1(10) . . ?
C13 Ag2 C37 167.8(10) . . ?
Ag21 Ag33 Ag32 70.56(7) . . ?
Ag17 Ag33 Ag32 95.64(9) . . ?
Ag17 Ag33 Ag21 159.53(10) . . ?
N6 Ag33 Ag32 142.3(7) . . ?
N6 Ag33 Ag21 143.6(7) . . ?
N6 Ag33 Ag17 46.8(7) . . ?
C127 Ag33 Ag32 44.1(7) . . ?
C127 Ag33 Ag21 46.6(9) . . ?
C127 Ag33 Ag17 131.5(9) . . ?
C127 Ag33 N6 161.4(10) . . ?
Ag31 Ag17 Ag27 69.40(7) . . ?
Ag31 Ag17 Ag33 118.70(10) . . ?
Ag33 Ag17 Ag27 81.81(9) . . ?
Ag35 Ag17 Ag27 117.72(10) . . ?
Ag35 Ag17 Ag31 75.98(8) . . ?
Ag35 Ag17 Ag33 71.67(9) . . ?
C61 Ag17 Ag27 46.6(9) . . ?
C61 Ag17 Ag31 48.0(8) . . ?
C61 Ag17 Ag33 128.3(9) . . ?
C61 Ag17 Ag35 123.9(8) . . ?
C61 Ag17 N6 171.5(11) . . ?
N6 Ag17 Ag27 129.7(8) . . ?
N6 Ag17 Ag31 124.7(6) . . ?
N6 Ag17 Ag33 48.2(8) . . ?
N6 Ag17 Ag35 48.8(6) . . ?
Ag20 Ag35 Ag22 74.85(7) . . ?
Ag17 Ag35 Ag20 103.80(9) . . ?
Ag17 Ag35 Ag22 162.72(12) . . ?
N6 Ag35 Ag20 148.9(7) . . ?
N6 Ag35 Ag22 126.4(8) . . ?
N6 Ag35 Ag17 48.6(7) . . ?
C49 Ag35 Ag20 50.3(6) . . ?
C49 Ag35 Ag22 46.4(7) . . ?
C49 Ag35 Ag17 144.6(7) . . ?
C49 Ag35 N6 160.7(9) . . ?
O10 Ni1 Ni3 121.2(3) . . ?
O10 Ni1 Ag1A 119.3(4) . . ?
O20 Ni1 Ni3 135.4(4) . . ?
O20 Ni1 O10 77.5(5) . . ?
O20 Ni1 O11 87.2(5) . . ?
O20 Ni1 O50 87.9(5) . . ?
O20 Ni1 Ag1A 47.9(4) . . ?
O30 Ni1 Ni3 44.1(4) . . ?
O30 Ni1 O10 100.8(5) . . ?
O30 Ni1 O20 177.6(5) . . ?
O30 Ni1 O11 94.1(5) . . ?
O30 Ni1 O9 84.7(5) . . ?
O30 Ni1 O50 94.1(5) . . ?
O30 Ni1 Ag1A 132.7(5) . . ?
O11 Ni1 Ni3 134.2(4) . . ?
O11 Ni1 O10 76.8(5) . . ?
O11 Ni1 O50 89.1(5) . . ?
O11 Ni1 Ag1A 117.4(4) . . ?
O9 Ni1 Ni3 45.3(3) . . ?
O9 Ni1 O10 101.7(5) . . ?
O9 Ni1 O20 93.9(5) . . ?
O9 Ni1 O11 177.9(5) . . ?
O9 Ni1 O50 92.8(5) . . ?
O9 Ni1 Ag1A 64.6(4) . . ?
O50 Ni1 Ni3 78.8(4) . . ?
O50 Ni1 O10 160.1(5) . . ?
O50 Ni1 Ag1A 55.2(5) . . ?
Ag1A Ni1 Ni3 91.3(3) . . ?
Ag30 Ag9 Ag11 70.31(7) . . ?
Ag30 Ag9 Ag13 81.18(8) . . ?
Ag30 Ag9 Ag7 139.96(10) . . ?
Ag11 Ag9 Ag7 127.24(10) . . ?
Ag13 Ag9 Ag11 144.23(11) . . ?
Ag13 Ag9 Ag7 65.47(7) . . ?
C31 Ag9 Ag30 46.1(7) . . ?
C31 Ag9 Ag11 45.5(6) . . ?
C31 Ag9 Ag13 122.8(7) . . ?
C31 Ag9 Ag7 171.6(7) . . ?
C31 Ag9 C25 142.0(9) . . ?
C31 Ag9 O56 108.3(7) . . ?
C25 Ag9 Ag30 119.7(6) . . ?
C25 Ag9 Ag11 169.9(7) . . ?
C25 Ag9 Ag13 43.1(6) . . ?
C25 Ag9 Ag7 44.5(7) . . ?
C25 Ag9 O56 105.9(8) . . ?
O56 Ag9 Ag30 126.6(4) . . ?
O56 Ag9 Ag11 64.6(3) . . ?
O56 Ag9 Ag13 122.7(3) . . ?
O56 Ag9 Ag7 63.6(3) . . ?
O1 Ni4 Ni3 121.0(3) . . ?
O28 Ni4 Ni3 44.6(4) . . ?
O28 Ni4 O1 100.4(5) . . ?
O30 Ni4 Ni3 44.2(4) . . ?
O30 Ni4 O1 99.9(5) . . ?
O30 Ni4 O28 83.1(5) . . ?
O30 Ni4 O38 176.0(5) . . ?
O30 Ni4 O3 95.2(5) . . ?
O30 Ni4 O15 95.2(5) . . ?
O38 Ni4 Ni3 135.0(4) . . ?
O38 Ni4 O1 77.2(4) . . ?
O38 Ni4 O28 94.7(5) . . ?
O3 Ni4 Ni3 79.0(4) . . ?
O3 Ni4 O1 160.0(5) . . ?
O3 Ni4 O28 94.2(5) . . ?
O3 Ni4 O38 88.2(5) . . ?
O15 Ni4 Ni3 135.1(4) . . ?
O15 Ni4 O1 76.5(5) . . ?
O15 Ni4 O28 176.2(5) . . ?
O15 Ni4 O38 86.9(5) . . ?
O15 Ni4 O3 89.3(5) . . ?
Ag25 Ag37 Ag36 137.80(10) . . ?
Ag7 Ag37 Ag36 144.85(11) . . ?
Ag7 Ag37 Ag25 59.54(7) . . ?
C20 Ag37 Ag36 67.1(4) . . ?
C20 Ag37 Ag25 151.5(5) . . ?
C20 Ag37 Ag7 92.1(5) . . ?
C20 Ag37 Ag2A 164.6(6) . . ?
C19 Ag37 Ag36 38.0(5) . . ?
C19 Ag37 Ag25 162.4(5) . . ?
C19 Ag37 Ag7 114.2(5) . . ?
C19 Ag37 C20 29.9(4) . . ?
C19 Ag37 Ag2A 144.6(5) . . ?
C19 Ag37 O37A 68.5(8) . . ?
Ag2A Ag37 Ag36 112.8(3) . . ?
Ag2A Ag37 Ag7 79.9(2) . . ?
O37A Ag37 Ag36 88.7(6) . . ?
O37A Ag37 Ag7 56.5(6) . . ?
O37A Ag37 C20 66.4(8) . . ?
O37A Ag37 Ag2A 98.2(6) . . ?
O8 Ni2 Ni3 120.5(3) . . ?
O8 Ni2 Ag2A 119.2(4) . . ?
O28 Ni2 Ni3 44.4(4) . . ?
O28 Ni2 O8 100.9(5) . . ?
O28 Ni2 O2 177.5(5) . . ?
O28 Ni2 O9 85.5(5) . . ?
O28 Ni2 O19 93.1(5) . . ?
O28 Ni2 O51 92.4(5) . . ?
O28 Ni2 Ag2A 136.6(4) . . ?
O28 Ni2 Ag3A 83.7(5) . . ?
O2 Ni2 Ni3 134.1(4) . . ?
O2 Ni2 O8 78.2(4) . . ?
O2 Ni2 O19 88.9(5) . . ?
O2 Ni2 O51 89.0(5) . . ?
O2 Ni2 Ag2A 43.4(4) . . ?
O2 Ni2 Ag3A 98.7(5) . . ?
O9 Ni2 Ni3 45.3(4) . . ?
O9 Ni2 O8 101.6(4) . . ?
O9 Ni2 O2 92.4(5) . . ?
O9 Ni2 O19 178.4(6) . . ?
O9 Ni2 O51 94.0(5) . . ?
O9 Ni2 Ag2A 71.6(4) . . ?
O9 Ni2 Ag3A 128.3(5) . . ?
O19 Ni2 Ni3 133.7(4) . . ?
O19 Ni2 O8 77.9(4) . . ?
O19 Ni2 O51 86.8(5) . . ?
O19 Ni2 Ag2A 110.0(4) . . ?
O19 Ni2 Ag3A 52.2(5) . . ?
O51 Ni2 Ni3 79.3(4) . . ?
O51 Ni2 O8 160.1(5) . . ?
O51 Ni2 Ag2A 54.6(4) . . ?
Ag2A Ni2 Ni3 97.3(2) . . ?
Ag3A Ni2 Ni3 97.5(4) . . ?
Ag3A Ni2 O8 130.0(4) . . ?
Ag3A Ni2 O51 36.6(5) . . ?
Ag3A Ni2 Ag2A 82.8(4) . . ?
Ni1 Ni3 Ni2 74.99(8) . . ?
Ni4 Ni3 Ni1 75.49(9) . . ?
Ni4 Ni3 Ni2 75.62(9) . . ?
O22 Ni3 Ni1 80.7(4) . . ?
O22 Ni3 Ni4 135.1(4) . . ?
O22 Ni3 Ni2 133.2(4) . . ?
O22 Ni3 O28 173.4(5) . . ?
O22 Ni3 O29 88.9(5) . . ?
O22 Ni3 O9 93.0(5) . . ?
O28 Ni3 Ni1 93.2(4) . . ?
O28 Ni3 Ni4 44.1(4) . . ?
O28 Ni3 Ni2 41.7(4) . . ?
O28 Ni3 O29 93.8(5) . . ?
O28 Ni3 O9 80.8(5) . . ?
O30 Ni3 Ni1 42.4(4) . . ?
O30 Ni3 Ni4 42.7(4) . . ?
O30 Ni3 Ni2 92.5(4) . . ?
O30 Ni3 O22 95.7(5) . . ?
O30 Ni3 O28 81.2(5) . . ?
O30 Ni3 O29 173.9(5) . . ?
O30 Ni3 O9 81.6(5) . . ?
O7 Ni3 Ni1 137.3(4) . . ?
O7 Ni3 Ni4 82.5(4) . . ?
O7 Ni3 Ni2 133.8(4) . . ?
O7 Ni3 O22 90.3(5) . . ?
O7 Ni3 O28 95.8(5) . . ?
O7 Ni3 O30 98.2(6) . . ?
O7 Ni3 O29 85.8(6) . . ?
O7 Ni3 O9 176.7(5) . . ?
O29 Ni3 Ni1 135.1(4) . . ?
O29 Ni3 Ni4 134.2(4) . . ?
O29 Ni3 Ni2 81.4(4) . . ?
O29 Ni3 O9 94.2(5) . . ?
O9 Ni3 Ni1 43.6(4) . . ?
O9 Ni3 Ni4 95.2(4) . . ?
O9 Ni3 Ni2 43.0(3) . . ?
C85 C86 Ag18 63.7(13) . . ?
C85 C86 C87 167(2) . . ?
C87 C86 Ag18 129.1(16) . . ?
Ag1 C85 Ag18 104.2(7) . . ?
Ag4 C85 Ag1 90.7(7) . . ?
Ag4 C85 Ag18 92.6(8) . . ?
C86 C85 Ag1 114.8(14) . . ?
C86 C85 Ag4 154.0(16) . . ?
C86 C85 Ag18 86.2(15) . . ?
C86 C87 C90 104.7(17) . . ?
C89 C87 C86 110(2) . . ?
C89 C87 C90 116(2) . . ?
C89 C87 C88 108(2) . . ?
C88 C87 C86 108(2) . . ?
C88 C87 C90 111(2) . . ?
C87 C90 H90A 109.5 . . ?
C87 C90 H90B 109.5 . . ?
C87 C90 H90C 109.5 . . ?
H90A C90 H90B 109.5 . . ?
H90A C90 H90C 109.5 . . ?
H90B C90 H90C 109.5 . . ?
C87 C89 H89A 109.5 . . ?
C87 C89 H89B 109.5 . . ?
C87 C89 H89C 109.5 . . ?
H89A C89 H89B 109.5 . . ?
H89A C89 H89C 109.5 . . ?
H89B C89 H89C 109.5 . . ?
O1 Si1 O16 107.0(6) . . ?
O8 Si1 O1 110.9(6) . . ?
O8 Si1 O10 111.2(6) . . ?
O8 Si1 O16 109.3(6) . . ?
O10 Si1 O1 110.0(7) . . ?
O10 Si1 O16 108.3(6) . . ?
W5 O1 W3 91.3(4) . . ?
Ni4 O1 W5 89.7(4) . . ?
Ni4 O1 W3 89.2(4) . . ?
Si1 O1 W5 128.3(6) . . ?
Si1 O1 W3 125.8(6) . . ?
Si1 O1 Ni4 121.2(7) . . ?
W4 O6 Ag8 123.2(6) . . ?
W7 O8 W2 90.8(4) . . ?
Ni2 O8 W7 89.1(4) . . ?
Ni2 O8 W2 88.7(4) . . ?
Si1 O8 W7 127.5(6) . . ?
Si1 O8 W2 125.6(5) . . ?
Si1 O8 Ni2 123.6(6) . . ?
W9 O10 W4 91.1(4) . . ?
Ni1 O10 W4 89.2(4) . . ?
Ni1 O10 W9 89.8(4) . . ?
Si1 O10 W4 126.4(7) . . ?
Si1 O10 W9 126.7(7) . . ?
Si1 O10 Ni1 122.5(6) . . ?
W4 O12 Ag1 106.2(5) . . ?
W6 O12 W4 149.0(6) . . ?
W6 O12 Ag1 102.9(5) . . ?
W7 O14 W2 117.6(6) . . ?
W1 O16 W6 93.1(4) . . ?
W1 O16 W8 92.2(4) . . ?
W6 O16 W8 92.4(4) . . ?
Si1 O16 W1 123.1(7) . . ?
Si1 O16 W6 123.8(6) . . ?
Si1 O16 W8 123.5(6) . . ?
W9 O20 Ag14 145.3(7) . . ?
W9 O20 Ni1 113.0(6) . . ?
W9 O20 Ag1A 145.1(8) . . ?
Ni1 O20 Ag14 101.1(5) . . ?
Ni1 O20 Ag1A 87.2(6) . . ?
C134 O22 Ni3 131.0(13) . . ?
W3 O24 W7 155.5(7) . . ?
W9 O26 W4 117.4(6) . . ?
Ni4 O28 Ni3 91.3(5) . . ?
Ni4 O28 H28 112.6 . . ?
Ni2 O28 Ni4 128.2(6) . . ?
Ni2 O28 Ni3 94.0(6) . . ?
Ni2 O28 H28 112.6 . . ?
Ni3 O28 H28 112.6 . . ?
Ni1 O30 Ni4 129.4(6) . . ?
Ni1 O30 Ni3 93.5(6) . . ?
Ni1 O30 H30 111.8 . . ?
Ni4 O30 Ni3 93.1(5) . . ?
Ni4 O30 H30 111.8 . . ?
Ni3 O30 H30 111.8 . . ?
W1 O32 W2 148.2(6) . . ?
W1 O36 W9 148.5(6) . . ?
W3 O38 Ag21 112.8(5) . . ?
W3 O38 Ni4 113.5(6) . . ?
Ni4 O38 Ag21 128.3(6) . . ?
W1 O40 W6 120.5(6) . . ?
W1 O41 W8 120.3(6) . . ?
W9 O21 W2 158.7(14) . . ?
W4 O11 Ag12 146.3(7) . . ?
W4 O11 Ni1 115.2(6) . . ?
Ni1 O11 Ag12 98.0(5) . . ?
W8 O23 W3 149.4(7) . . ?
Ni4 O3 Ag32 97.6(5) . . ?
C121 O3 Ag32 134.6(14) . . ?
C121 O3 Ni4 127.8(15) . . ?
W5 O13 Ag3 107.2(6) . . ?
W8 O27 W7 148.6(7) . . ?
C121 O7 Ni3 124.5(13) . . ?
C125 O29 Ni3 132.6(13) . . ?
W5 O15 Ni4 114.2(6) . . ?
W5 O31 W3 117.5(7) . . ?
W2 O2 Ag25 145.8(7) . . ?
W2 O2 Ni2 114.1(7) . . ?
W2 O2 Ag2A 149.1(8) . . ?
Ni2 O2 Ag25 97.3(5) . . ?
Ag2A O2 Ni2 90.4(6) . . ?
W8 O33 W6 120.9(6) . . ?
W4 O17 W5 156.0(7) . . ?
W6 O35 W5 148.6(7) . . ?
Ni1 O9 Ni3 91.0(5) . . ?
Ni1 O9 H9 114.2 . . ?
Ni2 O9 Ni1 125.0(6) . . ?
Ni2 O9 Ni3 91.7(5) . . ?
Ni2 O9 H9 114.2 . . ?
Ni3 O9 H9 114.2 . . ?
W7 O19 Ag34 145.7(6) . . ?
W7 O19 Ni2 113.1(6) . . ?
W7 O19 Ag3A 178.5(9) . . ?
Ni2 O19 Ag34 101.1(5) . . ?
Ag3A O19 Ni2 66.0(6) . . ?
W3 O39 Ag26 109.5(7) . . ?
W7 O5 Ag11 120.7(6) . . ?
N4 O45 Ag23 106.1(12) . . ?
N3 O42 Ag28 114.5(12) . . ?
N2 O47 Ag21 115.8(14) . . ?
O43 N3 O42 117.8(16) . . ?
O53 N3 O42 117.9(18) . . ?
O53 N3 O43 124.2(18) . . ?
O47 N2 O49 120.1(19) . . ?
O48 N2 O47 121(2) . . ?
O48 N2 O49 117(2) . . ?
O44 N4 O45 119.1(17) . . ?
O46 N4 O45 119.4(18) . . ?
O46 N4 O44 120.2(19) . . ?
Ag6 C7 Ag1 82.2(7) . . ?
Ag6 C7 Ag16 90.4(9) . . ?
Ag16 C7 Ag1 109.1(8) . . ?
C8 C7 Ag1 116.6(17) . . ?
C8 C7 Ag6 159.9(18) . . ?
C8 C7 Ag16 89.9(17) . . ?
C7 C8 Ag16 62.2(15) . . ?
C7 C8 C9 174(2) . . ?
C9 C8 Ag16 116.3(16) . . ?
Ag22 C103 Ag24 98.4(8) . . ?
Ag22 C103 Ag26 106.2(8) . . ?
Ag26 C103 Ag24 111.3(10) . . ?
C104 C103 Ag22 163(2) . . ?
C104 C103 Ag24 91.4(18) . . ?
C104 C103 Ag26 82.5(14) . . ?
C67 C68 Ag28 60.0(15) . . ?
C67 C68 C69 177(3) . . ?
C69 C68 Ag28 122.5(15) . . ?
Ag32 C67 Ag28 109.7(10) . . ?
Ag27 C67 Ag28 93.8(10) . . ?
Ag27 C67 Ag32 82.9(8) . . ?
C68 C67 Ag28 93.4(17) . . ?
C68 C67 Ag32 128(2) . . ?
C68 C67 Ag27 143(2) . . ?
Ag26 C104 Ag24 94.0(7) . . ?
C103 C104 Ag24 59.0(15) . . ?
C103 C104 Ag26 65.5(13) . . ?
C103 C104 C105 170(2) . . ?
C105 C104 Ag24 122.7(18) . . ?
C105 C104 Ag26 122.6(15) . . ?
C111 C110 Ag12 124.5(19) . . ?
C109 C110 Ag12 63.0(13) . . ?
C109 C110 C111 171(3) . . ?
H47A C47 H47B 109.5 . . ?
H47A C47 H47C 109.5 . . ?
H47B C47 H47C 109.5 . . ?
C45 C47 H47A 109.5 . . ?
C45 C47 H47B 109.5 . . ?
C45 C47 H47C 109.5 . . ?
C43 C44 Ag24 67.4(16) . . ?
C43 C44 C45 176(3) . . ?
C45 C44 Ag24 115.1(18) . . ?
H11A C11 H11B 109.5 . . ?
H11A C11 H11C 109.5 . . ?
H11B C11 H11C 109.5 . . ?
C9 C11 H11A 109.5 . . ?
C9 C11 H11B 109.5 . . ?
C9 C11 H11C 109.5 . . ?
C104 C105 C106 102(2) . . ?
C107 C105 C104 109(2) . . ?
C107 C105 C106 113(3) . . ?
C108 C105 C104 113(2) . . ?
C108 C105 C106 107(3) . . ?
C108 C105 C107 112(3) . . ?
Ag30 C43 Ag24 89.3(8) . . ?
Ag30 C43 Ag5 84.3(8) . . ?
Ag5 C43 Ag24 104.3(8) . . ?
C44 C43 Ag24 83.9(18) . . ?
C44 C43 Ag30 149.2(19) . . ?
C44 C43 Ag5 126.5(18) . . ?
C110 C111 C113 107(2) . . ?
C110 C111 C114 104(2) . . ?
C110 C111 C112 107(2) . . ?
C113 C111 C112 110(2) . . ?
C114 C111 C113 107(3) . . ?
C114 C111 C112 121(3) . . ?
C68 C69 C70 110(2) . . ?
C68 C69 C71 111.2(19) . . ?
C68 C69 C72 110(2) . . ?
C70 C69 C71 112(2) . . ?
C70 C69 C72 107(2) . . ?
C71 C69 C72 106(2) . . ?
C47 C45 C44 114(2) . . ?
C47 C45 C48 107(3) . . ?
C47 C45 C46 113(3) . . ?
C44 C45 C48 108(2) . . ?
C44 C45 C46 105(2) . . ?
C48 C45 C46 110(3) . . ?
C87 C88 H88A 109.5 . . ?
C87 C88 H88B 109.5 . . ?
C87 C88 H88C 109.5 . . ?
H88A C88 H88B 109.5 . . ?
H88A C88 H88C 109.5 . . ?
H88B C88 H88C 109.5 . . ?
Ag37 C20 Ag15 83.6(6) . . ?
C21 C20 Ag15 134(2) . . ?
C21 C20 Ag37 121.1(19) . . ?
C19 C20 Ag15 52.4(13) . . ?
C19 C20 Ag37 62.5(14) . . ?
C19 C20 C21 172(2) . . ?
C8 C9 C11 107.3(19) . . ?
C8 C9 C10 111(2) . . ?
C8 C9 C12 111(2) . . ?
C11 C9 C10 107(2) . . ?
C11 C9 C12 108(2) . . ?
C12 C9 C10 113(3) . . ?
C20 C21 C24 106(2) . . ?
C20 C21 C22 114(2) . . ?
C20 C21 C23 119(3) . . ?
C22 C21 C24 103(3) . . ?
C23 C21 C24 106(2) . . ?
C23 C21 C22 107(3) . . ?
Ag36 C19 Ag15 96.2(7) . . ?
Ag36 C19 Ag37 98.3(9) . . ?
Ag15 C19 Ag37 104.3(8) . . ?
C20 C19 Ag36 161.7(18) . . ?
C20 C19 Ag15 99.1(16) . . ?
C20 C19 Ag37 87.6(16) . . ?
Ag8 C109 Ag12 95.9(9) . . ?
Ag8 C109 Ag38 89.5(8) . . ?
Ag38 C109 Ag12 87.8(7) . . ?
C110 C109 Ag8 138.3(19) . . ?
C110 C109 Ag12 88.3(17) . . ?
C110 C109 Ag38 132.3(19) . . ?
Ag12 O50 Ag14 99.9(5) . . ?
Ag12 O50 Ag1A 133.1(7) . . ?
Ni1 O50 Ag12 97.7(5) . . ?
Ni1 O50 Ag14 96.3(5) . . ?
Ni1 O50 Ag1A 79.4(5) . . ?
C134 O50 Ag12 115.6(13) . . ?
C134 O50 Ag14 112.9(14) . . ?
C134 O50 Ni1 129.4(12) . . ?
C134 O50 Ag1A 100.6(14) . . ?
Ag25 O51 Ag34 100.0(5) . . ?
Ni2 O51 Ag34 97.1(5) . . ?
Ni2 O51 Ag25 97.8(5) . . ?
Ni2 O51 Ag2A 77.7(5) . . ?
C125 O51 Ag34 118.1(12) . . ?
C125 O51 Ag25 112.6(13) . . ?
C125 O51 Ni2 126.5(12) . . ?
C125 O51 Ag2A 104.1(12) . . ?
Ag3A O51 Ni2 71.2(8) . . ?
Ag3A O51 C125 130.5(15) . . ?
Ag3A O51 Ag2A 125.4(10) . . ?
H12A C122 H12B 109.5 . . ?
H12A C122 H12C 109.5 . . ?
H12B C122 H12C 109.5 . . ?
C125 C122 H12A 109.5 . . ?
C125 C122 H12B 109.5 . . ?
C125 C122 H12C 109.5 . . ?
H60A C60 H60B 109.5 . . ?
H60A C60 H60C 109.5 . . ?
H60B C60 H60C 109.5 . . ?
C57 C60 H60A 109.5 . . ?
C57 C60 H60B 109.5 . . ?
C57 C60 H60C 109.5 . . ?
O22 C134 O50 119.9(18) . . ?
O22 C134 C136 122(2) . . ?
O50 C134 C136 118(2) . . ?
Ag19 C79 Ag18 96.6(9) . . ?
Ag19 C79 Ag3 103.6(9) . . ?
Ag3 C79 Ag18 113.2(12) . . ?
C80 C79 Ag18 88.0(16) . . ?
C80 C79 Ag19 164(2) . . ?
C80 C79 Ag3 88.5(18) . . ?
Ag19 C55 Ag20 110.8(8) . . ?
Ag31 C55 Ag20 84.7(8) . . ?
Ag31 C55 Ag19 90.5(9) . . ?
C56 C55 Ag20 118(2) . . ?
C56 C55 Ag19 92.0(17) . . ?
C56 C55 Ag31 154(2) . . ?
C134 C136 H13A 109.5 . . ?
C134 C136 H13B 109.5 . . ?
C134 C136 H13C 109.5 . . ?
H13A C136 H13B 109.5 . . ?
H13A C136 H13C 109.5 . . ?
H13B C136 H13C 109.5 . . ?
C32 C33 C34 107(3) . . ?
C32 C33 C35 113(3) . . ?
C32 C33 C36 116(3) . . ?
C34 C33 C35 106(2) . . ?
C34 C33 C36 108(2) . . ?
C36 C33 C35 106(2) . . ?
Ag30 C31 Ag11 106.9(9) . . ?
Ag30 C31 Ag9 84.8(9) . . ?
Ag9 C31 Ag11 90.4(7) . . ?
C32 C31 Ag30 149(2) . . ?
C32 C31 Ag11 88.4(19) . . ?
C32 C31 Ag9 122.5(19) . . ?
Ag3 C80 Ag18 94.3(8) . . ?
C79 C80 Ag18 61.7(14) . . ?
C79 C80 Ag3 61.1(15) . . ?
C79 C80 C81 168(3) . . ?
C81 C80 Ag18 128.3(17) . . ?
C81 C80 Ag3 119.4(18) . . ?
C55 C56 Ag19 59.1(15) . . ?
C55 C56 C57 171(3) . . ?
C57 C56 Ag19 124(2) . . ?
O29 C125 O51 118.4(19) . . ?
O29 C125 C122 126.3(19) . . ?
O29 C125 Ag3A 111.9(17) . . ?
O51 C125 C122 112.8(19) . . ?
O51 C125 Ag3A 23.9(8) . . ?
C122 C125 Ag3A 108.0(16) . . ?
C69 C70 H70A 109.5 . . ?
C69 C70 H70B 109.5 . . ?
C69 C70 H70C 109.5 . . ?
H70A C70 H70B 109.5 . . ?
H70A C70 H70C 109.5 . . ?
H70B C70 H70C 109.5 . . ?
C69 C71 H71A 109.5 . . ?
C69 C71 H71B 109.5 . . ?
C69 C71 H71C 109.5 . . ?
H71A C71 H71B 109.5 . . ?
H71A C71 H71C 109.5 . . ?
H71B C71 H71C 109.5 . . ?
C80 C81 C84 103(2) . . ?
C80 C81 C83 110(2) . . ?
C80 C81 C82 114(2) . . ?
C84 C81 C83 108(2) . . ?
C84 C81 C82 111(3) . . ?
C82 C81 C83 110(2) . . ?
Ag13 C25 Ag7 102.8(11) . . ?
Ag13 C25 Ag9 87.3(9) . . ?
Ag9 C25 Ag7 92.0(10) . . ?
C26 C25 Ag13 163(2) . . ?
C26 C25 Ag7 82.6(17) . . ?
C26 C25 Ag9 109.1(19) . . ?
O3 C121 C133 109(2) . . ?
O7 C121 O3 126(2) . . ?
O7 C121 C133 125(2) . . ?
C9 C10 H10A 109.5 . . ?
C9 C10 H10B 109.5 . . ?
C9 C10 H10C 109.5 . . ?
H10A C10 H10B 109.5 . . ?
H10A C10 H10C 109.5 . . ?
H10B C10 H10C 109.5 . . ?
C26 C27 C29 108(2) . . ?
C26 C27 C28 108(2) . . ?
C30 C27 C26 110(3) . . ?
C30 C27 C29 108(2) . . ?
C30 C27 C28 112(3) . . ?
C28 C27 C29 111(3) . . ?
C121 C133 H13D 109.5 . . ?
C121 C133 H13E 109.5 . . ?
C121 C133 H13F 109.5 . . ?
H13D C133 H13E 109.5 . . ?
H13D C133 H13F 109.5 . . ?
H13E C133 H13F 109.5 . . ?
C25 C26 Ag7 66.1(16) . . ?
C25 C26 C27 170(3) . . ?
C27 C26 Ag7 123.9(18) . . ?
C33 C32 Ag11 124(2) . . ?
C31 C32 Ag11 60.2(16) . . ?
C31 C32 C33 176(3) . . ?
C60 C57 C58 98(3) . . ?
C56 C57 C60 120(3) . . ?
C56 C57 C58 104(3) . . ?
C56 C57 C59 121(3) . . ?
C59 C57 C60 103(3) . . ?
C59 C57 C58 107(3) . . ?
C81 C84 H84A 109.5 . . ?
C81 C84 H84B 109.5 . . ?
C81 C84 H84C 109.5 . . ?
H84A C84 H84B 109.5 . . ?
H84A C84 H84C 109.5 . . ?
H84B C84 H84C 109.5 . . ?
O56 N1 O57 108.9(17) . . ?
O55 N1 O56 123.0(18) . . ?
O55 N1 O57 116.9(17) . . ?
N1 O56 Ag9 112.8(11) . . ?
C91 C92 Ag8 65.9(15) . . ?
C91 C92 C93 171(3) . . ?
C93 C92 Ag8 121.7(18) . . ?
Ag4 C91 Ag8 102.7(9) . . ?
Ag4 C91 Ag23 80.7(8) . . ?
Ag23 C91 Ag8 89.8(8) . . ?
C92 C91 Ag4 150(2) . . ?
C92 C91 Ag8 86.4(17) . . ?
C92 C91 Ag23 128(2) . . ?
H12M C123 H12N 109.5 . . ?
H12M C123 H12O 109.5 . . ?
H12N C123 H12O 109.5 . . ?
C135 C123 H12M 111.8 . . ?
C135 C123 H12N 106.0 . . ?
C135 C123 H12O 110.5 . . ?
Ag6 C1 Ag10 109.7(9) . . ?
Ag6 C1 Ag23 88.3(8) . . ?
Ag10 C1 Ag23 86.8(8) . . ?
C2 C1 Ag6 154(2) . . ?
C2 C1 Ag10 91.3(17) . . ?
C2 C1 Ag23 108.2(17) . . ?
H4A C4 H4B 109.5 . . ?
H4A C4 H4C 109.5 . . ?
H4B C4 H4C 109.5 . . ?
C3 C4 H4A 109.5 . . ?
C3 C4 H4B 109.5 . . ?
C3 C4 H4C 109.5 . . ?
C1 C2 Ag10 59.0(14) . . ?
C1 C2 C3 175(3) . . ?
C3 C2 Ag10 126.2(18) . . ?
H5A C5 H5B 109.5 . . ?
H5A C5 H5C 109.5 . . ?
H5B C5 H5C 109.5 . . ?
C3 C5 H5A 109.5 . . ?
C3 C5 H5B 109.5 . . ?
C3 C5 H5C 109.5 . . ?
N7 C135 C123 177(3) . . ?
C92 C93 C95 106(3) . . ?
C92 C93 C94 106(2) . . ?
C96 C93 C92 113(2) . . ?
C96 C93 C95 110(3) . . ?
C96 C93 C94 99(3) . . ?
C94 C93 C95 123(4) . . ?
C27 C30 H30A 109.5 . . ?
C27 C30 H30B 109.5 . . ?
C27 C30 H30C 109.5 . . ?
H30A C30 H30B 109.5 . . ?
H30A C30 H30C 109.5 . . ?
H30B C30 H30C 109.5 . . ?
C21 C24 H24A 109.5 . . ?
C21 C24 H24B 109.5 . . ?
C21 C24 H24C 109.5 . . ?
H24A C24 H24B 109.5 . . ?
H24A C24 H24C 109.5 . . ?
H24B C24 H24C 109.5 . . ?
C9 C12 H12D 109.5 . . ?
C9 C12 H12E 109.5 . . ?
C9 C12 H12F 109.5 . . ?
H12D C12 H12E 109.5 . . ?
H12D C12 H12F 109.5 . . ?
H12E C12 H12F 109.5 . . ?
C69 C72 H72A 109.5 . . ?
C69 C72 H72B 109.5 . . ?
C69 C72 H72C 109.5 . . ?
H72A C72 H72B 109.5 . . ?
H72A C72 H72C 109.5 . . ?
H72B C72 H72C 109.5 . . ?
C27 C29 H29A 109.5 . . ?
C27 C29 H29B 109.5 . . ?
C27 C29 H29C 109.5 . . ?
H29A C29 H29B 109.5 . . ?
H29A C29 H29C 109.5 . . ?
H29B C29 H29C 109.5 . . ?
C2 C3 C4 105(2) . . ?
C2 C3 C5 111(2) . . ?
C2 C3 C6 109(2) . . ?
C5 C3 C4 109(2) . . ?
C5 C3 C6 110(2) . . ?
C6 C3 C4 112(3) . . ?
C45 C48 H48A 109.5 . . ?
C45 C48 H48B 109.5 . . ?
C45 C48 H48C 109.5 . . ?
H48A C48 H48B 109.5 . . ?
H48A C48 H48C 109.5 . . ?
H48B C48 H48C 109.5 . . ?
C37 C38 Ag2 58.4(15) . . ?
C37 C38 C39 176(3) . . ?
C39 C38 Ag2 122(2) . . ?
Ag13 C37 Ag5 89.6(8) . . ?
Ag13 C37 Ag2 97.0(11) . . ?
Ag2 C37 Ag5 110.4(10) . . ?
C38 C37 Ag5 100.4(18) . . ?
C38 C37 Ag13 163(2) . . ?
C38 C37 Ag2 91.9(18) . . ?
C105 C106 H10D 109.5 . . ?
C105 C106 H10E 109.5 . . ?
C105 C106 H10F 109.5 . . ?
H10D C106 H10E 109.5 . . ?
H10D C106 H10F 109.5 . . ?
H10E C106 H10F 109.5 . . ?
Ag31 C61 Ag27 101.5(13) . . ?
Ag17 C61 Ag27 90.9(12) . . ?
Ag17 C61 Ag31 87.4(11) . . ?
C62 C61 Ag27 91(2) . . ?
C62 C61 Ag31 101(2) . . ?
C62 C61 Ag17 171(3) . . ?
C105 C107 H10G 109.5 . . ?
C105 C107 H10H 109.5 . . ?
C105 C107 H10I 109.5 . . ?
H10G C107 H10H 109.5 . . ?
H10G C107 H10I 109.5 . . ?
H10H C107 H10I 109.5 . . ?
C38 C39 C41 116(3) . . ?
C38 C39 C42 103(3) . . ?
C38 C39 C40 110(3) . . ?
C41 C39 C42 101(3) . . ?
C40 C39 C41 110(3) . . ?
C40 C39 C42 116(3) . . ?
C61 C62 Ag27 59(2) . . ?
C61 C62 C63 163(3) . . ?
C63 C62 Ag27 124(3) . . ?
C39 C41 H41A 109.5 . . ?
C39 C41 H41B 109.5 . . ?
C39 C41 H41C 109.5 . . ?
H41A C41 H41B 109.5 . . ?
H41A C41 H41C 109.5 . . ?
H41B C41 H41C 109.5 . . ?
C81 C83 H83A 109.5 . . ?
C81 C83 H83B 109.5 . . ?
C81 C83 H83C 109.5 . . ?
H83A C83 H83B 109.5 . . ?
H83A C83 H83C 109.5 . . ?
H83B C83 H83C 109.5 . . ?
C62 C63 C64 104(3) . . ?
C62 C63 C66 98(4) . . ?
C62 C63 C65 119(4) . . ?
C64 C63 C66 112(4) . . ?
C65 C63 C64 96(4) . . ?
C65 C63 C66 126(5) . . ?
C105 C108 H10J 109.5 . . ?
C105 C108 H10K 109.5 . . ?
C105 C108 H10L 109.5 . . ?
H10J C108 H10K 109.5 . . ?
H10J C108 H10L 109.5 . . ?
H10K C108 H10L 109.5 . . ?
C21 C22 H22A 109.5 . . ?
C21 C22 H22B 109.5 . . ?
C21 C22 H22C 109.5 . . ?
H22A C22 H22B 109.5 . . ?
H22A C22 H22C 109.5 . . ?
H22B C22 H22C 109.5 . . ?
C81 C82 H82A 109.5 . . ?
C81 C82 H82B 109.5 . . ?
C81 C82 H82C 109.5 . . ?
H82A C82 H82B 109.5 . . ?
H82A C82 H82C 109.5 . . ?
H82B C82 H82C 109.5 . . ?
C111 C113 H11D 109.5 . . ?
C111 C113 H11E 109.5 . . ?
C111 C113 H11F 109.5 . . ?
H11D C113 H11E 109.5 . . ?
H11D C113 H11F 109.5 . . ?
H11E C113 H11F 109.5 . . ?
C27 C28 H28A 109.5 . . ?
C27 C28 H28B 109.5 . . ?
C27 C28 H28C 109.5 . . ?
H28A C28 H28B 109.5 . . ?
H28A C28 H28C 109.5 . . ?
H28B C28 H28C 109.5 . . ?
C57 C58 H58A 109.5 . . ?
C57 C58 H58B 109.5 . . ?
C57 C58 H58C 109.5 . . ?
H58A C58 H58B 109.5 . . ?
H58A C58 H58C 109.5 . . ?
H58B C58 H58C 109.5 . . ?
C21 C23 H23A 109.5 . . ?
C21 C23 H23B 109.5 . . ?
C21 C23 H23C 109.5 . . ?
H23A C23 H23B 109.5 . . ?
H23A C23 H23C 109.5 . . ?
H23B C23 H23C 109.5 . . ?
C45 C46 H46A 109.5 . . ?
C45 C46 H46B 109.5 . . ?
C45 C46 H46C 109.5 . . ?
H46A C46 H46B 109.5 . . ?
H46A C46 H46C 109.5 . . ?
H46B C46 H46C 109.5 . . ?
C57 C59 H59A 109.5 . . ?
C57 C59 H59B 109.5 . . ?
C57 C59 H59C 109.5 . . ?
H59A C59 H59B 109.5 . . ?
H59A C59 H59C 109.5 . . ?
H59B C59 H59C 109.5 . . ?
Ag28 C73 Ag38 102.0(11) . . ?
Ag3 C73 Ag28 100.6(10) . . ?
Ag3 C73 Ag38 90.1(9) . . ?
C74 C73 Ag28 124.0(19) . . ?
C74 C73 Ag38 89.2(17) . . ?
C74 C73 Ag3 134(2) . . ?
Ag16 C13 Ag15 96.5(12) . . ?
Ag2 C13 Ag16 100.1(12) . . ?
Ag2 C13 Ag15 93.8(11) . . ?
C14 C13 Ag16 80(2) . . ?
C14 C13 Ag15 97(2) . . ?
C14 C13 Ag2 169(3) . . ?
C73 C74 Ag38 60.5(16) . . ?
C73 C74 C75 174(3) . . ?
C75 C74 Ag38 119(2) . . ?
Ag17 N6 Ag33 84.9(9) . . ?
Ag17 N6 Ag35 82.6(8) . . ?
Ag35 N6 Ag33 102.0(11) . . ?
C126 N6 Ag33 110(3) . . ?
C126 N6 Ag17 162(3) . . ?
C126 N6 Ag35 104(2) . . ?
N6 C126 C124 174(4) . . ?
C13 C14 Ag16 68.2(19) . . ?
C13 C14 C15 172(3) . . ?
C15 C14 Ag16 119(2) . . ?
C3 C6 H6A 109.5 . . ?
C3 C6 H6B 109.5 . . ?
C3 C6 H6C 109.5 . . ?
H6A C6 H6B 109.5 . . ?
H6A C6 H6C 109.5 . . ?
H6B C6 H6C 109.5 . . ?
H76A C76 H76B 109.5 . . ?
H76A C76 H76C 109.5 . . ?
H76B C76 H76C 109.5 . . ?
C75 C76 H76A 109.5 . . ?
C75 C76 H76B 109.5 . . ?
C75 C76 H76C 109.5 . . ?
H77A C77 H77B 109.5 . . ?
H77A C77 H77C 109.5 . . ?
H77B C77 H77C 109.5 . . ?
C75 C77 H77A 109.5 . . ?
C75 C77 H77B 109.5 . . ?
C75 C77 H77C 109.5 . . ?
H18A C18 H18B 109.5 . . ?
H18A C18 H18C 109.5 . . ?
H18B C18 H18C 109.5 . . ?
C15 C18 H18A 109.5 . . ?
C15 C18 H18B 109.5 . . ?
C15 C18 H18C 109.5 . . ?
C63 C64 H64A 109.5 . . ?
C63 C64 H64B 109.5 . . ?
C63 C64 H64C 109.5 . . ?
H64A C64 H64B 109.5 . . ?
H64A C64 H64C 109.5 . . ?
H64B C64 H64C 109.5 . . ?
C39 C42 H42A 109.5 . . ?
C39 C42 H42B 109.5 . . ?
C39 C42 H42C 109.5 . . ?
H42A C42 H42B 109.5 . . ?
H42A C42 H42C 109.5 . . ?
H42B C42 H42C 109.5 . . ?
H78A C78 H78B 109.5 . . ?
H78A C78 H78C 109.5 . . ?
H78B C78 H78C 109.5 . . ?
C75 C78 H78A 109.5 . . ?
C75 C78 H78B 109.5 . . ?
C75 C78 H78C 109.5 . . ?
C126 C124 H12G 100.9 . . ?
C126 C124 H12H 111.6 . . ?
C126 C124 H12I 115.6 . . ?
H12G C124 H12H 109.4 . . ?
H12G C124 H12I 109.5 . . ?
H12H C124 H12I 109.5 . . ?
C93 C96 H96A 109.5 . . ?
C93 C96 H96B 109.5 . . ?
C93 C96 H96C 109.5 . . ?
H96A C96 H96B 109.5 . . ?
H96A C96 H96C 109.5 . . ?
H96B C96 H96C 109.5 . . ?
H16A C16 H16B 109.5 . . ?
H16A C16 H16C 109.5 . . ?
H16B C16 H16C 109.5 . . ?
C15 C16 H16A 109.5 . . ?
C15 C16 H16B 109.5 . . ?
C15 C16 H16C 109.5 . . ?
C74 C75 C76 113(3) . . ?
C74 C75 C77 118(3) . . ?
C74 C75 C78 105(3) . . ?
C76 C75 C77 106(3) . . ?
C76 C75 C78 108(3) . . ?
C78 C75 C77 108(3) . . ?
Ag22 C49 Ag20 108.4(9) . . ?
Ag35 C49 Ag20 83.5(8) . . ?
Ag35 C49 Ag22 88.5(9) . . ?
C50 C49 Ag20 123(2) . . ?
C50 C49 Ag22 93(2) . . ?
C50 C49 Ag35 151(2) . . ?
Ag26 C115 Ag21 106.8(10) . . ?
Ag26 C115 Ag29 86.5(11) . . ?
Ag29 C115 Ag21 108.4(11) . . ?
C116 C115 Ag26 156(3) . . ?
C116 C115 Ag21 86.7(19) . . ?
C116 C115 Ag29 108(3) . . ?
C49 C50 Ag22 59.2(19) . . ?
C49 C50 C51 161(3) . . ?
C51 C50 Ag22 137(2) . . ?
C115 C116 Ag21 63.7(16) . . ?
C115 C116 C117 174(4) . . ?
C117 C116 Ag21 121(2) . . ?
C93 C95 H95A 109.5 . . ?
C93 C95 H95B 109.5 . . ?
C93 C95 H95C 109.5 . . ?
H95A C95 H95B 109.5 . . ?
H95A C95 H95C 109.5 . . ?
H95B C95 H95C 109.5 . . ?
C116 C117 C120 108(3) . . ?
C116 C117 C118 107(3) . . ?
C116 C117 C119 111(3) . . ?
C120 C117 C118 110.0(10) . . ?
C119 C117 C120 110.3(10) . . ?
C119 C117 C118 109.8(10) . . ?
H52A C52 H52B 109.5 . . ?
H52A C52 H52C 109.5 . . ?
H52B C52 H52C 109.5 . . ?
C51 C52 H52A 109.5 . . ?
C51 C52 H52B 109.5 . . ?
C51 C52 H52C 109.5 . . ?
C33 C34 H34A 109.5 . . ?
C33 C34 H34B 109.5 . . ?
C33 C34 H34C 109.5 . . ?
H34A C34 H34B 109.5 . . ?
H34A C34 H34C 109.5 . . ?
H34B C34 H34C 109.5 . . ?
C39 C40 H40A 109.5 . . ?
C39 C40 H40B 109.5 . . ?
C39 C40 H40C 109.5 . . ?
H40A C40 H40B 109.5 . . ?
H40A C40 H40C 109.5 . . ?
H40B C40 H40C 109.5 . . ?
C33 C35 H35A 109.5 . . ?
C33 C35 H35B 109.5 . . ?
C33 C35 H35C 109.5 . . ?
H35A C35 H35B 109.5 . . ?
H35A C35 H35C 109.5 . . ?
H35B C35 H35C 109.5 . . ?
C93 C94 H94A 109.5 . . ?
C93 C94 H94B 109.5 . . ?
C93 C94 H94C 109.5 . . ?
H94A C94 H94B 109.5 . . ?
H94A C94 H94C 109.5 . . ?
H94B C94 H94C 109.5 . . ?
C14 C15 C18 101(3) . . ?
C14 C15 C17 107(3) . . ?
C16 C15 C14 111(3) . . ?
C16 C15 C18 104(3) . . ?
C16 C15 C17 119(3) . . ?
C17 C15 C18 113(3) . . ?
C111 C114 H11G 109.5 . . ?
C111 C114 H11H 109.5 . . ?
C111 C114 H11I 109.5 . . ?
H11G C114 H11H 109.5 . . ?
H11G C114 H11I 109.5 . . ?
H11H C114 H11I 109.5 . . ?
C111 C112 H11J 109.5 . . ?
C111 C112 H11K 109.5 . . ?
C111 C112 H11L 109.5 . . ?
H11J C112 H11K 109.5 . . ?
H11J C112 H11L 109.5 . . ?
H11K C112 H11L 109.5 . . ?
C50 C51 C52 99(3) . . ?
C50 C51 C53 115(3) . . ?
C52 C51 C53 113(4) . . ?
C54 C51 C50 104(3) . . ?
C54 C51 C52 112(4) . . ?
C54 C51 C53 112(4) . . ?
C51 C54 H54A 109.5 . . ?
C51 C54 H54B 109.5 . . ?
C51 C54 H54C 109.5 . . ?
H54A C54 H54B 109.5 . . ?
H54A C54 H54C 109.5 . . ?
H54B C54 H54C 109.5 . . ?
Ni1 Ag1A Ag36 125.5(4) . . ?
O20 Ag1A Ag36 81.6(5) . . ?
O20 Ag1A Ni1 45.0(4) . . ?
O20 Ag1A O50 77.8(6) . . ?
O50 Ag1A Ag36 147.6(6) . . ?
O50 Ag1A Ni1 45.4(4) . . ?
Ag37 Ag2A Ni2 134.6(4) . . ?
Ag37 Ag2A Ag3A 155.5(4) . . ?
Ni2 Ag2A Ag3A 39.5(3) . . ?
O2 Ag2A Ag37 93.3(5) . . ?
O2 Ag2A Ni2 46.2(4) . . ?
O2 Ag2A O51 85.4(6) . . ?
O2 Ag2A Ag3A 68.2(5) . . ?
O51 Ag2A Ag37 172.3(6) . . ?
O51 Ag2A Ni2 47.7(4) . . ?
O51 Ag2A Ag3A 19.2(4) . . ?
Ni2 Ag3A C125 86.9(6) . . ?
Ni2 Ag3A Ag2A 57.7(3) . . ?
O19 Ag3A Ni2 61.8(6) . . ?
O19 Ag3A C125 148.7(9) . . ?
O19 Ag3A Ag2A 98.5(7) . . ?
O51 Ag3A Ni2 72.2(8) . . ?
O51 Ag3A O19 129.5(11) . . ?
O51 Ag3A C125 25.6(8) . . ?
O51 Ag3A Ag2A 35.4(7) . . ?
C125 Ag3A Ag2A 61.0(6) . . ?
Ag15 O37A Ag37 100.2(9) . . ?
H10M C102 H10N 109.5 . . ?
H10M C102 H10O 109.5 . . ?
H10N C102 H10O 109.5 . . ?
C99 C102 H10M 109.5 . . ?
C99 C102 H10N 109.5 . . ?
C99 C102 H10O 109.5 . . ?
C33 C36 H36A 109.5 . . ?
C33 C36 H36B 109.5 . . ?
C33 C36 H36C 109.5 . . ?
H36A C36 H36B 109.5 . . ?
H36A C36 H36C 109.5 . . ?
H36B C36 H36C 109.5 . . ?
C100 C99 C102 97(3) . . ?
C101 C99 C102 106(3) . . ?
C101 C99 C100 132(4) . . ?
C101 C99 C98 105(3) . . ?
C98 C99 C102 100(2) . . ?
C98 C99 C100 111(3) . . ?
C51 C53 H53A 109.5 . . ?
C51 C53 H53B 109.5 . . ?
C51 C53 H53C 109.5 . . ?
H53A C53 H53B 109.5 . . ?
H53A C53 H53C 109.5 . . ?
H53B C53 H53C 109.5 . . ?
C15 C17 H17A 109.5 . . ?
C15 C17 H17B 109.5 . . ?
C15 C17 H17C 109.5 . . ?
H17A C17 H17B 109.5 . . ?
H17A C17 H17C 109.5 . . ?
H17B C17 H17C 109.5 . . ?
C99 C100 H10P 109.5 . . ?
C99 C100 H10Q 109.5 . . ?
C99 C100 H10R 109.5 . . ?
H10P C100 H10Q 109.5 . . ?
H10P C100 H10R 109.5 . . ?
H10Q C100 H10R 109.5 . . ?
C63 C66 H66A 109.5 . . ?
C63 C66 H66B 109.5 . . ?
C63 C66 H66C 109.5 . . ?
H66A C66 H66B 109.5 . . ?
H66A C66 H66C 109.5 . . ?
H66B C66 H66C 109.5 . . ?
C99 C101 H10S 109.5 . . ?
C99 C101 H10T 109.5 . . ?
C99 C101 H10U 109.5 . . ?
H10S C101 H10T 109.5 . . ?
H10S C101 H10U 109.5 . . ?
H10T C101 H10U 109.5 . . ?
C63 C65 H65A 109.5 . . ?
C63 C65 H65B 109.5 . . ?
C63 C65 H65C 109.5 . . ?
H65A C65 H65B 109.5 . . ?
H65A C65 H65C 109.5 . . ?
H65B C65 H65C 109.5 . . ?
Ag32 C127 Ag21 108.4(11) . . ?
Ag33 C127 Ag32 94.3(12) . . ?
Ag33 C127 Ag21 90.3(12) . . ?
C128 C127 Ag32 105(2) . . ?
C128 C127 Ag21 122(3) . . ?
C128 C127 Ag33 133(3) . . ?
C127 C128 C129 153(4) . . ?
H13G C131 H13H 109.5 . . ?
H13G C131 H13I 109.5 . . ?
H13H C131 H13I 109.5 . . ?
C129 C131 H13G 109.5 . . ?
C129 C131 H13H 109.5 . . ?
C129 C131 H13I 109.5 . . ?
C128 C129 C131 97(3) . . ?
C128 C129 C132 114.8(10) . . ?
C128 C129 C130 113(3) . . ?
C131 C129 C132 110.2(9) . . ?
C130 C129 C131 110.5(10) . . ?
C130 C129 C132 110.6(9) . . ?
C129 C132 H13J 109.5 . . ?
C129 C132 H13K 109.5 . . ?
C129 C132 H13L 109.5 . . ?
H13J C132 H13K 109.5 . . ?
H13J C132 H13L 109.5 . . ?
H13K C132 H13L 109.5 . . ?
C129 C130 H13M 109.5 . . ?
C129 C130 H13N 109.5 . . ?
C129 C130 H13O 109.5 . . ?
H13M C130 H13N 109.5 . . ?
H13M C130 H13O 109.5 . . ?
H13N C130 H13O 109.5 . . ?
C117 C120 H12J 109.5 . . ?
C117 C120 H12K 109.5 . . ?
C117 C120 H12L 109.5 . . ?
H12J C120 H12K 109.5 . . ?
H12J C120 H12L 109.5 . . ?
H12K C120 H12L 109.5 . . ?
C117 C118 H11M 109.5 . . ?
C117 C118 H11N 109.5 . . ?
C117 C118 H11O 109.5 . . ?
H11M C118 H11N 109.5 . . ?
H11M C118 H11O 109.5 . . ?
H11N C118 H11O 109.5 . . ?
C117 C119 H11P 109.5 . . ?
C117 C119 H11Q 109.5 . . ?
C117 C119 H11R 109.5 . . ?
H11P C119 H11Q 109.5 . . ?
H11P C119 H11R 109.5 . . ?
H11Q C119 H11R 109.5 . . ?
C99 C98 Ag34 133.9(19) . . ?
C97 C98 Ag34 63.9(14) . . ?
C97 C98 C99 162(3) . . ?
Ag11 C97 Ag34 102.7(9) . . ?
Ag11 C97 Ag29 90.7(4) . . ?
Ag29 C97 Ag34 84.1(6) . . ?
C98 C97 Ag34 85.5(15) . . ?
C98 C97 Ag11 145.7(15) . . ?
C98 C97 Ag29 123.5(15) . . ?
W2 O21A W9 141.6(16) . . ?

loop_
_geom_bond_atom_site_label_1
_geom_bond_atom_site_label_2
_geom_bond_distance
_geom_bond_site_symmetry_2
_geom_bond_publ_flag
W1 O16 2.317(12) . ?
W1 O18 1.748(11) . ?
W1 O32 1.891(12) . ?
W1 O36 1.849(12) . ?
W1 O40 1.913(13) . ?
W1 O41 1.922(12) . ?
W4 O6 1.713(12) . ?
W4 O10 2.354(12) . ?
W4 O12 2.035(11) . ?
W4 O26 1.953(12) . ?
W4 O11 1.759(12) . ?
W4 O17 1.884(13) . ?
W6 O4 1.718(12) . ?
W6 O12 1.868(11) . ?
W6 O16 2.335(12) . ?
W6 O40 1.978(12) . ?
W6 O33 1.940(11) . ?
W6 O35 1.864(12) . ?
W8 O16 2.340(11) . ?
W8 O41 1.947(12) . ?
W8 O23 1.854(12) . ?
W8 O25 1.723(11) . ?
W8 O27 1.882(13) . ?
W8 O33 1.937(13) . ?
W9 O10 2.315(12) . ?
W9 O20 1.806(12) . ?
W9 O26 1.947(13) . ?
W9 O34 1.717(12) . ?
W9 O36 2.045(12) . ?
W9 O21 1.86(2) . ?
W9 O21A 2.04(2) . ?
W5 O1 2.305(13) . ?
W5 O13 1.744(14) . ?
W5 O15 1.800(12) . ?
W5 O31 1.897(12) . ?
W5 O17 1.925(12) . ?
W5 O35 2.041(11) . ?
W3 O1 2.328(12) . ?
W3 O24 1.902(13) . ?
W3 O38 1.802(12) . ?
W3 O23 2.045(11) . ?
W3 O31 1.979(14) . ?
W3 O39 1.723(12) . ?
W7 O8 2.330(10) . ?
W7 O14 1.940(12) . ?
W7 O24 1.923(13) . ?
W7 O27 2.034(12) . ?
W7 O19 1.792(12) . ?
W7 O5 1.724(12) . ?
W2 O8 2.361(11) . ?
W2 O14 1.965(12) . ?
W2 O32 2.016(12) . ?
W2 O21 1.94(2) . ?
W2 O2 1.797(12) . ?
W2 O37 1.760(18) . ?
W2 O21A 1.91(3) . ?
Ag1 Ag4 3.068(2) . ?
Ag1 Ag6 2.889(2) . ?
Ag1 C85 2.28(2) . ?
Ag1 O12 2.594(12) . ?
Ag1 C7 2.31(2) . ?
Ag4 Ag18 3.139(2) . ?
Ag4 Ag23 2.838(2) . ?
Ag4 C85 2.029(17) . ?
Ag4 C91 2.15(2) . ?
Ag6 Ag16 3.061(2) . ?
Ag6 Ag23 3.012(2) . ?
Ag6 C7 2.07(2) . ?
Ag6 C1 2.037(18) . ?
Ag8 Ag12 3.287(2) . ?
Ag8 Ag38 2.972(2) . ?
Ag8 Ag23 3.178(2) . ?
Ag8 O6 2.542(11) . ?
Ag8 C109 2.10(2) . ?
Ag8 C92 2.47(2) . ?
Ag8 C91 2.26(2) . ?
Ag10 Ag14 3.353(2) . ?
Ag10 Ag36 2.874(2) . ?
Ag10 Ag23 3.094(3) . ?
Ag10 C1 2.23(2) . ?
Ag10 C2 2.60(2) . ?
Ag12 Ag38 3.086(3) . ?
Ag12 O11 2.407(11) . ?
Ag12 C110 2.61(2) . ?
Ag12 C109 2.32(2) . ?
Ag12 O50 2.382(14) . ?
Ag14 Ag36 3.203(3) . ?
Ag14 O20 2.317(12) . ?
Ag14 O50 2.422(14) . ?
Ag16 Ag2 3.316(3) . ?
Ag16 C7 2.24(2) . ?
Ag16 C8 2.53(2) . ?
Ag16 C13 2.23(3) . ?
Ag16 C14 2.37(3) . ?
Ag18 Ag19 3.216(2) . ?
Ag18 C86 2.57(2) . ?
Ag18 C85 2.31(2) . ?
Ag18 C79 2.25(2) . ?
Ag18 C80 2.56(2) . ?
Ag20 Ag31 2.991(3) . ?
Ag20 Ag35 2.943(3) . ?
Ag20 C55 2.31(2) . ?
Ag20 C49 2.28(2) . ?
Ag22 Ag24 3.270(3) . ?
Ag22 Ag35 3.023(3) . ?
Ag22 C103 2.06(2) . ?
Ag22 C49 2.19(2) . ?
Ag22 C50 2.55(3) . ?
Ag24 Ag30 3.083(3) . ?
Ag24 C103 2.25(3) . ?
Ag24 C104 2.63(3) . ?
Ag24 C44 2.49(2) . ?
Ag24 C43 2.32(2) . ?
Ag26 Ag29 2.966(3) . ?
Ag26 O39 2.533(14) . ?
Ag26 C103 2.23(2) . ?
Ag26 C104 2.43(2) . ?
Ag26 C115 2.13(3) . ?
Ag28 Ag27 3.234(3) . ?
Ag28 O42 2.535(15) . ?
Ag28 C68 2.66(2) . ?
Ag28 C67 2.31(3) . ?
Ag28 C73 2.23(3) . ?
Ag30 Ag5 2.925(2) . ?
Ag30 Ag9 2.887(3) . ?
Ag30 C43 2.06(2) . ?
Ag30 C31 2.09(3) . ?
Ag32 Ag27 2.895(3) . ?
Ag32 Ag33 3.127(3) . ?
Ag32 O3 2.411(15) . ?
Ag32 C67 2.25(3) . ?
Ag32 C127 2.18(2) . ?
Ag34 Ag11 3.349(3) . ?
Ag34 Ag29 3.011(3) . ?
Ag34 O19 2.373(12) . ?
Ag34 O51 2.420(13) . ?
Ag34 C98 2.53(2) . ?
Ag34 C97 2.28(2) . ?
Ag36 Ag15 3.130(3) . ?
Ag36 Ag37 3.299(3) . ?
Ag36 C19 2.054(18) . ?
Ag36 Ag1A 3.151(12) . ?
Ag38 Ag3 3.137(3) . ?
Ag38 C109 2.12(2) . ?
Ag38 C73 2.26(2) . ?
Ag38 C74 2.60(3) . ?
Ag19 Ag3 3.368(2) . ?
Ag19 Ag31 3.061(3) . ?
Ag19 C79 2.05(2) . ?
Ag19 C55 2.19(2) . ?
Ag19 C56 2.55(2) . ?
Ag5 Ag13 3.125(3) . ?
Ag5 C43 2.29(2) . ?
Ag5 C37 2.38(2) . ?
Ag21 Ag33 3.045(4) . ?
Ag21 O38 2.573(12) . ?
Ag21 O47 2.432(16) . ?
Ag21 C115 2.35(2) . ?
Ag21 C116 2.61(3) . ?
Ag21 C127 2.21(3) . ?
Ag11 Ag29 3.004(3) . ?
Ag11 Ag9 3.151(3) . ?
Ag11 O5 2.598(13) . ?
Ag11 C31 2.25(2) . ?
Ag11 C32 2.59(3) . ?
Ag11 C97 2.002(9) . ?
Ag23 O45 2.410(13) . ?
Ag23 C91 2.24(3) . ?
Ag23 C1 2.28(2) . ?
Ag3 O13 2.582(13) . ?
Ag3 C79 2.23(2) . ?
Ag3 C80 2.55(3) . ?
Ag3 C73 2.17(2) . ?
Ag25 Ag7 3.067(3) . ?
Ag25 Ag37 3.128(3) . ?
Ag25 O2 2.413(12) . ?
Ag25 O51 2.309(14) . ?
Ag13 Ag7 3.355(3) . ?
Ag13 Ag2 3.186(3) . ?
Ag13 Ag9 2.937(3) . ?
Ag13 C25 2.01(2) . ?
Ag13 C37 2.04(2) . ?
Ag27 Ag17 3.075(3) . ?
Ag27 C67 2.12(3) . ?
Ag27 C61 2.23(3) . ?
Ag27 C62 2.60(3) . ?
Ag7 Ag9 3.249(3) . ?
Ag7 Ag37 3.047(3) . ?
Ag7 C25 2.28(3) . ?
Ag7 C26 2.47(2) . ?
Ag29 C115 2.20(3) . ?
Ag29 C97 2.215(10) . ?
Ag15 Ag2 3.219(3) . ?
Ag15 C20 2.68(2) . ?
Ag15 C19 2.15(2) . ?
Ag15 C13 2.31(3) . ?
Ag15 O37A 2.06(2) . ?
Ag31 Ag17 2.956(3) . ?
Ag31 C55 2.12(2) . ?
Ag31 C61 2.20(3) . ?
Ag2 C38 2.60(3) . ?
Ag2 C37 2.22(3) . ?
Ag2 C13 2.09(3) . ?
Ag33 Ag17 3.021(4) . ?
Ag33 N6 2.26(3) . ?
Ag33 C127 2.08(3) . ?
Ag17 Ag35 2.926(3) . ?
Ag17 C61 2.08(3) . ?
Ag17 N6 2.21(3) . ?
Ag35 N6 2.22(2) . ?
Ag35 C49 2.14(2) . ?
Ni1 Ni3 2.939(3) . ?
Ni1 O10 2.221(12) . ?
Ni1 O20 2.033(13) . ?
Ni1 O30 1.985(13) . ?
Ni1 O11 2.042(13) . ?
Ni1 O9 2.028(13) . ?
Ni1 O50 2.083(13) . ?
Ni1 Ag1A 2.875(12) . ?
Ag9 C31 2.19(2) . ?
Ag9 C25 2.24(3) . ?
Ag9 O56 2.419(15) . ?
Ni4 Ni3 2.933(4) . ?
Ni4 O1 2.253(11) . ?
Ni4 O28 2.043(14) . ?
Ni4 O30 1.991(13) . ?
Ni4 O38 2.041(12) . ?
Ni4 O3 2.034(13) . ?
Ni4 O15 2.025(14) . ?
Ag37 C20 2.59(2) . ?
Ag37 C19 2.30(2) . ?
Ag37 Ag2A 2.593(10) . ?
Ag37 O37A 2.51(2) . ?
Ni2 Ni3 2.940(3) . ?
Ni2 O8 2.222(10) . ?
Ni2 O28 1.960(13) . ?
Ni2 O2 2.020(13) . ?
Ni2 O9 2.006(12) . ?
Ni2 O19 2.033(12) . ?
Ni2 O51 2.119(13) . ?
Ni2 Ag2A 2.800(10) . ?
Ni2 Ag3A 2.106(14) . ?
Ni3 O22 2.054(13) . ?
Ni3 O28 2.060(12) . ?
Ni3 O30 2.048(14) . ?
Ni3 O7 2.046(14) . ?
Ni3 O29 2.063(15) . ?
Ni3 O9 2.090(12) . ?
C86 C85 1.292(10) . ?
C86 C87 1.49(3) . ?
C87 C90 1.61(3) . ?
C87 C89 1.43(4) . ?
C87 C88 1.48(3) . ?
C90 H90A 0.9800 . ?
C90 H90B 0.9800 . ?
C90 H90C 0.9800 . ?
C89 H89A 0.9800 . ?
C89 H89B 0.9800 . ?
C89 H89C 0.9800 . ?
Si1 O1 1.637(13) . ?
Si1 O8 1.582(12) . ?
Si1 O10 1.599(12) . ?
Si1 O16 1.675(11) . ?
O20 Ag1A 2.135(17) . ?
O22 C134 1.22(2) . ?
O28 H28 1.0000 . ?
O30 H30 1.0000 . ?
O3 C121 1.32(3) . ?
O7 C121 1.23(3) . ?
O29 C125 1.19(3) . ?
O2 Ag2A 1.924(15) . ?
O9 H9 1.0000 . ?
O19 Ag3A 1.821(17) . ?
O45 N4 1.26(2) . ?
O42 N3 1.31(2) . ?
O44 N4 1.19(2) . ?
O43 N3 1.30(2) . ?
O47 N2 1.26(2) . ?
N3 O53 1.21(2) . ?
O46 N4 1.19(2) . ?
O49 N2 1.33(3) . ?
O48 N2 1.18(2) . ?
C7 C8 1.19(3) . ?
C8 C9 1.47(3) . ?
C103 C104 1.299(10) . ?
C68 C67 1.19(3) . ?
C68 C69 1.47(3) . ?
C104 C105 1.50(3) . ?
C110 C111 1.46(3) . ?
C110 C109 1.25(3) . ?
C47 H47A 0.9800 . ?
C47 H47B 0.9800 . ?
C47 H47C 0.9800 . ?
C47 C45 1.49(3) . ?
C44 C43 1.21(3) . ?
C44 C45 1.56(3) . ?
C11 H11A 0.9800 . ?
C11 H11B 0.9800 . ?
C11 H11C 0.9800 . ?
C11 C9 1.51(4) . ?
C105 C106 1.58(4) . ?
C105 C107 1.48(3) . ?
C105 C108 1.38(4) . ?
C111 C113 1.58(4) . ?
C111 C114 1.48(4) . ?
C111 C112 1.67(4) . ?
C69 C70 1.49(4) . ?
C69 C71 1.53(3) . ?
C69 C72 1.58(3) . ?
C45 C48 1.58(4) . ?
C45 C46 1.58(4) . ?
C88 H88A 0.9800 . ?
C88 H88B 0.9800 . ?
C88 H88C 0.9800 . ?
C20 C21 1.37(3) . ?
C20 C19 1.294(10) . ?
C9 C10 1.57(4) . ?
C9 C12 1.54(4) . ?
C21 C24 1.59(4) . ?
C21 C22 1.56(4) . ?
C21 C23 1.51(4) . ?
O50 C134 1.32(2) . ?
O50 Ag1A 2.402(19) . ?
O51 C125 1.42(2) . ?
O51 Ag2A 2.334(17) . ?
O51 Ag3A 1.325(18) . ?
C122 H12A 0.9800 . ?
C122 H12B 0.9800 . ?
C122 H12C 0.9800 . ?
C122 C125 1.47(3) . ?
C60 H60A 0.9800 . ?
C60 H60B 0.9800 . ?
C60 H60C 0.9800 . ?
C60 C57 1.537(10) . ?
C134 C136 1.51(3) . ?
C79 C80 1.292(10) . ?
C55 C56 1.23(3) . ?
C136 H13A 0.9800 . ?
C136 H13B 0.9800 . ?
C136 H13C 0.9800 . ?
C33 C32 1.37(4) . ?
C33 C34 1.549(10) . ?
C33 C35 1.60(5) . ?
C33 C36 1.56(4) . ?
C31 C32 1.35(4) . ?
C80 C81 1.45(3) . ?
C56 C57 1.303(10) . ?
C125 Ag3A 2.49(3) . ?
C70 H70A 0.9800 . ?
C70 H70B 0.9800 . ?
C70 H70C 0.9800 . ?
C71 H71A 0.9800 . ?
C71 H71B 0.9800 . ?
C71 H71C 0.9800 . ?
C81 C84 1.56(4) . ?
C81 C83 1.64(4) . ?
C81 C82 1.57(4) . ?
C25 C26 1.296(10) . ?
C121 C133 1.55(3) . ?
C10 H10A 0.9800 . ?
C10 H10B 0.9800 . ?
C10 H10C 0.9800 . ?
C27 C26 1.50(4) . ?
C27 C30 1.47(4) . ?
C27 C29 1.57(4) . ?
C27 C28 1.53(4) . ?
C133 H13D 0.9800 . ?
C133 H13E 0.9800 . ?
C133 H13F 0.9800 . ?
C57 C58 1.67(5) . ?
C57 C59 1.44(5) . ?
C84 H84A 0.9800 . ?
C84 H84B 0.9800 . ?
C84 H84C 0.9800 . ?
N1 O56 1.211(9) . ?
N1 O57 1.212(9) . ?
N1 O55 1.182(9) . ?
C92 C91 1.15(3) . ?
C92 C93 1.51(3) . ?
C123 H12M 0.9600 . ?
C123 H12N 0.9602 . ?
C123 H12O 0.9599 . ?
C123 C135 1.39(4) . ?
C1 C2 1.289(10) . ?
C4 H4A 0.9800 . ?
C4 H4B 0.9800 . ?
C4 H4C 0.9800 . ?
C4 C3 1.61(4) . ?
C2 C3 1.42(3) . ?
C5 H5A 0.9800 . ?
C5 H5B 0.9800 . ?
C5 H5C 0.9800 . ?
C5 C3 1.51(3) . ?
C135 N7 1.21(3) . ?
C93 C96 1.48(4) . ?
C93 C95 1.57(5) . ?
C93 C94 1.538(10) . ?
C30 H30A 0.9800 . ?
C30 H30B 0.9800 . ?
C30 H30C 0.9800 . ?
C24 H24A 0.9800 . ?
C24 H24B 0.9800 . ?
C24 H24C 0.9800 . ?
C12 H12D 0.9800 . ?
C12 H12E 0.9800 . ?
C12 H12F 0.9800 . ?
C72 H72A 0.9800 . ?
C72 H72B 0.9800 . ?
C72 H72C 0.9800 . ?
C29 H29A 0.9800 . ?
C29 H29B 0.9800 . ?
C29 H29C 0.9800 . ?
C3 C6 1.53(4) . ?
C48 H48A 0.9800 . ?
C48 H48B 0.9800 . ?
C48 H48C 0.9800 . ?
C38 C37 1.288(10) . ?
C38 C39 1.34(4) . ?
C106 H10D 0.9800 . ?
C106 H10E 0.9800 . ?
C106 H10F 0.9800 . ?
C61 C62 1.299(10) . ?
C107 H10G 0.9800 . ?
C107 H10H 0.9800 . ?
C107 H10I 0.9800 . ?
C39 C41 1.51(4) . ?
C39 C42 1.91(5) . ?
C39 C40 1.50(5) . ?
C62 C63 1.49(5) . ?
C41 H41A 0.9800 . ?
C41 H41B 0.9800 . ?
C41 H41C 0.9800 . ?
C83 H83A 0.9800 . ?
C83 H83B 0.9800 . ?
C83 H83C 0.9800 . ?
C63 C64 1.59(6) . ?
C63 C66 1.69(7) . ?
C63 C65 1.58(7) . ?
C108 H10J 0.9800 . ?
C108 H10K 0.9800 . ?
C108 H10L 0.9800 . ?
C22 H22A 0.9800 . ?
C22 H22B 0.9800 . ?
C22 H22C 0.9800 . ?
C82 H82A 0.9800 . ?
C82 H82B 0.9800 . ?
C82 H82C 0.9800 . ?
C113 H11D 0.9800 . ?
C113 H11E 0.9800 . ?
C113 H11F 0.9800 . ?
C28 H28A 0.9800 . ?
C28 H28B 0.9800 . ?
C28 H28C 0.9800 . ?
C58 H58A 0.9800 . ?
C58 H58B 0.9800 . ?
C58 H58C 0.9800 . ?
C23 H23A 0.9800 . ?
C23 H23B 0.9800 . ?
C23 H23C 0.9800 . ?
C46 H46A 0.9800 . ?
C46 H46B 0.9800 . ?
C46 H46C 0.9800 . ?
C59 H59A 0.9800 . ?
C59 H59B 0.9800 . ?
C59 H59C 0.9800 . ?
C73 C74 1.31(3) . ?
C13 C14 1.26(4) . ?
C74 C75 1.33(4) . ?
N6 C126 1.17(3) . ?
C126 C124 1.303(10) . ?
C14 C15 1.544(10) . ?
C6 H6A 0.9800 . ?
C6 H6B 0.9800 . ?
C6 H6C 0.9800 . ?
C76 H76A 0.9800 . ?
C76 H76B 0.9800 . ?
C76 H76C 0.9800 . ?
C76 C75 1.533(10) . ?
C77 H77A 0.9800 . ?
C77 H77B 0.9800 . ?
C77 H77C 0.9800 . ?
C77 C75 1.539(10) . ?
C18 H18A 0.9800 . ?
C18 H18B 0.9800 . ?
C18 H18C 0.9800 . ?
C18 C15 1.62(5) . ?
C64 H64A 0.9800 . ?
C64 H64B 0.9800 . ?
C64 H64C 0.9800 . ?
C42 H42A 0.9800 . ?
C42 H42B 0.9800 . ?
C42 H42C 0.9800 . ?
C78 H78A 0.9800 . ?
C78 H78B 0.9800 . ?
C78 H78C 0.9800 . ?
C78 C75 1.535(10) . ?
C124 H12G 0.9597 . ?
C124 H12H 0.9599 . ?
C124 H12I 0.9598 . ?
C96 H96A 0.9800 . ?
C96 H96B 0.9800 . ?
C96 H96C 0.9800 . ?
C16 H16A 0.9800 . ?
C16 H16B 0.9800 . ?
C16 H16C 0.9800 . ?
C16 C15 1.50(4) . ?
C49 C50 1.20(3) . ?
C115 C116 1.293(10) . ?
C50 C51 1.53(4) . ?
C116 C117 1.48(3) . ?
C95 H95A 0.9800 . ?
C95 H95B 0.9800 . ?
C95 H95C 0.9800 . ?
C117 C120 1.543(10) . ?
C117 C118 1.547(10) . ?
C117 C119 1.542(10) . ?
C52 H52A 0.9800 . ?
C52 H52B 0.9800 . ?
C52 H52C 0.9800 . ?
C52 C51 1.534(10) . ?
C34 H34A 0.9800 . ?
C34 H34B 0.9800 . ?
C34 H34C 0.9800 . ?
C40 H40A 0.9800 . ?
C40 H40B 0.9800 . ?
C40 H40C 0.9800 . ?
C35 H35A 0.9800 . ?
C35 H35B 0.9800 . ?
C35 H35C 0.9800 . ?
C94 H94A 0.9800 . ?
C94 H94B 0.9800 . ?
C94 H94C 0.9800 . ?
C15 C17 1.545(10) . ?
C114 H11G 0.9800 . ?
C114 H11H 0.9800 . ?
C114 H11I 0.9800 . ?
C112 H11J 0.9800 . ?
C112 H11K 0.9800 . ?
C112 H11L 0.9800 . ?
C51 C54 1.41(5) . ?
C51 C53 1.540(10) . ?
C54 H54A 0.9800 . ?
C54 H54B 0.9800 . ?
C54 H54C 0.9800 . ?
Ag2A Ag3A 3.285(15) . ?
C102 H10M 0.9800 . ?
C102 H10N 0.9800 . ?
C102 H10O 0.9800 . ?
C102 C99 1.64(5) . ?
C36 H36A 0.9800 . ?
C36 H36B 0.9800 . ?
C36 H36C 0.9800 . ?
C99 C100 1.538(10) . ?
C99 C101 1.47(6) . ?
C99 C98 1.534(10) . ?
C53 H53A 0.9800 . ?
C53 H53B 0.9800 . ?
C53 H53C 0.9800 . ?
C17 H17A 0.9800 . ?
C17 H17B 0.9800 . ?
C17 H17C 0.9800 . ?
C100 H10P 0.9800 . ?
C100 H10Q 0.9800 . ?
C100 H10R 0.9800 . ?
C66 H66A 0.9800 . ?
C66 H66B 0.9800 . ?
C66 H66C 0.9800 . ?
C101 H10S 0.9800 . ?
C101 H10T 0.9800 . ?
C101 H10U 0.9800 . ?
C65 H65A 0.9800 . ?
C65 H65B 0.9800 . ?
C65 H65C 0.9800 . ?
C127 C128 1.23(4) . ?
C128 C129 1.537(10) . ?
C131 H13G 0.9800 . ?
C131 H13H 0.9800 . ?
C131 H13I 0.9800 . ?
C131 C129 1.542(10) . ?
C129 C132 1.544(10) . ?
C129 C130 1.538(10) . ?
C132 H13J 0.9800 . ?
C132 H13K 0.9800 . ?
C132 H13L 0.9800 . ?
C130 H13M 0.9800 . ?
C130 H13N 0.9800 . ?
C130 H13O 0.9800 . ?
C120 H12J 0.9800 . ?
C120 H12K 0.9800 . ?
C120 H12L 0.9800 . ?
C118 H11M 0.9800 . ?
C118 H11N 0.9800 . ?
C118 H11O 0.9800 . ?
C119 H11P 0.9800 . ?
C119 H11Q 0.9800 . ?
C119 H11R 0.9800 . ?
C98 C97 1.297(9) . ?

loop_
_geom_torsion_atom_site_label_1
_geom_torsion_atom_site_label_2
_geom_torsion_atom_site_label_3
_geom_torsion_atom_site_label_4
_geom_torsion
_geom_torsion_site_symmetry_1
_geom_torsion_site_symmetry_2
_geom_torsion_site_symmetry_3
_geom_torsion_site_symmetry_4
_geom_torsion_publ_flag
Ag1 C7 C8 Ag16 -111.4(14) . . . . ?
Ag6 C7 C8 Ag16 91(6) . . . . ?
Ag6 C1 C2 Ag10 -145(5) . . . . ?
Ag8 C92 C91 Ag4 110(4) . . . . ?
Ag8 C92 C91 Ag23 -87.0(19) . . . . ?
Ag8 C92 C93 C96 50(3) . . . . ?
Ag8 C92 C93 C95 171(2) . . . . ?
Ag8 C92 C93 C94 -57(3) . . . . ?
Ag10 C2 C3 C4 -124(2) . . . . ?
Ag10 C2 C3 C5 -6(3) . . . . ?
Ag10 C2 C3 C6 115(2) . . . . ?
Ag12 C110 C111 C113 3(3) . . . . ?
Ag12 C110 C111 C114 117(3) . . . . ?
Ag12 C110 C111 C112 -114(2) . . . . ?
Ag12 C110 C109 Ag8 -97(3) . . . . ?
Ag12 C110 C109 Ag38 85(2) . . . . ?
Ag12 O50 C134 O22 118(2) . . . . ?
Ag12 O50 C134 C136 -57(3) . . . . ?
Ag14 O50 C134 O22 -127(2) . . . . ?
Ag14 O50 C134 C136 57(2) . . . . ?
Ag16 C8 C9 C11 97(2) . . . . ?
Ag16 C8 C9 C10 -147(2) . . . . ?
Ag16 C8 C9 C12 -20(3) . . . . ?
Ag16 C14 C15 C18 172(3) . . . . ?
Ag16 C14 C15 C16 63(3) . . . . ?
Ag16 C14 C15 C17 -69(4) . . . . ?
Ag18 C86 C85 Ag1 103.9(12) . . . . ?
Ag18 C86 C85 Ag4 -88(4) . . . . ?
Ag18 C86 C87 C90 -74(2) . . . . ?
Ag18 C86 C87 C89 51(3) . . . . ?
Ag18 C86 C87 C88 168.2(16) . . . . ?
Ag18 C79 C80 Ag3 -113.3(11) . . . . ?
Ag18 C79 C80 C81 151(14) . . . . ?
Ag18 C80 C81 C84 55(3) . . . . ?
Ag18 C80 C81 C83 -60(3) . . . . ?
Ag18 C80 C81 C82 176(2) . . . . ?
Ag20 C55 C56 Ag19 -115.0(14) . . . . ?
Ag20 C49 C50 Ag22 114(2) . . . . ?
Ag20 C49 C50 C51 -92(10) . . . . ?
Ag22 C103 C104 Ag24 126(7) . . . . ?
Ag22 C103 C104 Ag26 -123(7) . . . . ?
Ag22 C103 C104 C105 23(22) . . . . ?
Ag22 C49 C50 C51 154(10) . . . . ?
Ag22 C50 C51 C52 -80(4) . . . . ?
Ag22 C50 C51 C54 35(5) . . . . ?
Ag22 C50 C51 C53 158(3) . . . . ?
Ag24 C103 C104 Ag26 111.3(9) . . . . ?
Ag24 C103 C104 C105 -103(17) . . . . ?
Ag24 C104 C105 C106 -176.4(18) . . . . ?
Ag24 C104 C105 C107 -57(3) . . . . ?
Ag24 C104 C105 C108 69(3) . . . . ?
Ag24 C44 C43 Ag30 78(4) . . . . ?
Ag24 C44 C43 Ag5 -103(2) . . . . ?
Ag24 C44 C45 C47 102(3) . . . . ?
Ag24 C44 C45 C48 -16(2) . . . . ?
Ag24 C44 C45 C46 -133(2) . . . . ?
Ag26 C103 C104 Ag24 -111.3(9) . . . . ?
Ag26 C103 C104 C105 146(17) . . . . ?
Ag26 C104 C105 C106 63(3) . . . . ?
Ag26 C104 C105 C107 -177(2) . . . . ?
Ag26 C104 C105 C108 -52(3) . . . . ?
Ag26 C115 C116 Ag21 -126(7) . . . . ?
Ag28 O42 N3 O43 -167.1(14) . . . . ?
Ag28 O42 N3 O53 17(2) . . . . ?
Ag28 C68 C67 Ag32 118(3) . . . . ?
Ag28 C68 C67 Ag27 -101(3) . . . . ?
Ag28 C68 C69 C70 -105(2) . . . . ?
Ag28 C68 C69 C71 20(3) . . . . ?
Ag28 C68 C69 C72 137(2) . . . . ?
Ag28 C73 C74 Ag38 104(2) . . . . ?
Ag30 C31 C32 Ag11 -121(4) . . . . ?
Ag32 O3 C121 O7 178.1(15) . . . . ?
Ag32 O3 C121 C133 2(3) . . . . ?
Ag32 C127 C128 C129 88(6) . . . . ?
Ag34 O51 C125 O29 -108.8(19) . . . . ?
Ag34 O51 C125 C122 54(2) . . . . ?
Ag34 C98 C97 Ag11 106(3) . . . . ?
Ag34 C98 C97 Ag29 -79.8(16) . . . . ?
Ag38 C74 C75 C76 -75(3) . . . . ?
Ag38 C74 C75 C77 48(4) . . . . ?
Ag38 C74 C75 C78 168(2) . . . . ?
Ag19 C79 C80 Ag18 -107(7) . . . . ?
Ag19 C79 C80 Ag3 140(8) . . . . ?
Ag19 C79 C80 C81 44(19) . . . . ?
Ag19 C56 C57 C60 -6(5) . . . . ?
Ag19 C56 C57 C58 101(3) . . . . ?
Ag19 C56 C57 C59 -138(4) . . . . ?
Ag21 O47 N2 O49 164.6(14) . . . . ?
Ag21 O47 N2 O48 -3(3) . . . . ?
Ag21 C116 C117 C120 138(2) . . . . ?
Ag21 C116 C117 C118 -103(3) . . . . ?
Ag21 C116 C117 C119 17(4) . . . . ?
Ag21 C127 C128 C129 -148(5) . . . . ?
Ag23 O45 N4 O44 -169.4(18) . . . . ?
Ag23 O45 N4 O46 -2(2) . . . . ?
Ag23 C1 C2 Ag10 87.0(12) . . . . ?
Ag3 C79 C80 Ag18 113.3(11) . . . . ?
Ag3 C79 C80 C81 -96(15) . . . . ?
Ag3 C80 C81 C84 179.0(17) . . . . ?
Ag3 C80 C81 C83 64(3) . . . . ?
Ag3 C80 C81 C82 -61(3) . . . . ?
Ag3 C73 C74 Ag38 -89(2) . . . . ?
Ag25 O51 C125 O29 135.4(18) . . . . ?
Ag25 O51 C125 C122 -62(2) . . . . ?
Ag13 C25 C26 Ag7 109(7) . . . . ?
Ag13 C25 C26 C27 -70(19) . . . . ?
Ag27 C61 C62 C63 -105(14) . . . . ?
Ag27 C62 C63 C64 73(4) . . . . ?
Ag27 C62 C63 C66 -171(3) . . . . ?
Ag27 C62 C63 C65 -32(6) . . . . ?
Ag29 C115 C116 Ag21 108.3(14) . . . . ?
Ag15 C20 C21 C24 -14(4) . . . . ?
Ag15 C20 C21 C22 98(3) . . . . ?
Ag15 C20 C21 C23 -134(3) . . . . ?
Ag15 C20 C19 Ag36 -146(7) . . . . ?
Ag15 C20 C19 Ag37 104.1(10) . . . . ?
Ag15 C13 C14 Ag16 -95.5(12) . . . . ?
Ag31 C55 C56 Ag19 95(5) . . . . ?
Ag31 C61 C62 Ag27 -101.9(16) . . . . ?
Ag31 C61 C62 C63 154(13) . . . . ?
Ag2 C38 C37 Ag5 111.1(12) . . . . ?
Ag2 C38 C37 Ag13 -122(8) . . . . ?
Ag2 C38 C39 C41 -85(4) . . . . ?
Ag2 C38 C39 C42 165.1(19) . . . . ?
Ag2 C38 C39 C40 40(4) . . . . ?
Ag2 C13 C14 Ag16 92(15) . . . . ?
Ag33 C127 C128 C129 -22(9) . . . . ?
Ag35 C49 C50 Ag22 -92(5) . . . . ?
Ag35 C49 C50 C51 62(13) . . . . ?
Ni1 O50 C134 O22 -7(3) . . . . ?
Ni1 O50 C134 C136 176.9(17) . . . . ?
Ag9 C31 C32 Ag11 89.5(17) . . . . ?
Ag9 C25 C26 Ag7 -89.6(14) . . . . ?
Ag9 C25 C26 C27 91(16) . . . . ?
Ni4 O3 C121 O7 -4(3) . . . . ?
Ni4 O3 C121 C133 179.6(18) . . . . ?
Ag37 C20 C21 C24 99(3) . . . . ?
Ag37 C20 C21 C22 -149(2) . . . . ?
Ag37 C20 C21 C23 -21(3) . . . . ?
Ag37 C20 C19 Ag36 110(7) . . . . ?
Ag37 C20 C19 Ag15 -104.1(10) . . . . ?
Ni2 O19 Ag3A O51 -27.2(14) . . . . ?
Ni2 O19 Ag3A C125 -0.5(18) . . . . ?
Ni2 O19 Ag3A Ag2A -46.2(4) . . . . ?
Ni2 O51 C125 O29 16(3) . . . . ?
Ni2 O51 C125 C122 179.0(14) . . . . ?
Ni2 O51 C125 Ag3A 96(2) . . . . ?
Ni2 O51 Ag3A O19 25.0(12) . . . . ?
Ni2 O51 Ag3A C125 -122.4(19) . . . . ?
Ni2 O51 Ag3A Ag2A 58.9(10) . . . . ?
Ni3 O22 C134 O50 6(3) . . . . ?
Ni3 O22 C134 C136 -178.7(18) . . . . ?
Ni3 O7 C121 O3 6(3) . . . . ?
Ni3 O7 C121 C133 -178(2) . . . . ?
Ni3 O29 C125 O51 -16(3) . . . . ?
Ni3 O29 C125 C122 -176.2(17) . . . . ?
Ni3 O29 C125 Ag3A -41(2) . . . . ?
C85 C86 C87 C90 126(9) . . . . ?
C85 C86 C87 C89 -109(9) . . . . ?
C85 C86 C87 C88 8(10) . . . . ?
C87 C86 C85 Ag1 -93(9) . . . . ?
C87 C86 C85 Ag4 75(11) . . . . ?
C87 C86 C85 Ag18 163(9) . . . . ?
O1 W5 O15 Ni4 0.3(6) . . . . ?
O1 W5 O31 W3 10.5(6) . . . . ?
O1 W3 O38 Ag21 -158.3(7) . . . . ?
O1 W3 O38 Ni4 -1.8(6) . . . . ?
O1 Si1 O8 W7 56.6(8) . . . . ?
O1 Si1 O8 W2 -178.7(6) . . . . ?
O1 Si1 O8 Ni2 -62.5(8) . . . . ?
O1 Si1 O10 W4 -53.7(9) . . . . ?
O1 Si1 O10 W9 -179.0(7) . . . . ?
O1 Si1 O10 Ni1 62.9(9) . . . . ?
O1 Si1 O16 W1 179.7(6) . . . . ?
O1 Si1 O16 W6 58.8(8) . . . . ?
O1 Si1 O16 W8 -61.2(9) . . . . ?
O4 W6 O12 W4 128.4(14) . . . . ?
O4 W6 O12 Ag1 -72.2(6) . . . . ?
O4 W6 O35 W5 -124.4(13) . . . . ?
O6 W4 O11 Ag12 -5.7(13) . . . . ?
O6 W4 O11 Ni1 -175.6(7) . . . . ?
O6 W4 O17 W5 140.0(18) . . . . ?
O8 W7 O19 Ag34 -176.3(13) . . . . ?
O8 W7 O19 Ni2 -1.3(6) . . . . ?
O8 W2 O2 Ag25 154.9(12) . . . . ?
O8 W2 O2 Ni2 -0.4(5) . . . . ?
O8 W2 O2 Ag2A -140.0(16) . . . . ?
O8 Si1 O1 W5 178.4(7) . . . . ?
O8 Si1 O1 W3 -54.3(9) . . . . ?
O8 Si1 O1 Ni4 60.4(8) . . . . ?
O8 Si1 O10 W4 -176.9(6) . . . . ?
O8 Si1 O10 W9 57.8(9) . . . . ?
O8 Si1 O10 Ni1 -60.3(9) . . . . ?
O8 Si1 O16 W1 -60.2(8) . . . . ?
O8 Si1 O16 W6 179.0(6) . . . . ?
O8 Si1 O16 W8 58.9(9) . . . . ?
O10 W4 O11 Ag12 169.0(13) . . . . ?
O10 W4 O11 Ni1 -0.9(6) . . . . ?
O10 W4 O17 W5 -40.1(18) . . . . ?
O10 W9 O20 Ag14 -167.7(12) . . . . ?
O10 W9 O20 Ni1 0.6(6) . . . . ?
O10 W9 O20 Ag1A 121.5(13) . . . . ?
O10 W9 O21 W2 39(4) . . . . ?
O10 Si1 O1 W5 55.0(9) . . . . ?
O10 Si1 O1 W3 -177.7(7) . . . . ?
O10 Si1 O1 Ni4 -63.0(9) . . . . ?
O10 Si1 O8 W7 179.3(6) . . . . ?
O10 Si1 O8 W2 -56.0(8) . . . . ?
O10 Si1 O8 Ni2 60.2(8) . . . . ?
O10 Si1 O16 W1 61.1(9) . . . . ?
O10 Si1 O16 W6 -59.7(9) . . . . ?
O10 Si1 O16 W8 -179.8(7) . . . . ?
O12 W4 O6 Ag8 -154.9(6) . . . . ?
O12 W4 O11 Ag12 173.0(11) . . . . ?
O12 W4 O11 Ni1 3(2) . . . . ?
O12 W4 O17 W5 42.9(18) . . . . ?
O12 W6 O35 W5 -24.1(13) . . . . ?
O14 W7 O19 Ag34 -101.1(12) . . . . ?
O14 W7 O19 Ni2 74.0(7) . . . . ?
O14 W7 O5 Ag11 69.4(7) . . . . ?
O14 W2 O2 Ag25 80.6(11) . . . . ?
O14 W2 O2 Ni2 -74.7(7) . . . . ?
O14 W2 O2 Ag2A 145.7(16) . . . . ?
O16 W1 O32 W2 -62.1(12) . . . . ?
O16 W1 O36 W9 63.5(13) . . . . ?
O16 W6 O12 W4 -58.9(14) . . . . ?
O16 W6 O12 Ag1 100.5(5) . . . . ?
O16 W6 O35 W5 61.5(13) . . . . ?
O16 W8 O23 W3 -61.1(13) . . . . ?
O16 W8 O27 W7 59.5(12) . . . . ?
O16 Si1 O1 W5 -62.4(9) . . . . ?
O16 Si1 O1 W3 64.9(9) . . . . ?
O16 Si1 O1 Ni4 179.5(6) . . . . ?
O16 Si1 O8 W7 -61.2(8) . . . . ?
O16 Si1 O8 W2 63.6(8) . . . . ?
O16 Si1 O8 Ni2 179.8(6) . . . . ?
O16 Si1 O10 W4 63.0(9) . . . . ?
O16 Si1 O10 W9 -62.4(10) . . . . ?
O16 Si1 O10 Ni1 179.5(7) . . . . ?
O18 W1 O32 W2 124.2(12) . . . . ?
O18 W1 O36 W9 -122.8(13) . . . . ?
O20 W9 O21 W2 118(4) . . . . ?
O24 W3 O38 Ag21 -72.7(6) . . . . ?
O24 W3 O38 Ni4 83.8(7) . . . . ?
O24 W3 O39 Ag26 5.5(6) . . . . ?
O24 W7 O19 Ag34 99.0(12) . . . . ?
O24 W7 O19 Ni2 -86.0(7) . . . . ?
O24 W7 O5 Ag11 -120.9(7) . . . . ?
O26 W4 O6 Ag8 -71.3(7) . . . . ?
O26 W4 O11 Ag12 95.7(12) . . . . ?
O26 W4 O11 Ni1 -74.2(7) . . . . ?
O26 W4 O17 W5 -8(3) . . . . ?
O26 W9 O20 Ag14 -93.3(12) . . . . ?
O26 W9 O20 Ni1 75.0(7) . . . . ?
O26 W9 O20 Ag1A -164.1(13) . . . . ?
O26 W9 O21 W2 8(6) . . . . ?
O32 W1 O36 W9 -21.7(14) . . . . ?
O32 W2 O2 Ag25 155.5(11) . . . . ?
O32 W2 O2 Ni2 0.2(19) . . . . ?
O32 W2 O2 Ag2A -139.4(15) . . . . ?
O34 W9 O20 Ag14 8.7(13) . . . . ?
O34 W9 O20 Ni1 177.0(6) . . . . ?
O34 W9 O20 Ag1A -62.1(13) . . . . ?
O34 W9 O21 W2 -139(4) . . . . ?
O36 W1 O32 W2 22.1(13) . . . . ?
O36 W9 O20 Ag14 -172.7(11) . . . . ?
O36 W9 O20 Ni1 -5(2) . . . . ?
O36 W9 O20 Ag1A 116.4(18) . . . . ?
O36 W9 O21 W2 -44(4) . . . . ?
O38 W3 O39 Ag26 -90.9(6) . . . . ?
O40 W1 O32 W2 -60(2) . . . . ?
O40 W1 O36 W9 137.7(14) . . . . ?
O40 W6 O12 W4 -131.4(14) . . . . ?
O40 W6 O12 Ag1 28.0(5) . . . . ?
O40 W6 O35 W5 62(2) . . . . ?
O41 W1 O32 W2 -136.4(13) . . . . ?
O41 W1 O36 W9 66(2) . . . . ?
O41 W8 O23 W3 -59(2) . . . . ?
O41 W8 O27 W7 132.9(13) . . . . ?
O21 W9 O20 Ag14 108.6(14) . . . . ?
O21 W9 O20 Ni1 -83.2(10) . . . . ?
O21 W2 O2 Ag25 -122.0(13) . . . . ?
O21 W2 O2 Ni2 82.7(9) . . . . ?
O11 W4 O6 Ag8 24.7(8) . . . . ?
O11 W4 O17 W5 -118.6(18) . . . . ?
O23 W8 O27 W7 -25.3(13) . . . . ?
O23 W3 O38 Ag21 -154.0(15) . . . . ?
O23 W3 O38 Ni4 2(2) . . . . ?
O23 W3 O39 Ag26 89.5(6) . . . . ?
O25 W8 O23 W3 125.0(13) . . . . ?
O25 W8 O27 W7 -127.2(12) . . . . ?
O13 W5 O15 Ni4 174.0(6) . . . . ?
O13 W5 O31 W3 -169.6(7) . . . . ?
O27 W8 O23 W3 24.0(13) . . . . ?
O27 W7 O19 Ag34 175.5(12) . . . . ?
O27 W7 O19 Ni2 -9(2) . . . . ?
O27 W7 O5 Ag11 155.5(7) . . . . ?
O15 W5 O13 Ag3 90.4(6) . . . . ?
O15 W5 O31 W3 -67.6(7) . . . . ?
O31 W5 O13 Ag3 -173.8(5) . . . . ?
O31 W5 O15 Ni4 75.1(7) . . . . ?
O31 W3 O38 Ag21 128.6(6) . . . . ?
O31 W3 O38 Ni4 -74.9(7) . . . . ?
O31 W3 O39 Ag26 174.2(5) . . . . ?
O33 W6 O12 W4 -55(2) . . . . ?
O33 W6 O12 Ag1 104.9(13) . . . . ?
O33 W6 O35 W5 135.1(14) . . . . ?
O33 W8 O23 W3 -134.6(13) . . . . ?
O33 W8 O27 W7 56(2) . . . . ?
O17 W4 O6 Ag8 121.1(7) . . . . ?
O17 W4 O11 Ag12 -105.9(13) . . . . ?
O17 W4 O11 Ni1 84.3(7) . . . . ?
O17 W5 O13 Ag3 -5.5(6) . . . . ?
O17 W5 O15 Ni4 -84.3(7) . . . . ?
O17 W5 O31 W3 42.5(17) . . . . ?
O35 W6 O12 W4 26.3(14) . . . . ?
O35 W6 O12 Ag1 -174.3(5) . . . . ?
O35 W5 O13 Ag3 -89.9(5) . . . . ?
O35 W5 O15 Ni4 -5(2) . . . . ?
O35 W5 O31 W3 94.1(7) . . . . ?
O37 W2 O2 Ag25 -20.6(13) . . . . ?
O37 W2 O2 Ni2 -175.9(7) . . . . ?
O19 W7 O5 Ag11 -25.9(8) . . . . ?
O39 W3 O38 Ag21 27.2(8) . . . . ?
O39 W3 O38 Ni4 -176.3(7) . . . . ?
O5 W7 O19 Ag34 0.1(14) . . . . ?
O5 W7 O19 Ni2 175.1(7) . . . . ?
C103 C104 C105 C106 -80(17) . . . . ?
C103 C104 C105 C107 40(17) . . . . ?
C103 C104 C105 C108 165(16) . . . . ?
C79 C80 C81 C84 -92(14) . . . . ?
C79 C80 C81 C83 153(14) . . . . ?
C79 C80 C81 C82 28(16) . . . . ?
C125 O51 Ag3A Ni2 122.4(19) . . . . ?
C125 O51 Ag3A O19 147.4(17) . . . . ?
C125 O51 Ag3A Ag2A -179(3) . . . . ?
O57 N1 O56 Ag9 -28(2) . . . . ?
O55 N1 O56 Ag9 -169.9(16) . . . . ?
C30 C27 C26 Ag7 -107(2) . . . . ?
C30 C27 C26 C25 72(16) . . . . ?
C29 C27 C26 Ag7 136(2) . . . . ?
C29 C27 C26 C25 -45(17) . . . . ?
C61 C62 C63 C64 167(13) . . . . ?
C61 C62 C63 C66 -78(14) . . . . ?
C61 C62 C63 C65 62(16) . . . . ?
C28 C27 C26 Ag7 16(3) . . . . ?
C28 C27 C26 C25 -165(15) . . . . ?
C49 C50 C51 C52 134(10) . . . . ?
C49 C50 C51 C54 -111(11) . . . . ?
C49 C50 C51 C53 12(12) . . . . ?
C34 C33 C32 Ag11 142(2) . . . . ?
C35 C33 C32 Ag11 -102(3) . . . . ?
Ag1A O50 C134 O22 -92(2) . . . . ?
Ag1A O50 C134 C136 92(2) . . . . ?
Ag2A O51 C125 O29 101(2) . . . . ?
Ag2A O51 C125 C122 -96.0(19) . . . . ?
Ag2A O51 C125 Ag3A -179(2) . . . . ?
Ag2A O51 Ag3A Ni2 -58.9(10) . . . . ?
Ag2A O51 Ag3A O19 -34(2) . . . . ?
Ag2A O51 Ag3A C125 179(3) . . . . ?
Ag3A O51 C125 O29 -80(3) . . . . ?
Ag3A O51 C125 C122 83(3) . . . . ?
C102 C99 C98 Ag34 -14(4) . . . . ?
C36 C33 C32 Ag11 21(4) . . . . ?
C99 C98 C97 Ag34 168(9) . . . . ?
C99 C98 C97 Ag11 -86(10) . . . . ?
C99 C98 C97 Ag29 88(9) . . . . ?
C100 C99 C98 Ag34 88(4) . . . . ?
C100 C99 C98 C97 -77(10) . . . . ?
C101 C99 C98 Ag34 -124(3) . . . . ?
C101 C99 C98 C97 70(10) . . . . ?
C127 C128 C129 C131 -159(7) . . . . ?
C127 C128 C129 C132 85(7) . . . . ?
C127 C128 C129 C130 -43(7) . . . . ?
O21A W9 O20 Ni1 -61.9(10) . . . . ?
O21A W9 O20 Ag1A 59.0(15) . . . . ?
O21A W2 O2 Ni2 61.3(11) . . . . ?
O21A W2 O2 Ag2A -78.3(18) . . . . ?

loop_
_platon_squeeze_void_nr
_platon_squeeze_void_average_x
_platon_squeeze_void_average_y
_platon_squeeze_void_average_z
_platon_squeeze_void_volume
_platon_squeeze_void_count_electrons
_platon_squeeze_void_content
1 -0.010 0.000 0.000 5894 2823 '120 CH3CN,20 H2O'
2 0.018 0.992 0.474 7 2 ' '
3 0.979 0.009 0.528 6 1 ' '
